data_7016188
loop_
_publ_author_name
'Sulway, Scott A.'
'Layfield, Richard A.'
'Bodensteiner, Michael'
'Scheuermayer, Sabine'
'Scheer, Manfred'
'Zabel, Manfred'

_publ_section_title
;
 Benzotriazolate cage complexes of tin(ii) and lithium:
 halide-influenced serendipitous assembly.
;
_journal_issue 29
_journal_name_full 'Dalton transactions (Cambridge, England : 2003)'
_journal_page_first 7559
_journal_page_last 7563
_journal_paper_doi 10.1039/c1dt10400d
_journal_volume 40
_journal_year 2011
_chemical_compound_source 'synthesis as described'
_chemical_formula_moiety 'C120 H192 Cl4 Li8 N44 Si16 Sn8, 8(C7 H8)'
_chemical_formula_sum 'C176 H256 Cl4 Li8 N44 Si16 Sn8'
_chemical_formula_weight 4584.65
_chemical_name_systematic
;
?
;
_space_group_IT_number 2
_symmetry_cell_setting triclinic
_symmetry_Int_Tables_number 2
_symmetry_space_group_name_Hall '-P 1'
_symmetry_space_group_name_H-M 'P -1'
_atom_sites_solution_hydrogens geom
_atom_sites_solution_primary direct
_atom_sites_solution_secondary difmap
_audit_conform_dict_location ftp://ftp.iucr.org/pub/cif_core.dic
_audit_conform_dict_name cif_core.dic
_audit_conform_dict_version 2.4
_audit_creation_date 2010-09-05T01:35:44-00:00
_audit_creation_method 'WinGX routine CIF_UPDATE'
_cell_angle_alpha 93.165(2)
_cell_angle_beta 98.775(2)
_cell_angle_gamma 112.991(3)
_cell_formula_units_Z 2
_cell_length_a 18.3637(6)
_cell_length_b 21.5801(6)
_cell_length_c 30.8330(7)
_cell_measurement_reflns_used 17163
_cell_measurement_temperature 100(2)
_cell_measurement_theta_max 28.5164
_cell_measurement_theta_min 2.6057
_cell_measurement_wavelength 0.71073
_cell_volume 11027.7(6)
_computing_cell_refinement
;
CrysAlisPro, Oxford Diffraction Ltd.,
Version 1.171.33.31 (release 08-01-2009 CrysAlis171 .NET)
(compiled Jan 8 2009,16:24:04)
;
_computing_data_collection
;
CrysAlisPro, Oxford Diffraction Ltd.,
Version 1.171.33.31 (release 08-01-2009 CrysAlis171 .NET)
(compiled Jan 8 2009,16:24:04)
;
_computing_data_reduction
;
CrysAlisPro, Oxford Diffraction Ltd.,
Version 1.171.33.31 (release 08-01-2009 CrysAlis171 .NET)
(compiled Jan 8 2009,16:24:04)
;
_computing_molecular_graphics 'Ortep-3 for Windows (Farrugia, 1997)'
_computing_publication_material 'WinGX publication routines (Farrugia, 1999)'
_computing_structure_refinement 'SHELXL-97 (Sheldrick, 2008)'
_diffrn_ambient_temperature 100(2)
_diffrn_detector_area_resol_mean 8.3367
_diffrn_measured_fraction_theta_full 0.971
_diffrn_measured_fraction_theta_max 0.971
_diffrn_measurement_device_type
;
Goniometer KM4/Xcalibur,
detector: Sapphire2 (large Be window)
;
_diffrn_measurement_method '\w scans'
_diffrn_orient_matrix_UB_11 -0.0370479086
_diffrn_orient_matrix_UB_12 -0.0085050017
_diffrn_orient_matrix_UB_13 0.0073954881
_diffrn_orient_matrix_UB_21 -0.002958078
_diffrn_orient_matrix_UB_22 0.0295645573
_diffrn_orient_matrix_UB_23 -0.0075191304
_diffrn_orient_matrix_UB_31 -0.0210201587
_diffrn_orient_matrix_UB_32 -0.0186989481
_diffrn_orient_matrix_UB_33 -0.0209875063
_diffrn_radiation_monochromator graphite
_diffrn_radiation_probe x-ray
_diffrn_radiation_type MoK\a
_diffrn_radiation_wavelength 0.71073
_diffrn_reflns_av_R_equivalents 0.0451
_diffrn_reflns_av_unetI/netI 0.1112
_diffrn_reflns_limit_h_max 21
_diffrn_reflns_limit_h_min -21
_diffrn_reflns_limit_k_max 20
_diffrn_reflns_limit_k_min -25
_diffrn_reflns_limit_l_max 36
_diffrn_reflns_limit_l_min -35
_diffrn_reflns_number 54522
_diffrn_reflns_theta_full 25.03
_diffrn_reflns_theta_max 25.03
_diffrn_reflns_theta_min 2.93
_exptl_absorpt_coefficient_mu 1.081
_exptl_absorpt_correction_T_max 1
_exptl_absorpt_correction_T_min 0.7681
_exptl_absorpt_correction_type multi-scan
_exptl_absorpt_process_details
;
CrysAlis RED, Oxford Diffraction Ltd.,
Version 1.171.33.31 (release 08-01-2009 CrysAlis171 .NET)
(compiled Jan 8 2009,16:24:04)
Empirical absorption correction using spherical harmonics,
implemented in SCALE3 ABSPACK scaling algorithm.
;
_exptl_crystal_colour colourless
_exptl_crystal_density_diffrn 1.38
_exptl_crystal_density_method 'not measured'
_exptl_crystal_description prism
_exptl_crystal_F_000 4672
_exptl_crystal_size_max 0.25
_exptl_crystal_size_mid 0.2
_exptl_crystal_size_min 0.08
_refine_diff_density_max 1.272
_refine_diff_density_min -0.771
_refine_diff_density_rms 0.135
_refine_ls_extinction_method none
_refine_ls_goodness_of_fit_ref 0.971
_refine_ls_hydrogen_treatment constr
_refine_ls_matrix_type full
_refine_ls_number_parameters 2361
_refine_ls_number_reflns 37848
_refine_ls_number_restraints 0
_refine_ls_restrained_S_all 0.971
_refine_ls_R_factor_all 0.0851
_refine_ls_R_factor_gt 0.0443
_refine_ls_shift/su_max 0.039
_refine_ls_shift/su_mean 0
_refine_ls_structure_factor_coef Fsqd
_refine_ls_weighting_details 'calc w=1/[\s^2^(Fo^2^)+(0.0350P)^2^+0.0000P] where P=(Fo^2^+2Fc^2^)/3'
_refine_ls_weighting_scheme calc
_refine_ls_wR_factor_gt 0.0856
_refine_ls_wR_factor_ref 0.0944
_reflns_number_gt 23318
_reflns_number_total 37848
_reflns_threshold_expression >2\s(I)
_cod_data_source_file c1dt10400d.txt
_cod_data_source_block oral76
_cod_original_cell_volume 11027.7(5)
_cod_database_code 7016188

loop_
_symmetry_equiv_pos_as_xyz
'x, y, z'
'-x, -y, -z'

loop_
_atom_site_label
_atom_site_type_symbol
_atom_site_fract_x
_atom_site_fract_y
_atom_site_fract_z
_atom_site_U_iso_or_equiv
_atom_site_adp_type
_atom_site_occupancy
_atom_site_symmetry_multiplicity
_atom_site_calc_flag
_atom_site_refinement_flags
_atom_site_disorder_assembly
_atom_site_disorder_group
C1 C 0.7566(4) -0.1311(3) 0.3203(2) 0.0376(17) Uani 1 1 d . . .
H1 H 0.7342 -0.1273 0.2909 0.056 Uiso 1 1 calc R . .
H2 H 0.7174 -0.1674 0.3317 0.056 Uiso 1 1 calc R . .
H3 H 0.8035 -0.1404 0.3197 0.056 Uiso 1 1 calc R . .
C2 C 0.8618(4) 0.0155(3) 0.3314(2) 0.0321(16) Uani 1 1 d . . .
H4 H 0.8358 0.0231 0.304 0.048 Uiso 1 1 calc R . .
H5 H 0.9019 -0.0006 0.3258 0.048 Uiso 1 1 calc R . .
H6 H 0.887 0.0572 0.3511 0.048 Uiso 1 1 calc R . .
C3 C 0.8397(4) -0.0541(3) 0.41215(19) 0.0347(17) Uani 1 1 d . . .
H7 H 0.804 -0.0897 0.4257 0.052 Uiso 1 1 calc R . .
H8 H 0.8573 -0.0117 0.4306 0.052 Uiso 1 1 calc R . .
H9 H 0.8855 -0.0635 0.4085 0.052 Uiso 1 1 calc R . .
C4 C 0.6671(4) -0.0432(3) 0.45455(19) 0.0355(17) Uani 1 1 d . . .
H10 H 0.6782 0.0043 0.4583 0.053 Uiso 1 1 calc R . .
H11 H 0.7149 -0.0497 0.4662 0.053 Uiso 1 1 calc R . .
H12 H 0.625 -0.0672 0.4701 0.053 Uiso 1 1 calc R . .
C5 C 0.6150(4) -0.1684(3) 0.3908(2) 0.0399(18) Uani 1 1 d . . .
H13 H 0.5911 -0.1895 0.3609 0.06 Uiso 1 1 calc R . .
H14 H 0.5791 -0.19 0.4102 0.06 Uiso 1 1 calc R . .
H15 H 0.665 -0.173 0.3993 0.06 Uiso 1 1 calc R . .
C6 C 0.5343(4) -0.0729(4) 0.3764(2) 0.047(2) Uani 1 1 d . . .
H16 H 0.5217 -0.0779 0.3447 0.07 Uiso 1 1 calc R . .
H17 H 0.5363 -0.03 0.3882 0.07 Uiso 1 1 calc R . .
H18 H 0.4936 -0.1089 0.3871 0.07 Uiso 1 1 calc R . .
C7 C 0.9121(3) 0.2154(3) 0.37332(18) 0.0162(13) Uani 1 1 d . . .
C8 C 0.8554(3) 0.1564(3) 0.38426(18) 0.0192(13) Uani 1 1 d . . .
C9 C 0.8645(3) 0.1363(3) 0.42711(18) 0.0219(14) Uani 1 1 d . . .
H22 H 0.8275 0.0966 0.4346 0.026 Uiso 1 1 calc R . .
C10 C 0.9315(4) 0.1795(3) 0.45673(19) 0.0277(15) Uani 1 1 d . . .
H21 H 0.9396 0.1688 0.4854 0.033 Uiso 1 1 calc R . .
C11 C 0.9882(4) 0.2389(3) 0.4456(2) 0.0271(15) Uani 1 1 d . . .
H20 H 1.0324 0.2662 0.4671 0.032 Uiso 1 1 calc R . .
C12 C 0.9805(3) 0.2580(3) 0.40403(19) 0.0225(14) Uani 1 1 d . . .
H19 H 1.0188 0.2972 0.3967 0.027 Uiso 1 1 calc R . .
C13 C 1.1742(4) 0.4659(3) 0.1980(2) 0.0436(19) Uani 1 1 d . . .
H23 H 1.1321 0.4753 0.2079 0.065 Uiso 1 1 calc R . .
H24 H 1.1771 0.4267 0.2102 0.065 Uiso 1 1 calc R . .
H25 H 1.1629 0.4572 0.1663 0.065 Uiso 1 1 calc R . .
C14 C 1.2711(4) 0.6107(3) 0.1847(2) 0.0411(18) Uani 1 1 d . . .
H26 H 1.2312 0.6255 0.1923 0.062 Uiso 1 1 calc R . .
H27 H 1.2586 0.5952 0.1537 0.062 Uiso 1 1 calc R . .
H28 H 1.3232 0.6479 0.1918 0.062 Uiso 1 1 calc R . .
C15 C 1.3488(4) 0.5120(4) 0.2003(2) 0.048(2) Uani 1 1 d . . .
H29 H 1.3372 0.4997 0.1688 0.072 Uiso 1 1 calc R . .
H30 H 1.3476 0.4734 0.2148 0.072 Uiso 1 1 calc R . .
H31 H 1.4013 0.5482 0.2088 0.072 Uiso 1 1 calc R . .
C16 C 1.4405(4) 0.5498(3) 0.31830(19) 0.0279(15) Uani 1 1 d . . .
H32 H 1.4124 0.5228 0.339 0.042 Uiso 1 1 calc R . .
H33 H 1.4959 0.5753 0.3319 0.042 Uiso 1 1 calc R . .
H34 H 1.4375 0.5206 0.2928 0.042 Uiso 1 1 calc R . .
C17 C 1.3996(4) 0.6627(3) 0.3530(2) 0.0385(18) Uani 1 1 d . . .
H35 H 1.3674 0.6344 0.3719 0.058 Uiso 1 1 calc R . .
H36 H 1.38 0.6967 0.3456 0.058 Uiso 1 1 calc R . .
H37 H 1.4546 0.6843 0.3683 0.058 Uiso 1 1 calc R . .
C18 C 1.4585(4) 0.6707(3) 0.2683(2) 0.0443(19) Uani 1 1 d . . .
H38 H 1.4375 0.704 0.2615 0.066 Uiso 1 1 calc R . .
H39 H 1.4595 0.6468 0.2413 0.066 Uiso 1 1 calc R . .
H40 H 1.5123 0.6928 0.2852 0.066 Uiso 1 1 calc R . .
C19 C 1.1128(3) 0.3319(3) 0.30635(17) 0.0180(13) Uani 1 1 d . . .
C20 C 1.1785(3) 0.3919(3) 0.30234(17) 0.0164(13) Uani 1 1 d . . .
C21 C 1.2512(4) 0.3895(3) 0.29483(18) 0.0259(15) Uani 1 1 d . . .
H44 H 1.2949 0.4284 0.2917 0.031 Uiso 1 1 calc R . .
C22 C 1.2542(4) 0.3276(3) 0.29239(19) 0.0288(16) Uani 1 1 d . . .
H43 H 1.301 0.3243 0.2868 0.035 Uiso 1 1 calc R . .
C23 C 1.1890(4) 0.2679(3) 0.29803(19) 0.0285(16) Uani 1 1 d . . .
H42 H 1.1949 0.227 0.2973 0.034 Uiso 1 1 calc R . .
C24 C 1.1182(4) 0.2691(3) 0.30450(19) 0.0265(15) Uani 1 1 d . . .
H41 H 1.0751 0.2297 0.3076 0.032 Uiso 1 1 calc R . .
C25 C 0.6580(3) 0.5090(3) 0.45720(18) 0.0255(15) Uani 1 1 d . . .
H45 H 0.6213 0.4748 0.4339 0.038 Uiso 1 1 calc R . .
H46 H 0.6348 0.54 0.4647 0.038 Uiso 1 1 calc R . .
H47 H 0.6683 0.4879 0.4827 0.038 Uiso 1 1 calc R . .
C26 C 0.8217(4) 0.6265(3) 0.48260(19) 0.0329(16) Uani 1 1 d . . .
H48 H 0.7966 0.6572 0.4875 0.049 Uiso 1 1 calc R . .
H49 H 0.8718 0.6503 0.4733 0.049 Uiso 1 1 calc R . .
H50 H 0.8316 0.6084 0.5096 0.049 Uiso 1 1 calc R . .
C27 C 0.8023(4) 0.4947(3) 0.43631(18) 0.0270(15) Uani 1 1 d . . .
H51 H 0.7762 0.4621 0.4104 0.04 Uiso 1 1 calc R . .
H52 H 0.7977 0.4717 0.4622 0.04 Uiso 1 1 calc R . .
H53 H 0.8582 0.519 0.4352 0.04 Uiso 1 1 calc R . .
C28 C 0.6350(3) 0.6525(3) 0.4228(2) 0.0284(15) Uani 1 1 d . . .
H54 H 0.5888 0.6102 0.4147 0.043 Uiso 1 1 calc R . .
H55 H 0.6187 0.6893 0.4186 0.043 Uiso 1 1 calc R . .
H56 H 0.6586 0.656 0.4533 0.043 Uiso 1 1 calc R . .
C29 C 0.6665(4) 0.6624(3) 0.33004(19) 0.0292(15) Uani 1 1 d . . .
H57 H 0.6243 0.6193 0.3174 0.044 Uiso 1 1 calc R . .
H58 H 0.7077 0.6746 0.3124 0.044 Uiso 1 1 calc R . .
H59 H 0.6448 0.6962 0.3307 0.044 Uiso 1 1 calc R . .
C30 C 0.7986(4) 0.7408(3) 0.4051(2) 0.0351(17) Uani 1 1 d . . .
H60 H 0.8332 0.7492 0.3837 0.053 Uiso 1 1 calc R . .
H61 H 0.8282 0.7402 0.4334 0.053 Uiso 1 1 calc R . .
H62 H 0.7793 0.7761 0.4071 0.053 Uiso 1 1 calc R . .
C31 C 0.5788(3) 0.3399(3) 0.33003(16) 0.0141(12) Uani 1 1 d . . .
C32 C 0.5996(3) 0.4098(3) 0.33595(17) 0.0166(13) Uani 1 1 d . . .
C33 C 0.5448(3) 0.4372(3) 0.34466(17) 0.0184(13) Uani 1 1 d . . .
H66 H 0.5594 0.4838 0.3489 0.022 Uiso 1 1 calc R . .
C34 C 0.4693(3) 0.3924(3) 0.34666(18) 0.0226(14) Uani 1 1 d . . .
H65 H 0.4311 0.4087 0.3521 0.027 Uiso 1 1 calc R . .
C35 C 0.4473(3) 0.3206(3) 0.34056(18) 0.0233(14) Uani 1 1 d . . .
H64 H 0.3951 0.2913 0.342 0.028 Uiso 1 1 calc R . .
C36 C 0.5016(3) 0.2941(3) 0.33259(18) 0.0226(14) Uani 1 1 d . . .
H63 H 0.4873 0.2475 0.329 0.027 Uiso 1 1 calc R . .
C37 C 0.6291(4) 0.3161(3) 0.44635(19) 0.0312(16) Uani 1 1 d . . .
H67 H 0.5841 0.2813 0.4269 0.047 Uiso 1 1 calc R . .
H68 H 0.6764 0.3274 0.4335 0.047 Uiso 1 1 calc R . .
H69 H 0.6179 0.3557 0.4508 0.047 Uiso 1 1 calc R . .
C38 C 0.7268(4) 0.3602(3) 0.53778(19) 0.0298(16) Uani 1 1 d . . .
H70 H 0.7119 0.3982 0.537 0.045 Uiso 1 1 calc R . .
H71 H 0.7769 0.3716 0.5278 0.045 Uiso 1 1 calc R . .
H72 H 0.7327 0.3493 0.5675 0.045 Uiso 1 1 calc R . .
C39 C 0.5490(3) 0.2633(3) 0.5226(2) 0.0321(16) Uani 1 1 d . . .
H73 H 0.505 0.2306 0.5013 0.048 Uiso 1 1 calc R . .
H74 H 0.5397 0.3037 0.5275 0.048 Uiso 1 1 calc R . .
H75 H 0.5533 0.2447 0.5499 0.048 Uiso 1 1 calc R . .
C40 C 0.6833(4) 0.2130(3) 0.59662(18) 0.0278(15) Uani 1 1 d . . .
H76 H 0.6355 0.2209 0.597 0.042 Uiso 1 1 calc R . .
H77 H 0.7294 0.2556 0.6021 0.042 Uiso 1 1 calc R . .
H78 H 0.6888 0.1854 0.6192 0.042 Uiso 1 1 calc R . .
C41 C 0.7634(3) 0.1424(3) 0.54400(18) 0.0253(15) Uani 1 1 d . . .
H79 H 0.7524 0.1083 0.5197 0.038 Uiso 1 1 calc R . .
H80 H 0.7709 0.1245 0.5713 0.038 Uiso 1 1 calc R . .
H81 H 0.8114 0.1813 0.5425 0.038 Uiso 1 1 calc R . .
C42 C 0.5843(4) 0.0865(3) 0.5340(2) 0.0309(16) Uani 1 1 d . . .
H82 H 0.5789 0.0603 0.5066 0.046 Uiso 1 1 calc R . .
H83 H 0.5374 0.096 0.5337 0.046 Uiso 1 1 calc R . .
H84 H 0.5898 0.0613 0.5581 0.046 Uiso 1 1 calc R . .
C43 C 0.4634(3) 0.1034(3) 0.35436(17) 0.0158(13) Uani 1 1 d . . .
C44 C 0.5060(3) 0.1261(3) 0.39708(17) 0.0143(12) Uani 1 1 d . . .
C45 C 0.4701(3) 0.1047(3) 0.43378(18) 0.0214(14) Uani 1 1 d . . .
H88 H 0.4991 0.1193 0.4626 0.026 Uiso 1 1 calc R . .
C46 C 0.3910(3) 0.0615(3) 0.42517(19) 0.0217(14) Uani 1 1 d . . .
H87 H 0.365 0.0469 0.4487 0.026 Uiso 1 1 calc R . .
C47 C 0.3468(3) 0.0380(3) 0.38119(18) 0.0224(14) Uani 1 1 d . . .
H86 H 0.2928 0.0083 0.3766 0.027 Uiso 1 1 calc R . .
C48 C 0.3816(3) 0.0581(3) 0.34606(18) 0.0203(14) Uani 1 1 d . . .
H85 H 0.3526 0.0426 0.3173 0.024 Uiso 1 1 calc R . .
C49 C 0.8438(3) 0.3155(3) 0.44391(17) 0.0166(13) Uani 1 1 d . . .
C50 C 0.8790(3) 0.3605(3) 0.41512(17) 0.0142(12) Uani 1 1 d . . .
C51 C 0.9545(3) 0.4152(3) 0.42851(19) 0.0226(14) Uani 1 1 d . . .
H92 H 0.978 0.4451 0.4091 0.027 Uiso 1 1 calc R . .
C52 C 0.9916(3) 0.4223(3) 0.4715(2) 0.0260(15) Uani 1 1 d . . .
H91 H 1.0421 0.4573 0.4813 0.031 Uiso 1 1 calc R . .
C53 C 0.9550(4) 0.3773(3) 0.50185(19) 0.0275(15) Uani 1 1 d . . .
H90 H 0.9815 0.3847 0.5311 0.033 Uiso 1 1 calc R . .
C54 C 0.8821(3) 0.3238(3) 0.48872(18) 0.0222(14) Uani 1 1 d . . .
H89 H 0.8587 0.2941 0.5083 0.027 Uiso 1 1 calc R . .
C55 C 0.9351(3) 0.6011(3) 0.36654(17) 0.0178(13) Uani 1 1 d . . .
C56 C 0.9976(3) 0.5839(3) 0.35998(18) 0.0180(13) Uani 1 1 d . . .
C57 C 1.0770(3) 0.6310(3) 0.37189(19) 0.0283(15) Uani 1 1 d . . .
H96 H 1.1197 0.62 0.3676 0.034 Uiso 1 1 calc R . .
C58 C 1.0893(4) 0.6937(3) 0.3900(2) 0.0334(17) Uani 1 1 d . . .
H95 H 1.1419 0.7261 0.3982 0.04 Uiso 1 1 calc R . .
C59 C 1.0264(3) 0.7119(3) 0.3968(2) 0.0286(15) Uani 1 1 d . . .
H94 H 1.0383 0.7556 0.4096 0.034 Uiso 1 1 calc R . .
C60 C 0.9483(3) 0.6669(3) 0.38511(18) 0.0248(15) Uani 1 1 d . . .
H93 H 0.9059 0.6786 0.3891 0.03 Uiso 1 1 calc R . .
C61 C 0.8889(3) 0.4545(3) 0.00314(19) 0.0273(15) Uani 1 1 d . . .
H97 H 0.8528 0.4707 -0.0135 0.041 Uiso 1 1 calc R . .
H98 H 0.9294 0.4552 -0.0134 0.041 Uiso 1 1 calc R . .
H99 H 0.9142 0.4832 0.0308 0.041 Uiso 1 1 calc R . .
C62 C 0.7512(4) 0.3694(3) 0.04322(19) 0.0310(16) Uani 1 1 d . . .
H100 H 0.7169 0.3244 0.0476 0.047 Uiso 1 1 calc R . .
H101 H 0.7199 0.389 0.0257 0.047 Uiso 1 1 calc R . .
H102 H 0.7757 0.3968 0.0714 0.047 Uiso 1 1 calc R . .
C63 C 0.7766(4) 0.3135(3) -0.04101(19) 0.0323(16) Uani 1 1 d . . .
H103 H 0.7461 0.2675 -0.0366 0.048 Uiso 1 1 calc R . .
H104 H 0.8149 0.3145 -0.0592 0.048 Uiso 1 1 calc R . .
H105 H 0.7408 0.332 -0.0553 0.048 Uiso 1 1 calc R . .
C64 C 1.0642(3) 0.3484(3) 0.0555(2) 0.0321(16) Uani 1 1 d . . .
H106 H 1.0613 0.3407 0.0857 0.048 Uiso 1 1 calc R . .
H107 H 1.0862 0.3963 0.0538 0.048 Uiso 1 1 calc R . .
H108 H 1.0981 0.3289 0.0449 0.048 Uiso 1 1 calc R . .
C65 C 0.9261(4) 0.2140(3) 0.01712(19) 0.0292(15) Uani 1 1 d . . .
H109 H 0.8778 0.1928 -0.0049 0.044 Uiso 1 1 calc R . .
H110 H 0.9154 0.1998 0.0453 0.044 Uiso 1 1 calc R . .
H111 H 0.9672 0.2011 0.0091 0.044 Uiso 1 1 calc R . .
C66 C 0.9768(4) 0.3333(4) -0.0353(2) 0.045(2) Uani 1 1 d . . .
H112 H 0.9285 0.3081 -0.0567 0.068 Uiso 1 1 calc R . .
H113 H 1.0203 0.3237 -0.0432 0.068 Uiso 1 1 calc R . .
H114 H 0.9897 0.381 -0.0349 0.068 Uiso 1 1 calc R . .
C67 C 0.6905(4) 0.4793(3) 0.11607(19) 0.0337(17) Uani 1 1 d . . .
H115 H 0.6459 0.4695 0.1311 0.051 Uiso 1 1 calc R . .
H116 H 0.7214 0.4543 0.1266 0.051 Uiso 1 1 calc R . .
H117 H 0.6706 0.4664 0.0848 0.051 Uiso 1 1 calc R . .
C68 C 0.8308(4) 0.5896(4) 0.0897(2) 0.0393(18) Uani 1 1 d . . .
H118 H 0.8042 0.5856 0.0597 0.059 Uiso 1 1 calc R . .
H119 H 0.8551 0.5575 0.0919 0.059 Uiso 1 1 calc R . .
H120 H 0.8717 0.6348 0.0982 0.059 Uiso 1 1 calc R . .
C69 C 0.6861(4) 0.6130(4) 0.1064(2) 0.0459(19) Uani 1 1 d . . .
H121 H 0.6413 0.599 0.1215 0.069 Uiso 1 1 calc R . .
H122 H 0.6668 0.5995 0.0752 0.069 Uiso 1 1 calc R . .
H123 H 0.7146 0.6614 0.112 0.069 Uiso 1 1 calc R . .
C70 C 0.7422(5) 0.7069(3) 0.2116(3) 0.056(2) Uani 1 1 d . . .
H124 H 0.7104 0.6751 0.2289 0.083 Uiso 1 1 calc R . .
H125 H 0.7096 0.7041 0.1834 0.083 Uiso 1 1 calc R . .
H126 H 0.7618 0.752 0.2268 0.083 Uiso 1 1 calc R . .
C71 C 0.8876(4) 0.7453(3) 0.1659(2) 0.051(2) Uani 1 1 d . . .
H127 H 0.8532 0.7394 0.1379 0.076 Uiso 1 1 calc R . .
H128 H 0.9327 0.7353 0.1615 0.076 Uiso 1 1 calc R . .
H129 H 0.9066 0.7913 0.1794 0.076 Uiso 1 1 calc R . .
C72 C 0.8971(5) 0.7094(3) 0.2578(2) 0.059(2) Uani 1 1 d . . .
H130 H 0.8703 0.6807 0.2782 0.088 Uiso 1 1 calc R . .
H131 H 0.9104 0.7559 0.2683 0.088 Uiso 1 1 calc R . .
H132 H 0.9456 0.7036 0.2552 0.088 Uiso 1 1 calc R . .
C73 C 0.5956(3) 0.3837(3) 0.21618(17) 0.0155(13) Uani 1 1 d . . .
C74 C 0.6452(3) 0.4522(3) 0.21744(17) 0.0194(13) Uani 1 1 d . . .
C75 C 0.6142(3) 0.5020(3) 0.22067(18) 0.0243(14) Uani 1 1 d . . .
H136 H 0.6463 0.5478 0.221 0.029 Uiso 1 1 calc R . .
C76 C 0.5341(4) 0.4801(3) 0.22339(19) 0.0301(16) Uani 1 1 d . . .
H135 H 0.5116 0.5117 0.2255 0.036 Uiso 1 1 calc R . .
C77 C 0.4855(4) 0.4110(3) 0.22305(19) 0.0288(15) Uani 1 1 d . . .
H134 H 0.4319 0.3986 0.2256 0.035 Uiso 1 1 calc R . .
C78 C 0.5131(3) 0.3617(3) 0.21916(18) 0.0225(14) Uani 1 1 d . . .
H133 H 0.4801 0.3161 0.2185 0.027 Uiso 1 1 calc R . .
C79 C 0.3742(3) 0.1192(3) 0.14867(17) 0.0174(13) Uani 1 1 d . . .
C80 C 0.4389(3) 0.1814(3) 0.15006(17) 0.0177(13) Uani 1 1 d . . .
C81 C 0.4401(4) 0.2216(3) 0.1160(2) 0.0276(15) Uani 1 1 d . . .
H140 H 0.4827 0.2633 0.1167 0.033 Uiso 1 1 calc R . .
C82 C 0.3755(4) 0.1968(3) 0.08126(19) 0.0308(16) Uani 1 1 d . . .
H139 H 0.374 0.2228 0.0583 0.037 Uiso 1 1 calc R . .
C83 C 0.3131(4) 0.1346(3) 0.07970(19) 0.0287(16) Uani 1 1 d . . .
H138 H 0.2715 0.1194 0.0552 0.034 Uiso 1 1 calc R . .
C84 C 0.3096(4) 0.0947(3) 0.11224(19) 0.0284(15) Uani 1 1 d . . .
H137 H 0.2666 0.053 0.1107 0.034 Uiso 1 1 calc R . .
C85 C 0.6451(3) 0.1947(3) 0.10967(18) 0.0193(13) Uani 1 1 d . . .
C86 C 0.7085(3) 0.2136(3) 0.08648(18) 0.0199(13) Uani 1 1 d . . .
C87 C 0.7014(4) 0.1797(3) 0.04521(18) 0.0223(14) Uani 1 1 d . . .
H144 H 0.7436 0.1927 0.0297 0.027 Uiso 1 1 calc R . .
C88 C 0.6297(4) 0.1265(3) 0.02857(19) 0.0274(15) Uani 1 1 d . . .
H143 H 0.6231 0.1028 0.0011 0.033 Uiso 1 1 calc R . .
C89 C 0.5651(4) 0.1064(3) 0.05180(19) 0.0284(15) Uani 1 1 d . . .
H142 H 0.5171 0.07 0.0393 0.034 Uiso 1 1 calc R . .
C90 C 0.5716(3) 0.1394(3) 0.09232(19) 0.0247(14) Uani 1 1 d . . .
H141 H 0.5293 0.126 0.1077 0.03 Uiso 1 1 calc R . .
C91 C 0.9530(3) 0.5311(3) 0.15864(18) 0.0179(13) Uani 1 1 d . . .
C92 C 0.9646(3) 0.4827(3) 0.13190(17) 0.0149(13) Uani 1 1 d . . .
C93 C 1.0295(3) 0.5006(3) 0.10916(18) 0.0226(14) Uani 1 1 d . . .
H148 H 1.0369 0.4687 0.0908 0.027 Uiso 1 1 calc R . .
C94 C 1.0800(3) 0.5667(3) 0.11562(18) 0.0251(15) Uani 1 1 d . . .
H147 H 1.1241 0.5803 0.1016 0.03 Uiso 1 1 calc R . .
C95 C 1.0695(3) 0.6164(3) 0.14264(19) 0.0247(14) Uani 1 1 d . . .
H146 H 1.1066 0.6613 0.1459 0.03 Uiso 1 1 calc R . .
C96 C 1.0065(3) 0.6001(3) 0.16373(18) 0.0236(14) Uani 1 1 d . . .
H145 H 0.9987 0.6329 0.1809 0.028 Uiso 1 1 calc R . .
C97 C 0.9033(4) 0.0348(3) 0.21039(19) 0.0341(17) Uani 1 1 d . . .
H149 H 0.8633 0.0446 0.2226 0.051 Uiso 1 1 calc R . .
H150 H 0.9434 0.0762 0.2043 0.051 Uiso 1 1 calc R . .
H151 H 0.9283 0.0142 0.2312 0.051 Uiso 1 1 calc R . .
C98 C 0.9401(4) -0.0254(3) 0.1327(2) 0.0406(18) Uani 1 1 d . . .
H152 H 0.9199 -0.0583 0.1068 0.061 Uiso 1 1 calc R . .
H153 H 0.9754 -0.037 0.1538 0.061 Uiso 1 1 calc R . .
H154 H 0.9692 0.0187 0.1247 0.061 Uiso 1 1 calc R . .
C99 C 0.8034(4) -0.1100(3) 0.1759(2) 0.0445(19) Uani 1 1 d . . .
H155 H 0.7629 -0.1093 0.192 0.067 Uiso 1 1 calc R . .
H156 H 0.8426 -0.1208 0.1945 0.067 Uiso 1 1 calc R . .
H157 H 0.7787 -0.1436 0.1504 0.067 Uiso 1 1 calc R . .
C100 C 0.7399(4) -0.1319(3) 0.0598(2) 0.0392(18) Uani 1 1 d . . .
H158 H 0.6985 -0.1561 0.0757 0.059 Uiso 1 1 calc R . .
H159 H 0.7886 -0.1368 0.0715 0.059 Uiso 1 1 calc R . .
H160 H 0.723 -0.15 0.029 0.059 Uiso 1 1 calc R . .
C101 C 0.6618(4) -0.0377(4) 0.0395(2) 0.050(2) Uani 1 1 d . . .
H161 H 0.6215 -0.0582 0.0569 0.075 Uiso 1 1 calc R . .
H162 H 0.6447 -0.0621 0.0102 0.075 Uiso 1 1 calc R . .
H163 H 0.6693 0.0087 0.0378 0.075 Uiso 1 1 calc R . .
C102 C 0.8326(4) 0.0047(3) 0.0312(2) 0.048(2) Uani 1 1 d . . .
H164 H 0.8105 -0.0131 0.0006 0.072 Uiso 1 1 calc R . .
H165 H 0.8813 -0.0018 0.0399 0.072 Uiso 1 1 calc R . .
H166 H 0.8443 0.0523 0.0352 0.072 Uiso 1 1 calc R . .
C103 C 0.6500(3) -0.0476(3) 0.19829(19) 0.0199(14) Uani 1 1 d . . .
C104 C 0.6377(3) -0.0543(3) 0.24149(18) 0.0175(13) Uani 1 1 d . . .
C105 C 0.5895(4) -0.1162(3) 0.2537(2) 0.0324(16) Uani 1 1 d . . .
H170 H 0.5815 -0.1212 0.2825 0.039 Uiso 1 1 calc R . .
C106 C 0.5545(4) -0.1693(3) 0.2201(2) 0.0343(17) Uani 1 1 d . . .
H169 H 0.5211 -0.2113 0.2267 0.041 Uiso 1 1 calc R . .
C107 C 0.5664(4) -0.1637(3) 0.1761(2) 0.0371(18) Uani 1 1 d . . .
H168 H 0.5426 -0.2017 0.1549 0.045 Uiso 1 1 calc R . .
C108 C 0.6125(4) -0.1032(3) 0.16478(19) 0.0278(15) Uani 1 1 d . . .
H167 H 0.6193 -0.0984 0.1357 0.033 Uiso 1 1 calc R . .
C109 C 0.9215(3) 0.1775(3) 0.16636(18) 0.0190(13) Uani 1 1 d . . .
C110 C 0.9644(3) 0.2322(3) 0.19840(17) 0.0180(13) Uani 1 1 d . . .
C111 C 1.0431(3) 0.2772(3) 0.19636(19) 0.0250(15) Uani 1 1 d . . .
H174 H 1.0722 0.3143 0.2179 0.03 Uiso 1 1 calc R . .
C112 C 1.0752(3) 0.2647(3) 0.16191(19) 0.0267(15) Uani 1 1 d . . .
H173 H 1.1271 0.294 0.1598 0.032 Uiso 1 1 calc R . .
C113 C 1.0322(4) 0.2088(3) 0.12919(19) 0.0282(15) Uani 1 1 d . . .
H172 H 1.0566 0.2019 0.1062 0.034 Uiso 1 1 calc R . .
C114 C 0.9554(4) 0.1642(3) 0.13028(18) 0.0239(14) Uani 1 1 d . . .
H171 H 0.9269 0.1273 0.1086 0.029 Uiso 1 1 calc R . .
C115 C 0.4275(3) -0.0175(3) 0.1219(2) 0.0329(16) Uani 1 1 d . . .
H175 H 0.4146 0.0157 0.1067 0.049 Uiso 1 1 calc R . .
H176 H 0.4571 -0.0346 0.1051 0.049 Uiso 1 1 calc R . .
H177 H 0.4597 0.0032 0.1506 0.049 Uiso 1 1 calc R . .
C116 C 0.3596(4) -0.1574(3) 0.1502(2) 0.0396(18) Uani 1 1 d . . .
H178 H 0.3116 -0.1955 0.1528 0.059 Uiso 1 1 calc R . .
H179 H 0.3939 -0.1406 0.1788 0.059 Uiso 1 1 calc R . .
H180 H 0.3875 -0.1714 0.1304 0.059 Uiso 1 1 calc R . .
C117 C 0.2744(4) -0.1213(3) 0.07019(19) 0.0413(19) Uani 1 1 d . . .
H181 H 0.2679 -0.0847 0.0562 0.062 Uiso 1 1 calc R . .
H182 H 0.2224 -0.156 0.0708 0.062 Uiso 1 1 calc R . .
H183 H 0.3033 -0.1399 0.0538 0.062 Uiso 1 1 calc R . .
C118 C 0.1297(4) -0.0855(3) 0.1994(2) 0.0376(17) Uani 1 1 d . . .
H184 H 0.1398 -0.0382 0.2017 0.056 Uiso 1 1 calc R . .
H185 H 0.1548 -0.095 0.2264 0.056 Uiso 1 1 calc R . .
H186 H 0.0727 -0.1121 0.1943 0.056 Uiso 1 1 calc R . .
C119 C 0.1393(4) -0.2013(3) 0.1477(2) 0.0409(18) Uani 1 1 d . . .
H187 H 0.0815 -0.223 0.1413 0.061 Uiso 1 1 calc R . .
H188 H 0.1593 -0.2134 0.1751 0.061 Uiso 1 1 calc R . .
H189 H 0.1603 -0.2158 0.1243 0.061 Uiso 1 1 calc R . .
C120 C 0.1200(4) -0.0849(4) 0.1030(2) 0.048(2) Uani 1 1 d . . .
H190 H 0.1312 -0.0374 0.1071 0.072 Uiso 1 1 calc R . .
H191 H 0.063 -0.1109 0.0991 0.072 Uiso 1 1 calc R . .
H192 H 0.139 -0.0948 0.0772 0.072 Uiso 1 1 calc R . .
C121 C 0.3087(4) 0.1926(3) 0.2435(2) 0.0258(15) Uani 1 1 d . . .
H200 H 0.3611 0.225 0.2461 0.031 Uiso 1 1 calc R . .
C122 C 0.2508(4) 0.1890(3) 0.2086(2) 0.0286(15) Uani 1 1 d . . .
C123 C 0.1728(4) 0.1404(3) 0.2060(2) 0.0347(17) Uani 1 1 d . . .
H196 H 0.1328 0.1374 0.1825 0.042 Uiso 1 1 calc R . .
C124 C 0.1538(4) 0.0973(3) 0.2371(2) 0.0373(17) Uani 1 1 d . . .
H195 H 0.1011 0.0657 0.2349 0.045 Uiso 1 1 calc R . .
C125 C 0.2129(4) 0.1004(3) 0.2718(2) 0.0336(17) Uani 1 1 d . . .
H194 H 0.2007 0.0704 0.2928 0.04 Uiso 1 1 calc R . .
C126 C 0.2902(4) 0.1487(3) 0.2748(2) 0.0319(16) Uani 1 1 d . . .
H193 H 0.3303 0.1516 0.2982 0.038 Uiso 1 1 calc R . .
C127 C 0.2712(4) 0.2383(4) 0.1750(2) 0.0415(18) Uani 1 1 d . . .
H197 H 0.286 0.2835 0.189 0.062 Uiso 1 1 calc R . .
H198 H 0.2252 0.2266 0.1517 0.062 Uiso 1 1 calc R . .
H199 H 0.3154 0.2362 0.1628 0.062 Uiso 1 1 calc R . .
C128 C 0.4226(4) 0.4730(4) 0.4425(2) 0.0401(18) Uani 1 1 d . . .
H208 H 0.4776 0.499 0.4509 0.048 Uiso 1 1 calc R . .
C129 C 0.3921(4) 0.4037(3) 0.44538(19) 0.0308(16) Uani 1 1 d . . .
C130 C 0.3103(4) 0.3656(4) 0.4310(2) 0.0377(18) Uani 1 1 d . . .
H204 H 0.2894 0.319 0.4322 0.045 Uiso 1 1 calc R . .
C131 C 0.2597(5) 0.3954(4) 0.4148(2) 0.050(2) Uani 1 1 d . . .
H203 H 0.2049 0.3692 0.4055 0.06 Uiso 1 1 calc R . .
C132 C 0.2911(6) 0.4659(5) 0.4125(2) 0.055(2) Uani 1 1 d . . .
H202 H 0.2574 0.4864 0.4011 0.066 Uiso 1 1 calc R . .
C133 C 0.3713(6) 0.5034(4) 0.4272(2) 0.053(2) Uani 1 1 d . . .
H201 H 0.392 0.5502 0.427 0.063 Uiso 1 1 calc R . .
C134 C 0.4475(4) 0.3710(3) 0.4633(2) 0.0379(17) Uani 1 1 d . . .
H205 H 0.493 0.4037 0.4836 0.057 Uiso 1 1 calc R . .
H206 H 0.4658 0.3548 0.4393 0.057 Uiso 1 1 calc R . .
H207 H 0.4191 0.3336 0.4782 0.057 Uiso 1 1 calc R . .
C135 C 0.2789(5) 0.8637(4) 0.3003(2) 0.046(2) Uani 1 1 d . . .
H216 H 0.3247 0.9041 0.3057 0.055 Uiso 1 1 calc R . .
C136 C 0.2828(5) 0.8069(4) 0.2819(2) 0.047(2) Uani 1 1 d . . .
C137 C 0.2142(5) 0.7462(4) 0.2731(2) 0.049(2) Uani 1 1 d . . .
H212 H 0.216 0.7071 0.2599 0.059 Uiso 1 1 calc R . .
C138 C 0.1453(6) 0.7449(4) 0.2840(3) 0.063(2) Uani 1 1 d . . .
H211 H 0.0997 0.7043 0.2785 0.075 Uiso 1 1 calc R . .
C139 C 0.1411(5) 0.8027(4) 0.3033(3) 0.060(2) Uani 1 1 d . . .
H210 H 0.0932 0.801 0.3108 0.072 Uiso 1 1 calc R . .
C140 C 0.2091(5) 0.8629(4) 0.3112(2) 0.057(2) Uani 1 1 d . . .
H209 H 0.2074 0.9024 0.3238 0.069 Uiso 1 1 calc R . .
C141 C 0.3575(5) 0.8069(4) 0.2721(3) 0.061(2) Uani 1 1 d . . .
H213 H 0.3872 0.7984 0.2979 0.092 Uiso 1 1 calc R . .
H214 H 0.389 0.8502 0.2639 0.092 Uiso 1 1 calc R . .
H215 H 0.3459 0.772 0.2482 0.092 Uiso 1 1 calc R . .
C142 C 0.1831(4) 0.2100(4) 0.0413(2) 0.0409(18) Uani 1 1 d . . .
H224 H 0.2121 0.2161 0.0699 0.049 Uiso 1 1 calc R . .
C143 C 0.1179(5) 0.1531(5) 0.0250(3) 0.061(2) Uani 1 1 d . . .
C144 C 0.0741(5) 0.1440(5) -0.0181(2) 0.055(2) Uani 1 1 d . . .
H220 H 0.0289 0.1041 -0.0287 0.066 Uiso 1 1 calc R . .
C145 C 0.0980(5) 0.1929(5) -0.0434(3) 0.069(3) Uani 1 1 d . . .
H219 H 0.0685 0.187 -0.0718 0.083 Uiso 1 1 calc R . .
C146 C 0.1693(6) 0.2558(5) -0.0282(3) 0.067(3) Uani 1 1 d . . .
H218 H 0.1872 0.2895 -0.0463 0.081 Uiso 1 1 calc R . .
C147 C 0.2057(5) 0.2616(5) 0.0118(3) 0.070(3) Uani 1 1 d . . .
H217 H 0.25 0.302 0.0226 0.084 Uiso 1 1 calc R . .
C148 C 0.0891(6) 0.0985(5) 0.0511(3) 0.082(3) Uani 1 1 d . . .
H221 H 0.1216 0.1112 0.0803 0.122 Uiso 1 1 calc R . .
H222 H 0.0922 0.0588 0.0374 0.122 Uiso 1 1 calc R . .
H223 H 0.0341 0.0889 0.053 0.122 Uiso 1 1 calc R . .
C149 C 0.2318(5) 0.1658(3) 0.3982(2) 0.0412(19) Uani 1 1 d . . .
H232 H 0.2303 0.1607 0.3679 0.049 Uiso 1 1 calc R . .
C150 C 0.1624(4) 0.1566(3) 0.4131(2) 0.0428(19) Uani 1 1 d . . .
C151 C 0.1681(5) 0.1636(4) 0.4591(3) 0.047(2) Uani 1 1 d . . .
H228 H 0.1222 0.1564 0.4709 0.056 Uiso 1 1 calc R . .
C152 C 0.2394(5) 0.1806(4) 0.4865(3) 0.055(2) Uani 1 1 d . . .
H227 H 0.2422 0.1872 0.5169 0.065 Uiso 1 1 calc R . .
C153 C 0.3068(5) 0.1884(4) 0.4708(3) 0.050(2) Uani 1 1 d . . .
H226 H 0.355 0.1977 0.4901 0.06 Uiso 1 1 calc R . .
C154 C 0.3031(5) 0.1822(3) 0.4263(3) 0.049(2) Uani 1 1 d . . .
H225 H 0.3495 0.1892 0.4151 0.059 Uiso 1 1 calc R . .
C155 C 0.0828(5) 0.1360(4) 0.3828(3) 0.076(3) Uani 1 1 d . . .
H229 H 0.0447 0.0949 0.3905 0.113 Uiso 1 1 calc R . .
H230 H 0.0889 0.1286 0.3528 0.113 Uiso 1 1 calc R . .
H231 H 0.0637 0.1713 0.3856 0.113 Uiso 1 1 calc R . .
C156 C 0.1127(4) 0.9811(4) 0.3734(3) 0.049(2) Uani 1 1 d . . .
H240 H 0.1455 1.0137 0.3583 0.059 Uiso 1 1 calc R . .
C157 C 0.0448(5) 0.9286(4) 0.3508(3) 0.051(2) Uani 1 1 d . . .
C158 C -0.0033(5) 0.8806(4) 0.3740(3) 0.052(2) Uani 1 1 d . . .
H236 H -0.0495 0.8449 0.3586 0.063 Uiso 1 1 calc R . .
C159 C 0.0158(5) 0.8844(4) 0.4196(3) 0.059(2) Uani 1 1 d . . .
H235 H -0.0173 0.8515 0.4344 0.071 Uiso 1 1 calc R . .
C160 C 0.0851(5) 0.9380(4) 0.4433(3) 0.056(2) Uani 1 1 d . . .
H234 H 0.0985 0.9416 0.4739 0.068 Uiso 1 1 calc R . .
C161 C 0.1327(5) 0.9853(4) 0.4199(3) 0.065(3) Uani 1 1 d . . .
H233 H 0.1792 1.0209 0.4352 0.078 Uiso 1 1 calc R . .
C162 C 0.0229(5) 0.9250(4) 0.3019(3) 0.072(3) Uani 1 1 d . . .
H237 H 0.0583 0.9109 0.288 0.107 Uiso 1 1 calc R . .
H238 H 0.0281 0.9689 0.2944 0.107 Uiso 1 1 calc R . .
H239 H -0.0317 0.8929 0.2919 0.107 Uiso 1 1 calc R . .
C163 C 0.4399(5) 0.7193(4) 0.0772(3) 0.051(2) Uani 1 1 d . . .
H248 H 0.408 0.7237 0.0968 0.062 Uiso 1 1 calc R . .
C164 C 0.4795(4) 0.6770(4) 0.0844(3) 0.051(2) Uani 1 1 d . . .
C165 C 0.5236(6) 0.6715(5) 0.0537(3) 0.084(3) Uani 1 1 d . . .
H244 H 0.5501 0.6426 0.0572 0.101 Uiso 1 1 calc R . .
C166 C 0.5304(6) 0.7061(5) 0.0186(3) 0.081(3) Uani 1 1 d . . .
H243 H 0.5625 0.7021 -0.001 0.097 Uiso 1 1 calc R . .
C167 C 0.4902(5) 0.7472(4) 0.0117(3) 0.067(3) Uani 1 1 d . . .
H242 H 0.4926 0.7696 -0.0133 0.08 Uiso 1 1 calc R . .
C168 C 0.4468(5) 0.7550(4) 0.0415(3) 0.062(2) Uani 1 1 d . . .
H241 H 0.4215 0.7847 0.0378 0.074 Uiso 1 1 calc R . .
C169 C 0.4737(6) 0.6394(4) 0.1237(3) 0.077(3) Uani 1 1 d . . .
H245 H 0.4668 0.5938 0.1149 0.116 Uiso 1 1 calc R . .
H246 H 0.4284 0.6386 0.136 0.116 Uiso 1 1 calc R . .
H247 H 0.5222 0.6617 0.1454 0.116 Uiso 1 1 calc R . .
C170 C 0.3257(7) 0.4167(6) 0.0887(3) 0.086(3) Uani 1 1 d . . .
H256 H 0.2786 0.4067 0.0998 0.103 Uiso 1 1 calc R . .
C171 C 0.3426(7) 0.4606(5) 0.0575(4) 0.076(3) Uani 1 1 d . . .
C172 C 0.4139(8) 0.4739(7) 0.0437(5) 0.129(5) Uani 1 1 d . . .
H252 H 0.4278 0.5053 0.0236 0.155 Uiso 1 1 calc R . .
C173 C 0.4639(9) 0.4465(8) 0.0561(6) 0.156(6) Uani 1 1 d . . .
H251 H 0.5096 0.4561 0.0437 0.187 Uiso 1 1 calc R . .
C174 C 0.4491(8) 0.4032(6) 0.0877(6) 0.130(6) Uani 1 1 d . . .
H250 H 0.486 0.3852 0.0979 0.156 Uiso 1 1 calc R . .
C175 C 0.3790(9) 0.3864(5) 0.1041(3) 0.094(4) Uani 1 1 d . . .
H249 H 0.367 0.356 0.1248 0.113 Uiso 1 1 calc R . .
C176 C 0.2910(8) 0.4950(6) 0.0436(5) 0.193(8) Uani 1 1 d . . .
H253 H 0.2386 0.4622 0.0295 0.289 Uiso 1 1 calc R . .
H254 H 0.3139 0.5257 0.0232 0.289 Uiso 1 1 calc R . .
H255 H 0.2862 0.5201 0.0689 0.289 Uiso 1 1 calc R . .
Cl1 Cl 0.46041(9) -0.00634(7) 0.24181(5) 0.0280(4) Uani 1 1 d . . .
Cl2 Cl 0.65930(8) 0.18987(7) 0.25687(4) 0.0183(3) Uani 1 1 d . . .
Cl3 Cl 0.87791(8) 0.36922(7) 0.26574(4) 0.0188(3) Uani 1 1 d . . .
Cl4 Cl 1.08969(9) 0.55290(7) 0.26111(5) 0.0266(4) Uani 1 1 d . . .
Li1 Li 0.5261(6) 0.1138(5) 0.2613(3) 0.024(2) Uani 1 1 d . . .
Li2 Li 0.7624(6) 0.1540(5) 0.2523(3) 0.021(2) Uani 1 1 d . . .
Li3 Li 0.9340(6) 0.2888(5) 0.2879(3) 0.023(2) Uani 1 1 d . . .
Li4 Li 1.0015(6) 0.4647(5) 0.2974(3) 0.027(2) Uani 1 1 d . . .
Li5 Li 0.6709(6) 0.2460(4) 0.3275(3) 0.019(2) Uani 1 1 d . . .
Li6 Li 0.8171(6) 0.3938(5) 0.3230(3) 0.021(2) Uani 1 1 d . . .
Li7 Li 0.7993(5) 0.3587(5) 0.1975(3) 0.020(2) Uani 1 1 d . . .
Li8 Li 0.6143(6) 0.2460(5) 0.2005(3) 0.021(2) Uani 1 1 d . . .
N1 N 0.7155(3) 0.0518(2) 0.23768(14) 0.0178(11) Uani 1 1 d . . .
N2 N 0.6810(3) 0.0090(2) 0.26510(14) 0.0161(11) Uani 1 1 d . . .
N3 N 0.7029(3) -0.0306(2) 0.36239(14) 0.0209(11) Uani 1 1 d . . .
N4 N 0.7976(3) 0.1268(2) 0.34687(14) 0.0160(11) Uani 1 1 d . . .
N5 N 0.8181(3) 0.1674(2) 0.31543(15) 0.0198(11) Uani 1 1 d . . .
N6 N 0.8872(3) 0.2204(2) 0.33001(15) 0.0195(11) Uani 1 1 d . . .
N7 N 1.2939(3) 0.5665(2) 0.27283(15) 0.0210(11) Uani 1 1 d . . .
N8 N 1.1525(3) 0.4432(2) 0.30400(15) 0.0195(11) Uani 1 1 d . . .
N9 N 1.0759(3) 0.4161(2) 0.30839(14) 0.0164(11) Uani 1 1 d . . .
N10 N 1.0497(3) 0.3499(2) 0.31023(14) 0.0177(11) Uani 1 1 d . . .
N11 N 0.9652(3) 0.5168(2) 0.34088(14) 0.0182(11) Uani 1 1 d . . .
N12 N 0.8862(3) 0.4955(2) 0.33634(14) 0.0168(11) Uani 1 1 d . . .
N13 N 0.8649(3) 0.5440(2) 0.35149(14) 0.0164(11) Uani 1 1 d . . .
N14 N 0.7364(2) 0.5871(2) 0.38903(14) 0.0155(10) Uani 1 1 d . . .
N15 N 0.6795(3) 0.4402(2) 0.33236(14) 0.0163(11) Uani 1 1 d . . .
N16 N 0.7036(3) 0.3900(2) 0.32412(13) 0.0140(10) Uani 1 1 d . . .
N17 N 0.6445(3) 0.3295(2) 0.32246(13) 0.0142(10) Uani 1 1 d . . .
N18 N 0.7653(3) 0.2842(2) 0.37865(14) 0.0180(11) Uani 1 1 d . . .
N19 N 0.7723(3) 0.2685(2) 0.42048(14) 0.0162(11) Uani 1 1 d . . .
N20 N 0.6715(2) 0.2154(2) 0.49742(14) 0.0150(10) Uani 1 1 d . . .
N21 N 0.5830(3) 0.1682(2) 0.39384(14) 0.0187(11) Uani 1 1 d . . .
N22 N 0.5861(3) 0.1718(2) 0.35095(14) 0.0173(11) Uani 1 1 d . . .
N23 N 0.5138(3) 0.1335(2) 0.32542(14) 0.0172(11) Uani 1 1 d . . .
N24 N 0.8284(3) 0.3397(2) 0.37481(14) 0.0149(10) Uani 1 1 d . . .
N25 N 0.7450(3) 0.2794(2) 0.14954(15) 0.0188(11) Uani 1 1 d . . .
N26 N 0.7700(3) 0.2673(2) 0.11237(14) 0.0183(11) Uani 1 1 d . . .
N27 N 0.8928(3) 0.3330(2) 0.04323(14) 0.0198(11) Uani 1 1 d . . .
N28 N 0.9047(3) 0.4213(2) 0.13452(14) 0.0188(11) Uani 1 1 d . . .
N29 N 0.8585(3) 0.4311(2) 0.16175(14) 0.0158(11) Uani 1 1 d . . .
N30 N 0.8853(3) 0.4972(2) 0.17579(14) 0.0182(11) Uani 1 1 d . . .
N31 N 0.8009(3) 0.6015(2) 0.18245(15) 0.0263(12) Uani 1 1 d . . .
N32 N 0.7195(3) 0.4557(2) 0.21482(14) 0.0157(11) Uani 1 1 d . . .
N33 N 0.7165(3) 0.3920(2) 0.21155(14) 0.0189(11) Uani 1 1 d . . .
N34 N 0.6420(3) 0.3477(2) 0.21240(14) 0.0189(11) Uani 1 1 d . . .
N35 N 0.4936(3) 0.1909(2) 0.18780(15) 0.0185(11) Uani 1 1 d . . .
N36 N 0.4640(3) 0.1362(2) 0.20853(14) 0.0180(11) Uani 1 1 d . . .
N37 N 0.3924(3) 0.0926(2) 0.18557(14) 0.0200(11) Uani 1 1 d . . .
N38 N 0.6703(3) 0.2368(2) 0.14893(14) 0.0194(11) Uani 1 1 d . . .
N39 N 0.9162(3) 0.2320(2) 0.22823(14) 0.0201(11) Uani 1 1 d . . .
N40 N 0.8460(3) 0.1801(2) 0.21345(14) 0.0181(11) Uani 1 1 d . . .
N41 N 0.8476(3) 0.1455(2) 0.17597(14) 0.0199(11) Uani 1 1 d . . .
N42 N 0.7892(3) -0.0023(2) 0.12082(15) 0.0242(12) Uani 1 1 d . . .
N43 N 0.6983(3) 0.0184(2) 0.19715(14) 0.0198(11) Uani 1 1 d . . .
N44 N 0.2755(3) -0.0656(2) 0.16070(14) 0.0190(11) Uani 1 1 d . . .
Si1 Si 0.63434(11) -0.07648(8) 0.39445(5) 0.0264(4) Uani 1 1 d . . .
Si2 Si 0.78575(10) -0.04901(9) 0.35700(6) 0.0249(4) Uani 1 1 d . . .
Si3 Si 1.39328(10) 0.60940(8) 0.30102(6) 0.0250(4) Uani 1 1 d . . .
Si4 Si 1.27213(11) 0.54020(9) 0.21668(6) 0.0285(4) Uani 1 1 d . . .
Si5 Si 0.71049(10) 0.65647(8) 0.38750(5) 0.0210(4) Uani 1 1 d . . .
Si6 Si 0.75345(10) 0.55547(8) 0.43868(5) 0.0201(4) Uani 1 1 d . . .
Si7 Si 0.67590(10) 0.16828(8) 0.54115(5) 0.0188(4) Uani 1 1 d . . .
Si8 Si 0.64631(10) 0.28502(8) 0.50071(5) 0.0199(4) Uani 1 1 d . . .
Si9 Si 0.96110(10) 0.30807(9) 0.02077(5) 0.0236(4) Uani 1 1 d . . .
Si10 Si 0.83116(10) 0.36552(8) 0.01396(5) 0.0200(4) Uani 1 1 d . . .
Si11 Si 0.82967(12) 0.68634(9) 0.20280(7) 0.0386(5) Uani 1 1 d . . .
Si12 Si 0.75569(11) 0.57213(10) 0.12706(6) 0.0308(4) Uani 1 1 d . . .
Si13 Si 0.75856(11) -0.04032(9) 0.06580(6) 0.0310(4) Uani 1 1 d . . .
Si14 Si 0.85420(11) -0.02461(9) 0.15776(6) 0.0278(4) Uani 1 1 d . . .
Si15 Si 0.17203(10) -0.10718(8) 0.15228(5) 0.0258(4) Uani 1 1 d . . .
Si16 Si 0.33215(10) -0.08911(8) 0.12816(6) 0.0257(4) Uani 1 1 d . . .
Sn1 Sn 0.32438(2) 0.001437(19) 0.219520(12) 0.01931(10) Uani 1 1 d . . .
Sn2 Sn 0.67120(2) 0.044518(19) 0.335678(13) 0.01761(10) Uani 1 1 d . . .
Sn3 Sn 1.21172(2) 0.55799(2) 0.314484(13) 0.01959(10) Uani 1 1 d . . .
Sn4 Sn 0.74723(2) 0.550494(19) 0.327085(12) 0.01608(9) Uani 1 1 d . . .
Sn5 Sn 0.69229(2) 0.171170(19) 0.440759(12) 0.01626(9) Uani 1 1 d . . .
Sn6 Sn 0.90290(2) 0.31758(2) 0.110506(13) 0.01856(10) Uani 1 1 d . . .
Sn7 Sn 0.83963(2) 0.54672(2) 0.227661(13) 0.01884(10) Uani 1 1 d . . .
Sn8 Sn 0.73540(2) 0.06446(2) 0.134345(13) 0.02045(10) Uani 1 1 d . . .

loop_
_atom_site_aniso_label
_atom_site_aniso_U_11
_atom_site_aniso_U_22
_atom_site_aniso_U_33
_atom_site_aniso_U_23
_atom_site_aniso_U_13
_atom_site_aniso_U_12
C1 0.050(5) 0.034(4) 0.036(4) 0.003(3) 0.011(3) 0.024(4)
C2 0.032(4) 0.037(4) 0.037(4) 0.004(3) 0.014(3) 0.022(3)
C3 0.046(4) 0.045(4) 0.027(4) 0.009(3) 0.009(3) 0.031(4)
C4 0.056(5) 0.027(4) 0.022(4) 0.003(3) 0.007(3) 0.014(4)
C5 0.057(5) 0.020(4) 0.030(4) 0.003(3) 0.020(3) -0.002(3)
C6 0.040(4) 0.050(5) 0.039(4) 0.005(4) 0.020(4) 0.002(4)
C7 0.017(3) 0.014(3) 0.017(3) 0.001(2) 0.000(3) 0.008(3)
C8 0.025(3) 0.021(3) 0.014(3) 0.001(3) 0.001(3) 0.013(3)
C9 0.027(4) 0.022(3) 0.020(3) 0.002(3) 0.006(3) 0.012(3)
C10 0.033(4) 0.035(4) 0.015(3) 0.001(3) -0.003(3) 0.016(3)
C11 0.027(4) 0.028(4) 0.023(4) -0.006(3) -0.003(3) 0.013(3)
C12 0.017(3) 0.019(3) 0.028(4) -0.005(3) 0.005(3) 0.004(3)
C13 0.051(5) 0.039(4) 0.028(4) 0.004(3) -0.007(3) 0.010(4)
C14 0.033(4) 0.051(5) 0.042(4) 0.025(4) 0.006(3) 0.018(4)
C15 0.048(5) 0.063(5) 0.044(5) 0.005(4) 0.013(4) 0.032(4)
C16 0.032(4) 0.029(4) 0.026(4) 0.006(3) 0.006(3) 0.016(3)
C17 0.031(4) 0.026(4) 0.049(5) -0.007(3) 0.004(3) 0.004(3)
C18 0.033(4) 0.043(4) 0.056(5) 0.024(4) 0.010(4) 0.010(4)
C19 0.024(3) 0.019(3) 0.008(3) 0.000(2) -0.001(2) 0.006(3)
C20 0.020(3) 0.021(3) 0.012(3) -0.001(2) -0.001(2) 0.014(3)
C21 0.023(4) 0.027(4) 0.023(4) 0.001(3) 0.002(3) 0.007(3)
C22 0.028(4) 0.034(4) 0.027(4) -0.006(3) -0.003(3) 0.019(3)
C23 0.038(4) 0.020(3) 0.026(4) -0.001(3) -0.005(3) 0.016(3)
C24 0.030(4) 0.019(3) 0.026(4) 0.003(3) 0.000(3) 0.008(3)
C25 0.034(4) 0.027(4) 0.016(3) 0.005(3) 0.007(3) 0.012(3)
C26 0.036(4) 0.036(4) 0.023(4) -0.003(3) 0.005(3) 0.011(3)
C27 0.033(4) 0.035(4) 0.015(3) 0.007(3) 0.002(3) 0.016(3)
C28 0.028(4) 0.025(4) 0.035(4) -0.002(3) 0.009(3) 0.013(3)
C29 0.028(4) 0.032(4) 0.036(4) 0.013(3) 0.010(3) 0.019(3)
C30 0.029(4) 0.021(4) 0.051(5) -0.002(3) 0.013(3) 0.004(3)
C31 0.015(3) 0.016(3) 0.007(3) -0.003(2) -0.001(2) 0.003(3)
C32 0.015(3) 0.019(3) 0.014(3) 0.000(2) -0.003(2) 0.006(3)
C33 0.017(3) 0.018(3) 0.016(3) -0.004(3) 0.001(3) 0.004(3)
C34 0.018(3) 0.030(4) 0.019(3) -0.003(3) -0.002(3) 0.012(3)
C35 0.015(3) 0.027(4) 0.023(3) 0.007(3) 0.004(3) 0.003(3)
C36 0.025(4) 0.013(3) 0.023(3) 0.001(3) 0.001(3) 0.003(3)
C37 0.049(4) 0.025(4) 0.026(4) -0.002(3) 0.002(3) 0.024(3)
C38 0.039(4) 0.024(3) 0.026(4) -0.004(3) 0.001(3) 0.015(3)
C39 0.032(4) 0.037(4) 0.030(4) -0.001(3) 0.004(3) 0.018(3)
C40 0.036(4) 0.032(4) 0.017(3) 0.001(3) 0.007(3) 0.015(3)
C41 0.033(4) 0.024(3) 0.016(3) 0.003(3) 0.000(3) 0.010(3)
C42 0.032(4) 0.030(4) 0.027(4) 0.011(3) 0.008(3) 0.007(3)
C43 0.020(3) 0.014(3) 0.013(3) -0.004(2) 0.004(2) 0.008(3)
C44 0.014(3) 0.010(3) 0.019(3) 0.002(2) 0.001(2) 0.006(3)
C45 0.026(4) 0.026(3) 0.009(3) 0.000(3) -0.002(3) 0.009(3)
C46 0.024(4) 0.021(3) 0.020(3) 0.005(3) 0.009(3) 0.007(3)
C47 0.016(3) 0.024(3) 0.021(3) -0.002(3) 0.002(3) 0.003(3)
C48 0.020(3) 0.020(3) 0.013(3) -0.001(3) -0.002(3) 0.003(3)
C49 0.014(3) 0.024(3) 0.010(3) -0.003(3) -0.005(2) 0.009(3)
C50 0.013(3) 0.013(3) 0.016(3) -0.001(2) -0.001(2) 0.006(3)
C51 0.023(3) 0.022(3) 0.024(4) 0.003(3) 0.005(3) 0.010(3)
C52 0.017(3) 0.023(3) 0.032(4) -0.001(3) -0.003(3) 0.005(3)
C53 0.028(4) 0.030(4) 0.017(3) -0.007(3) -0.007(3) 0.010(3)
C54 0.031(4) 0.021(3) 0.018(3) 0.001(3) 0.005(3) 0.013(3)
C55 0.018(3) 0.018(3) 0.013(3) 0.002(2) 0.002(2) 0.003(3)
C56 0.019(3) 0.016(3) 0.017(3) 0.001(3) 0.008(3) 0.003(3)
C57 0.015(3) 0.032(4) 0.033(4) -0.006(3) 0.006(3) 0.005(3)
C58 0.021(4) 0.023(4) 0.043(4) -0.006(3) 0.002(3) -0.001(3)
C59 0.022(4) 0.019(3) 0.038(4) -0.003(3) 0.008(3) 0.001(3)
C60 0.022(4) 0.025(3) 0.025(4) -0.003(3) 0.006(3) 0.007(3)
C61 0.030(4) 0.023(3) 0.029(4) 0.004(3) 0.001(3) 0.014(3)
C62 0.030(4) 0.041(4) 0.027(4) 0.012(3) 0.005(3) 0.018(3)
C63 0.033(4) 0.034(4) 0.023(4) 0.001(3) 0.000(3) 0.007(3)
C64 0.032(4) 0.032(4) 0.037(4) 0.006(3) 0.018(3) 0.014(3)
C65 0.033(4) 0.028(4) 0.024(4) -0.003(3) 0.003(3) 0.012(3)
C66 0.055(5) 0.064(5) 0.043(5) 0.025(4) 0.030(4) 0.043(4)
C67 0.038(4) 0.052(5) 0.017(3) 0.009(3) 0.006(3) 0.024(4)
C68 0.044(4) 0.055(5) 0.027(4) 0.015(3) 0.008(3) 0.026(4)
C69 0.049(5) 0.055(5) 0.048(5) 0.024(4) 0.016(4) 0.031(4)
C70 0.087(6) 0.032(4) 0.074(6) 0.021(4) 0.052(5) 0.037(4)
C71 0.064(5) 0.032(4) 0.073(6) 0.019(4) 0.034(4) 0.027(4)
C72 0.082(6) 0.014(4) 0.058(5) -0.004(3) 0.012(5) -0.003(4)
C73 0.015(3) 0.018(3) 0.012(3) 0.003(2) 0.002(2) 0.005(3)
C74 0.020(3) 0.026(3) 0.012(3) 0.000(3) 0.002(3) 0.011(3)
C75 0.029(4) 0.028(4) 0.019(3) 0.005(3) 0.003(3) 0.014(3)
C76 0.031(4) 0.040(4) 0.031(4) 0.001(3) 0.003(3) 0.029(4)
C77 0.018(3) 0.041(4) 0.027(4) 0.000(3) 0.007(3) 0.012(3)
C78 0.020(3) 0.025(3) 0.022(3) -0.001(3) 0.008(3) 0.008(3)
C79 0.023(3) 0.019(3) 0.011(3) 0.001(2) -0.001(3) 0.010(3)
C80 0.022(3) 0.017(3) 0.011(3) 0.002(2) 0.006(3) 0.004(3)
C81 0.034(4) 0.017(3) 0.033(4) 0.011(3) 0.011(3) 0.009(3)
C82 0.040(4) 0.033(4) 0.018(3) 0.011(3) 0.007(3) 0.011(3)
C83 0.039(4) 0.033(4) 0.009(3) 0.002(3) -0.004(3) 0.013(3)
C84 0.027(4) 0.023(3) 0.024(4) -0.004(3) -0.003(3) 0.002(3)
C85 0.031(4) 0.015(3) 0.013(3) -0.003(2) 0.005(3) 0.011(3)
C86 0.022(3) 0.018(3) 0.017(3) 0.004(3) 0.008(3) 0.003(3)
C87 0.035(4) 0.015(3) 0.019(3) 0.003(3) 0.016(3) 0.008(3)
C88 0.038(4) 0.024(4) 0.013(3) -0.004(3) 0.006(3) 0.006(3)
C89 0.026(4) 0.026(4) 0.024(4) -0.005(3) 0.000(3) 0.004(3)
C90 0.026(4) 0.021(3) 0.023(3) -0.004(3) 0.007(3) 0.005(3)
C91 0.019(3) 0.016(3) 0.016(3) 0.003(3) 0.002(3) 0.004(3)
C92 0.017(3) 0.014(3) 0.013(3) 0.003(2) -0.001(2) 0.006(3)
C93 0.021(3) 0.026(4) 0.018(3) 0.003(3) 0.002(3) 0.007(3)
C94 0.024(4) 0.029(4) 0.018(3) 0.007(3) 0.007(3) 0.005(3)
C95 0.021(3) 0.025(4) 0.023(3) 0.008(3) 0.005(3) 0.004(3)
C96 0.032(4) 0.018(3) 0.019(3) 0.001(3) 0.005(3) 0.009(3)
C97 0.046(4) 0.042(4) 0.026(4) 0.011(3) 0.006(3) 0.030(4)
C98 0.040(4) 0.045(4) 0.044(4) 0.001(4) 0.012(4) 0.025(4)
C99 0.057(5) 0.030(4) 0.060(5) 0.019(4) 0.010(4) 0.029(4)
C100 0.042(4) 0.033(4) 0.038(4) -0.015(3) 0.009(3) 0.013(4)
C101 0.074(6) 0.051(5) 0.023(4) -0.012(3) 0.000(4) 0.029(5)
C102 0.057(5) 0.042(4) 0.026(4) -0.008(3) 0.013(4) 0.000(4)
C103 0.016(3) 0.013(3) 0.024(3) -0.006(3) 0.001(3) 0.000(3)
C104 0.018(3) 0.014(3) 0.016(3) -0.002(2) -0.001(3) 0.003(3)
C105 0.039(4) 0.022(4) 0.026(4) 0.002(3) 0.009(3) 0.001(3)
C106 0.032(4) 0.017(3) 0.034(4) 0.000(3) 0.004(3) -0.010(3)
C107 0.044(4) 0.021(4) 0.026(4) -0.006(3) 0.003(3) -0.005(3)
C108 0.041(4) 0.018(3) 0.015(3) -0.003(3) 0.000(3) 0.005(3)
C109 0.022(3) 0.021(3) 0.019(3) 0.009(3) 0.007(3) 0.011(3)
C110 0.016(3) 0.027(3) 0.014(3) -0.001(3) 0.001(2) 0.013(3)
C111 0.020(3) 0.028(4) 0.022(3) 0.002(3) 0.003(3) 0.005(3)
C112 0.014(3) 0.034(4) 0.029(4) 0.007(3) 0.006(3) 0.006(3)
C113 0.039(4) 0.031(4) 0.022(4) 0.004(3) 0.015(3) 0.018(3)
C114 0.034(4) 0.020(3) 0.016(3) -0.001(3) 0.009(3) 0.009(3)
C115 0.029(4) 0.029(4) 0.036(4) -0.003(3) 0.015(3) 0.005(3)
C116 0.048(5) 0.035(4) 0.038(4) -0.004(3) 0.015(4) 0.018(4)
C117 0.062(5) 0.030(4) 0.028(4) -0.003(3) 0.022(4) 0.011(4)
C118 0.023(4) 0.039(4) 0.041(4) -0.003(3) 0.008(3) 0.003(3)
C119 0.033(4) 0.025(4) 0.045(4) -0.007(3) 0.010(3) -0.010(3)
C120 0.030(4) 0.056(5) 0.044(5) -0.001(4) -0.005(3) 0.009(4)
C121 0.026(4) 0.028(4) 0.028(4) 0.000(3) 0.008(3) 0.015(3)
C122 0.037(4) 0.034(4) 0.021(4) -0.002(3) 0.007(3) 0.021(3)
C123 0.034(4) 0.040(4) 0.025(4) -0.011(3) -0.007(3) 0.017(4)
C124 0.038(4) 0.020(4) 0.054(5) 0.000(3) 0.014(4) 0.010(3)
C125 0.059(5) 0.021(4) 0.032(4) 0.010(3) 0.019(4) 0.022(4)
C126 0.038(4) 0.033(4) 0.029(4) -0.003(3) -0.001(3) 0.022(4)
C127 0.040(4) 0.054(5) 0.031(4) 0.007(4) 0.006(3) 0.021(4)
C128 0.054(5) 0.045(5) 0.031(4) 0.011(3) 0.024(4) 0.024(4)
C129 0.046(5) 0.038(4) 0.019(4) 0.013(3) 0.020(3) 0.022(4)
C130 0.051(5) 0.043(4) 0.018(4) -0.004(3) 0.005(3) 0.020(4)
C131 0.059(5) 0.071(6) 0.023(4) -0.009(4) 0.000(4) 0.033(5)
C132 0.091(7) 0.085(7) 0.016(4) 0.003(4) 0.001(4) 0.066(6)
C133 0.100(7) 0.058(5) 0.023(4) 0.006(4) 0.025(4) 0.051(6)
C134 0.036(4) 0.032(4) 0.048(5) 0.005(3) 0.018(3) 0.013(3)
C135 0.070(6) 0.033(4) 0.032(4) 0.009(3) -0.005(4) 0.024(4)
C136 0.074(6) 0.046(5) 0.027(4) 0.012(4) 0.010(4) 0.031(5)
C137 0.069(6) 0.027(4) 0.046(5) 0.001(4) 0.007(4) 0.015(4)
C138 0.085(7) 0.035(5) 0.054(6) 0.002(4) 0.000(5) 0.015(5)
C139 0.077(6) 0.051(5) 0.052(5) 0.013(4) 0.011(5) 0.026(5)
C140 0.084(7) 0.034(5) 0.047(5) 0.004(4) -0.015(5) 0.026(5)
C141 0.084(7) 0.050(5) 0.054(5) 0.015(4) 0.016(5) 0.028(5)
C142 0.037(5) 0.048(5) 0.032(4) -0.011(4) 0.003(3) 0.015(4)
C143 0.071(6) 0.067(6) 0.066(6) 0.003(5) 0.028(5) 0.045(6)
C144 0.058(6) 0.101(7) 0.021(4) -0.019(4) -0.016(4) 0.059(6)
C145 0.062(7) 0.086(8) 0.065(7) -0.001(6) -0.001(5) 0.041(6)
C146 0.101(8) 0.070(7) 0.060(6) 0.024(5) 0.037(6) 0.056(6)
C147 0.066(6) 0.081(7) 0.073(7) -0.011(6) 0.010(6) 0.046(6)
C148 0.125(9) 0.095(8) 0.090(7) 0.040(6) 0.078(7) 0.088(7)
C149 0.067(6) 0.035(4) 0.028(4) 0.006(3) 0.011(4) 0.027(4)
C150 0.040(5) 0.032(4) 0.048(5) 0.001(4) -0.009(4) 0.013(4)
C151 0.044(5) 0.050(5) 0.055(5) 0.013(4) 0.015(4) 0.026(4)
C152 0.073(6) 0.051(5) 0.037(5) 0.002(4) 0.003(5) 0.025(5)
C153 0.035(5) 0.039(5) 0.069(6) 0.016(4) -0.007(4) 0.012(4)
C154 0.061(6) 0.030(4) 0.068(6) 0.014(4) 0.035(5) 0.022(4)
C155 0.060(6) 0.066(6) 0.102(8) -0.003(5) -0.008(5) 0.037(5)
C156 0.034(5) 0.033(4) 0.075(6) 0.013(4) 0.015(4) 0.006(4)
C157 0.054(5) 0.050(5) 0.067(6) 0.009(4) 0.022(5) 0.036(5)
C158 0.054(5) 0.036(5) 0.084(7) 0.032(5) 0.037(5) 0.023(4)
C159 0.050(6) 0.047(5) 0.083(7) 0.025(5) 0.014(5) 0.020(5)
C160 0.057(6) 0.057(6) 0.067(6) 0.031(5) 0.011(5) 0.034(5)
C161 0.053(6) 0.039(5) 0.105(8) 0.024(5) 0.013(5) 0.019(4)
C162 0.099(7) 0.075(7) 0.056(6) -0.003(5) 0.027(5) 0.049(6)
C163 0.058(5) 0.054(5) 0.045(5) -0.003(4) -0.002(4) 0.032(5)
C164 0.044(5) 0.050(5) 0.059(5) 0.001(4) 0.021(4) 0.017(4)
C165 0.083(7) 0.093(8) 0.120(9) 0.061(7) 0.063(7) 0.060(6)
C166 0.104(8) 0.083(7) 0.098(8) 0.053(6) 0.071(7) 0.059(7)
C167 0.077(7) 0.063(6) 0.073(7) 0.033(5) 0.019(5) 0.038(6)
C168 0.059(6) 0.067(6) 0.068(6) 0.003(5) 0.001(5) 0.040(5)
C169 0.097(8) 0.079(7) 0.068(6) 0.025(5) 0.029(6) 0.041(6)
C170 0.108(9) 0.081(8) 0.051(7) -0.019(6) 0.014(6) 0.023(7)
C171 0.078(8) 0.053(6) 0.084(8) -0.020(6) -0.027(6) 0.031(6)
C172 0.100(11) 0.139(13) 0.176(14) 0.079(10) 0.063(10) 0.057(10)
C173 0.117(13) 0.121(13) 0.23(2) 0.052(13) 0.077(13) 0.032(11)
C174 0.079(10) 0.056(8) 0.223(18) 0.029(9) -0.015(10) 0.007(7)
C175 0.130(11) 0.055(7) 0.061(7) 0.014(5) -0.028(7) 0.016(8)
C176 0.185(14) 0.141(12) 0.228(16) -0.065(11) -0.149(12) 0.119(11)
Cl1 0.0314(9) 0.0170(8) 0.0293(9) -0.0008(7) -0.0063(7) 0.0081(7)
Cl2 0.0165(7) 0.0209(8) 0.0161(7) -0.0001(6) 0.0025(6) 0.0066(6)
Cl3 0.0182(8) 0.0200(7) 0.0159(7) -0.0023(6) 0.0013(6) 0.0066(6)
Cl4 0.0226(8) 0.0253(8) 0.0341(9) 0.0101(7) 0.0066(7) 0.0108(7)
Li1 0.023(6) 0.030(6) 0.017(5) 0.008(5) 0.004(4) 0.008(5)
Li2 0.021(5) 0.016(5) 0.022(6) 0.000(4) -0.005(4) 0.007(4)
Li3 0.019(5) 0.028(6) 0.016(5) -0.004(4) 0.003(4) 0.003(5)
Li4 0.030(6) 0.021(5) 0.025(6) -0.011(4) 0.006(5) 0.007(5)
Li5 0.026(6) 0.014(5) 0.010(5) -0.001(4) 0.001(4) 0.003(4)
Li6 0.023(6) 0.017(5) 0.022(6) 0.009(4) 0.008(4) 0.007(5)
Li7 0.021(5) 0.017(5) 0.014(5) 0.006(4) 0.009(4) -0.002(4)
Li8 0.021(6) 0.020(5) 0.020(5) 0.001(4) 0.007(4) 0.003(5)
N1 0.023(3) 0.018(3) 0.014(3) 0.000(2) 0.005(2) 0.010(2)
N2 0.020(3) 0.014(2) 0.015(3) 0.004(2) 0.006(2) 0.006(2)
N3 0.025(3) 0.015(3) 0.020(3) 0.001(2) 0.002(2) 0.006(2)
N4 0.013(3) 0.017(3) 0.018(3) 0.002(2) 0.005(2) 0.006(2)
N5 0.019(3) 0.017(3) 0.024(3) 0.000(2) 0.007(2) 0.006(2)
N6 0.020(3) 0.014(3) 0.020(3) -0.002(2) 0.005(2) 0.002(2)
N7 0.020(3) 0.023(3) 0.025(3) 0.007(2) 0.012(2) 0.011(2)
N8 0.013(3) 0.026(3) 0.020(3) 0.004(2) 0.005(2) 0.009(2)
N9 0.015(3) 0.016(3) 0.014(3) 0.000(2) 0.000(2) 0.004(2)
N10 0.016(3) 0.015(3) 0.020(3) 0.004(2) 0.006(2) 0.002(2)
N11 0.015(3) 0.018(3) 0.020(3) -0.002(2) 0.001(2) 0.006(2)
N12 0.013(3) 0.019(3) 0.016(3) 0.001(2) 0.004(2) 0.003(2)
N13 0.017(3) 0.015(3) 0.021(3) 0.002(2) 0.011(2) 0.009(2)
N14 0.016(3) 0.011(2) 0.018(3) -0.002(2) 0.006(2) 0.004(2)
N15 0.016(3) 0.021(3) 0.013(3) -0.002(2) 0.000(2) 0.010(2)
N16 0.016(3) 0.019(3) 0.007(2) -0.002(2) -0.0013(19) 0.009(2)
N17 0.016(3) 0.014(2) 0.009(2) -0.0022(19) 0.000(2) 0.004(2)
N18 0.020(3) 0.018(3) 0.014(3) -0.001(2) 0.000(2) 0.007(2)
N19 0.023(3) 0.015(3) 0.012(3) 0.003(2) 0.001(2) 0.009(2)
N20 0.015(3) 0.013(2) 0.017(3) 0.005(2) 0.005(2) 0.004(2)
N21 0.028(3) 0.018(3) 0.008(3) 0.001(2) 0.003(2) 0.007(2)
N22 0.020(3) 0.015(3) 0.016(3) -0.003(2) 0.001(2) 0.007(2)
N23 0.017(3) 0.020(3) 0.012(3) 0.000(2) 0.000(2) 0.007(2)
N24 0.019(3) 0.010(2) 0.015(3) 0.003(2) 0.006(2) 0.004(2)
N25 0.022(3) 0.013(3) 0.020(3) 0.003(2) 0.008(2) 0.004(2)
N26 0.027(3) 0.014(3) 0.010(3) -0.002(2) 0.004(2) 0.005(2)
N27 0.027(3) 0.016(3) 0.018(3) 0.001(2) 0.009(2) 0.007(2)
N28 0.020(3) 0.017(3) 0.019(3) 0.004(2) 0.004(2) 0.009(2)
N29 0.016(3) 0.015(2) 0.016(3) -0.002(2) 0.003(2) 0.006(2)
N30 0.019(3) 0.012(3) 0.021(3) -0.002(2) 0.005(2) 0.004(2)
N31 0.036(3) 0.019(3) 0.024(3) 0.005(2) 0.007(2) 0.010(3)
N32 0.020(3) 0.016(3) 0.016(3) 0.002(2) 0.006(2) 0.010(2)
N33 0.026(3) 0.017(3) 0.013(3) 0.003(2) 0.005(2) 0.008(2)
N34 0.021(3) 0.017(3) 0.016(3) -0.003(2) 0.007(2) 0.005(2)
N35 0.016(3) 0.017(3) 0.022(3) 0.004(2) 0.006(2) 0.005(2)
N36 0.018(3) 0.016(3) 0.016(3) 0.002(2) 0.002(2) 0.003(2)
N37 0.020(3) 0.018(3) 0.013(3) 0.000(2) -0.002(2) 0.000(2)
N38 0.021(3) 0.018(3) 0.017(3) -0.001(2) 0.006(2) 0.005(2)
N39 0.023(3) 0.019(3) 0.013(3) 0.000(2) 0.006(2) 0.003(2)
N40 0.027(3) 0.014(3) 0.015(3) 0.002(2) 0.009(2) 0.008(2)
N41 0.030(3) 0.014(3) 0.013(3) 0.000(2) 0.006(2) 0.004(2)
N42 0.034(3) 0.014(3) 0.030(3) 0.002(2) 0.016(2) 0.012(2)
N43 0.023(3) 0.016(3) 0.014(3) -0.009(2) 0.003(2) 0.003(2)
N44 0.023(3) 0.017(3) 0.012(3) -0.004(2) -0.002(2) 0.006(2)
Si1 0.0335(11) 0.0191(9) 0.0202(9) 0.0035(7) 0.0081(8) 0.0028(8)
Si2 0.0308(10) 0.0231(9) 0.0240(10) 0.0035(8) 0.0051(8) 0.0142(8)
Si3 0.0213(10) 0.0209(9) 0.0329(10) 0.0074(8) 0.0074(8) 0.0073(8)
Si4 0.0305(11) 0.0367(11) 0.0245(10) 0.0058(8) 0.0087(8) 0.0186(9)
Si5 0.0213(9) 0.0169(9) 0.0260(10) 0.0006(7) 0.0073(7) 0.0083(8)
Si6 0.0218(9) 0.0197(9) 0.0158(9) -0.0018(7) 0.0020(7) 0.0065(8)
Si7 0.0240(9) 0.0206(9) 0.0124(8) 0.0030(7) 0.0023(7) 0.0099(8)
Si8 0.0257(10) 0.0187(9) 0.0165(9) 0.0005(7) 0.0026(7) 0.0110(8)
Si9 0.0296(10) 0.0253(10) 0.0200(9) 0.0035(8) 0.0103(8) 0.0135(8)
Si10 0.0213(9) 0.0193(9) 0.0170(9) 0.0021(7) 0.0050(7) 0.0052(8)
Si11 0.0546(13) 0.0206(10) 0.0477(13) 0.0116(9) 0.0268(11) 0.0156(10)
Si12 0.0357(11) 0.0403(11) 0.0253(10) 0.0127(9) 0.0102(9) 0.0222(10)
Si13 0.0444(12) 0.0225(10) 0.0224(10) -0.0047(8) 0.0089(9) 0.0096(9)
Si14 0.0337(11) 0.0252(10) 0.0300(10) 0.0060(8) 0.0096(8) 0.0162(9)
Si15 0.0245(10) 0.0216(9) 0.0229(10) -0.0038(8) 0.0010(8) 0.0024(8)
Si16 0.0292(10) 0.0217(9) 0.0229(10) -0.0040(8) 0.0079(8) 0.0067(8)
Sn1 0.0229(2) 0.0153(2) 0.0139(2) -0.00163(17) 0.00189(18) 0.00256(19)
Sn2 0.0173(2) 0.0162(2) 0.0168(2) 0.00037(17) 0.00348(17) 0.00422(18)
Sn3 0.0188(2) 0.0162(2) 0.0219(2) 0.00010(18) 0.00556(18) 0.00477(18)
Sn4 0.0177(2) 0.0148(2) 0.0153(2) 0.00069(17) 0.00328(17) 0.00617(18)
Sn5 0.0191(2) 0.0151(2) 0.0131(2) 0.00017(17) 0.00214(17) 0.00589(18)
Sn6 0.0229(2) 0.0180(2) 0.0171(2) 0.00360(17) 0.00750(18) 0.00910(19)
Sn7 0.0209(2) 0.0161(2) 0.0181(2) 0.00014(17) 0.00611(18) 0.00533(19)
Sn8 0.0288(2) 0.0169(2) 0.0146(2) -0.00059(17) 0.00177(18) 0.0092(2)

loop_
_atom_type_symbol
_atom_type_description
_atom_type_scat_dispersion_real
_atom_type_scat_dispersion_imag
_atom_type_scat_source
C C 0.003 0.002 'International Tables Vol C Tables 4.2.6.8 and 6.1.1.4'
H H 0 0 'International Tables Vol C Tables 4.2.6.8 and 6.1.1.4'
Cl Cl 0.148 0.159 'International Tables Vol C Tables 4.2.6.8 and 6.1.1.4'
Li Li 0 0 'International Tables Vol C Tables 4.2.6.8 and 6.1.1.4'
N N 0.006 0.003 'International Tables Vol C Tables 4.2.6.8 and 6.1.1.4'
Si Si 0.082 0.07 'International Tables Vol C Tables 4.2.6.8 and 6.1.1.4'
Sn Sn -0.654 1.425 'International Tables Vol C Tables 4.2.6.8 and 6.1.1.4'

loop_
_geom_angle_atom_site_label_1
_geom_angle_atom_site_label_2
_geom_angle_atom_site_label_3
_geom_angle
_geom_angle_site_symmetry_1
_geom_angle_site_symmetry_3
_geom_angle_publ_flag
Si2 C1 H1 109.5 . . ?
Si2 C1 H2 109.5 . . ?
H1 C1 H2 109.5 . . ?
Si2 C1 H3 109.5 . . ?
H1 C1 H3 109.5 . . ?
H2 C1 H3 109.5 . . ?
Si2 C2 H4 109.5 . . ?
Si2 C2 H5 109.5 . . ?
H4 C2 H5 109.5 . . ?
Si2 C2 H6 109.5 . . ?
H4 C2 H6 109.5 . . ?
H5 C2 H6 109.5 . . ?
Si2 C3 H7 109.5 . . ?
Si2 C3 H8 109.5 . . ?
H7 C3 H8 109.5 . . ?
Si2 C3 H9 109.5 . . ?
H7 C3 H9 109.5 . . ?
H8 C3 H9 109.5 . . ?
Si1 C4 H10 109.5 . . ?
Si1 C4 H11 109.5 . . ?
H10 C4 H11 109.5 . . ?
Si1 C4 H12 109.5 . . ?
H10 C4 H12 109.5 . . ?
H11 C4 H12 109.5 . . ?
Si1 C5 H13 109.5 . . ?
Si1 C5 H14 109.5 . . ?
H13 C5 H14 109.5 . . ?
Si1 C5 H15 109.5 . . ?
H13 C5 H15 109.5 . . ?
H14 C5 H15 109.5 . . ?
Si1 C6 H16 109.5 . . ?
Si1 C6 H17 109.5 . . ?
H16 C6 H17 109.5 . . ?
Si1 C6 H18 109.5 . . ?
H16 C6 H18 109.5 . . ?
H17 C6 H18 109.5 . . ?
N6 C7 C8 107.7(5) . . ?
N6 C7 C12 130.5(5) . . ?
C8 C7 C12 121.7(5) . . ?
N4 C8 C7 106.6(5) . . ?
N4 C8 C9 131.8(5) . . ?
C7 C8 C9 121.6(5) . . ?
C10 C9 C8 115.5(6) . . ?
C10 C9 H22 122.3 . . ?
C8 C9 H22 122.3 . . ?
C9 C10 C11 122.8(6) . . ?
C9 C10 H21 118.6 . . ?
C11 C10 H21 118.6 . . ?
C12 C11 C10 122.1(5) . . ?
C12 C11 H20 119 . . ?
C10 C11 H20 119 . . ?
C11 C12 C7 116.4(6) . . ?
C11 C12 H19 121.8 . . ?
C7 C12 H19 121.8 . . ?
Si4 C13 H23 109.5 . . ?
Si4 C13 H24 109.5 . . ?
H23 C13 H24 109.5 . . ?
Si4 C13 H25 109.5 . . ?
H23 C13 H25 109.5 . . ?
H24 C13 H25 109.5 . . ?
Si4 C14 H26 109.5 . . ?
Si4 C14 H27 109.5 . . ?
H26 C14 H27 109.5 . . ?
Si4 C14 H28 109.5 . . ?
H26 C14 H28 109.5 . . ?
H27 C14 H28 109.5 . . ?
Si4 C15 H29 109.5 . . ?
Si4 C15 H30 109.5 . . ?
H29 C15 H30 109.5 . . ?
Si4 C15 H31 109.5 . . ?
H29 C15 H31 109.5 . . ?
H30 C15 H31 109.5 . . ?
Si3 C16 H32 109.5 . . ?
Si3 C16 H33 109.5 . . ?
H32 C16 H33 109.5 . . ?
Si3 C16 H34 109.5 . . ?
H32 C16 H34 109.5 . . ?
H33 C16 H34 109.5 . . ?
Si3 C17 H35 109.5 . . ?
Si3 C17 H36 109.5 . . ?
H35 C17 H36 109.5 . . ?
Si3 C17 H37 109.5 . . ?
H35 C17 H37 109.5 . . ?
H36 C17 H37 109.5 . . ?
Si3 C18 H38 109.5 . . ?
Si3 C18 H39 109.5 . . ?
H38 C18 H39 109.5 . . ?
Si3 C18 H40 109.5 . . ?
H38 C18 H40 109.5 . . ?
H39 C18 H40 109.5 . . ?
N10 C19 C24 131.7(5) . . ?
N10 C19 C20 106.8(5) . . ?
C24 C19 C20 121.5(5) . . ?
N8 C20 C21 132.6(5) . . ?
N8 C20 C19 106.7(5) . . ?
C21 C20 C19 120.5(5) . . ?
C22 C21 C20 116.7(6) . . ?
C22 C21 H44 121.7 . . ?
C20 C21 H44 121.7 . . ?
C21 C22 C23 122.6(6) . . ?
C21 C22 H43 118.7 . . ?
C23 C22 H43 118.7 . . ?
C24 C23 C22 121.5(6) . . ?
C24 C23 H42 119.3 . . ?
C22 C23 H42 119.3 . . ?
C23 C24 C19 117.2(6) . . ?
C23 C24 H41 121.4 . . ?
C19 C24 H41 121.4 . . ?
Si6 C25 H45 109.5 . . ?
Si6 C25 H46 109.5 . . ?
H45 C25 H46 109.5 . . ?
Si6 C25 H47 109.5 . . ?
H45 C25 H47 109.5 . . ?
H46 C25 H47 109.5 . . ?
Si6 C26 H48 109.5 . . ?
Si6 C26 H49 109.5 . . ?
H48 C26 H49 109.5 . . ?
Si6 C26 H50 109.5 . . ?
H48 C26 H50 109.5 . . ?
H49 C26 H50 109.5 . . ?
Si6 C27 H51 109.5 . . ?
Si6 C27 H52 109.5 . . ?
H51 C27 H52 109.5 . . ?
Si6 C27 H53 109.5 . . ?
H51 C27 H53 109.5 . . ?
H52 C27 H53 109.5 . . ?
Si5 C28 H54 109.5 . . ?
Si5 C28 H55 109.5 . . ?
H54 C28 H55 109.5 . . ?
Si5 C28 H56 109.5 . . ?
H54 C28 H56 109.5 . . ?
H55 C28 H56 109.5 . . ?
Si5 C29 H57 109.5 . . ?
Si5 C29 H58 109.5 . . ?
H57 C29 H58 109.5 . . ?
Si5 C29 H59 109.5 . . ?
H57 C29 H59 109.5 . . ?
H58 C29 H59 109.5 . . ?
Si5 C30 H60 109.5 . . ?
Si5 C30 H61 109.5 . . ?
H60 C30 H61 109.5 . . ?
Si5 C30 H62 109.5 . . ?
H60 C30 H62 109.5 . . ?
H61 C30 H62 109.5 . . ?
N17 C31 C36 131.1(5) . . ?
N17 C31 C32 108.2(5) . . ?
C36 C31 C32 120.7(5) . . ?
N15 C32 C31 106.1(5) . . ?
N15 C32 C33 131.6(5) . . ?
C31 C32 C33 122.3(5) . . ?
C34 C33 C32 116.8(5) . . ?
C34 C33 H66 121.6 . . ?
C32 C33 H66 121.6 . . ?
C33 C34 C35 121.3(5) . . ?
C33 C34 H65 119.3 . . ?
C35 C34 H65 119.3 . . ?
C36 C35 C34 121.6(5) . . ?
C36 C35 H64 119.2 . . ?
C34 C35 H64 119.2 . . ?
C35 C36 C31 117.3(5) . . ?
C35 C36 H63 121.4 . . ?
C31 C36 H63 121.4 . . ?
Si8 C37 H67 109.5 . . ?
Si8 C37 H68 109.5 . . ?
H67 C37 H68 109.5 . . ?
Si8 C37 H69 109.5 . . ?
H67 C37 H69 109.5 . . ?
H68 C37 H69 109.5 . . ?
Si8 C38 H70 109.5 . . ?
Si8 C38 H71 109.5 . . ?
H70 C38 H71 109.5 . . ?
Si8 C38 H72 109.5 . . ?
H70 C38 H72 109.5 . . ?
H71 C38 H72 109.5 . . ?
Si8 C39 H73 109.5 . . ?
Si8 C39 H74 109.5 . . ?
H73 C39 H74 109.5 . . ?
Si8 C39 H75 109.5 . . ?
H73 C39 H75 109.5 . . ?
H74 C39 H75 109.5 . . ?
Si7 C40 H76 109.5 . . ?
Si7 C40 H77 109.5 . . ?
H76 C40 H77 109.5 . . ?
Si7 C40 H78 109.5 . . ?
H76 C40 H78 109.5 . . ?
H77 C40 H78 109.5 . . ?
Si7 C41 H79 109.5 . . ?
Si7 C41 H80 109.5 . . ?
H79 C41 H80 109.5 . . ?
Si7 C41 H81 109.5 . . ?
H79 C41 H81 109.5 . . ?
H80 C41 H81 109.5 . . ?
Si7 C42 H82 109.5 . . ?
Si7 C42 H83 109.5 . . ?
H82 C42 H83 109.5 . . ?
Si7 C42 H84 109.5 . . ?
H82 C42 H84 109.5 . . ?
H83 C42 H84 109.5 . . ?
C44 C43 N23 108.6(5) . . ?
C44 C43 C48 120.8(5) . . ?
N23 C43 C48 130.6(5) . . ?
N21 C44 C43 106.4(5) . . ?
N21 C44 C45 131.9(5) . . ?
C43 C44 C45 121.6(5) . . ?
C46 C45 C44 116.8(5) . . ?
C46 C45 H88 121.6 . . ?
C44 C45 H88 121.6 . . ?
C45 C46 C47 121.8(5) . . ?
C45 C46 H87 119.1 . . ?
C47 C46 H87 119.1 . . ?
C48 C47 C46 121.3(5) . . ?
C48 C47 H86 119.4 . . ?
C46 C47 H86 119.4 . . ?
C47 C48 C43 117.7(5) . . ?
C47 C48 H85 121.1 . . ?
C43 C48 H85 121.1 . . ?
N19 C49 C50 107.1(5) . . ?
N19 C49 C54 131.9(5) . . ?
C50 C49 C54 121.0(5) . . ?
N24 C50 C49 107.6(4) . . ?
N24 C50 C51 130.4(5) . . ?
C49 C50 C51 122.0(5) . . ?
C52 C51 C50 116.6(6) . . ?
C52 C51 H92 121.7 . . ?
C50 C51 H92 121.7 . . ?
C51 C52 C53 122.0(5) . . ?
C51 C52 H91 119 . . ?
C53 C52 H91 119 . . ?
C54 C53 C52 121.4(5) . . ?
C54 C53 H90 119.3 . . ?
C52 C53 H90 119.3 . . ?
C53 C54 C49 116.9(5) . . ?
C53 C54 H89 121.5 . . ?
C49 C54 H89 121.5 . . ?
C56 C55 N13 106.7(5) . . ?
C56 C55 C60 122.0(5) . . ?
N13 C55 C60 131.3(5) . . ?
C55 C56 N11 108.1(5) . . ?
C55 C56 C57 120.7(5) . . ?
N11 C56 C57 131.2(5) . . ?
C58 C57 C56 117.0(5) . . ?
C58 C57 H96 121.5 . . ?
C56 C57 H96 121.5 . . ?
C57 C58 C59 122.9(6) . . ?
C57 C58 H95 118.6 . . ?
C59 C58 H95 118.6 . . ?
C60 C59 C58 121.2(6) . . ?
C60 C59 H94 119.4 . . ?
C58 C59 H94 119.4 . . ?
C59 C60 C55 116.1(5) . . ?
C59 C60 H93 121.9 . . ?
C55 C60 H93 121.9 . . ?
Si10 C61 H97 109.5 . . ?
Si10 C61 H98 109.5 . . ?
H97 C61 H98 109.5 . . ?
Si10 C61 H99 109.5 . . ?
H97 C61 H99 109.5 . . ?
H98 C61 H99 109.5 . . ?
Si10 C62 H100 109.5 . . ?
Si10 C62 H101 109.5 . . ?
H100 C62 H101 109.5 . . ?
Si10 C62 H102 109.5 . . ?
H100 C62 H102 109.5 . . ?
H101 C62 H102 109.5 . . ?
Si10 C63 H103 109.5 . . ?
Si10 C63 H104 109.5 . . ?
H103 C63 H104 109.5 . . ?
Si10 C63 H105 109.5 . . ?
H103 C63 H105 109.5 . . ?
H104 C63 H105 109.5 . . ?
Si9 C64 H106 109.5 . . ?
Si9 C64 H107 109.5 . . ?
H106 C64 H107 109.5 . . ?
Si9 C64 H108 109.5 . . ?
H106 C64 H108 109.5 . . ?
H107 C64 H108 109.5 . . ?
Si9 C65 H109 109.5 . . ?
Si9 C65 H110 109.5 . . ?
H109 C65 H110 109.5 . . ?
Si9 C65 H111 109.5 . . ?
H109 C65 H111 109.5 . . ?
H110 C65 H111 109.5 . . ?
Si9 C66 H112 109.5 . . ?
Si9 C66 H113 109.5 . . ?
H112 C66 H113 109.5 . . ?
Si9 C66 H114 109.5 . . ?
H112 C66 H114 109.5 . . ?
H113 C66 H114 109.5 . . ?
Si12 C67 H115 109.5 . . ?
Si12 C67 H116 109.5 . . ?
H115 C67 H116 109.5 . . ?
Si12 C67 H117 109.5 . . ?
H115 C67 H117 109.5 . . ?
H116 C67 H117 109.5 . . ?
Si12 C68 H118 109.5 . . ?
Si12 C68 H119 109.5 . . ?
H118 C68 H119 109.5 . . ?
Si12 C68 H120 109.5 . . ?
H118 C68 H120 109.5 . . ?
H119 C68 H120 109.5 . . ?
Si12 C69 H121 109.5 . . ?
Si12 C69 H122 109.5 . . ?
H121 C69 H122 109.5 . . ?
Si12 C69 H123 109.5 . . ?
H121 C69 H123 109.5 . . ?
H122 C69 H123 109.5 . . ?
Si11 C70 H124 109.5 . . ?
Si11 C70 H125 109.5 . . ?
H124 C70 H125 109.5 . . ?
Si11 C70 H126 109.5 . . ?
H124 C70 H126 109.5 . . ?
H125 C70 H126 109.5 . . ?
Si11 C71 H127 109.5 . . ?
Si11 C71 H128 109.5 . . ?
H127 C71 H128 109.5 . . ?
Si11 C71 H129 109.5 . . ?
H127 C71 H129 109.5 . . ?
H128 C71 H129 109.5 . . ?
Si11 C72 H130 109.5 . . ?
Si11 C72 H131 109.5 . . ?
H130 C72 H131 109.5 . . ?
Si11 C72 H132 109.5 . . ?
H130 C72 H132 109.5 . . ?
H131 C72 H132 109.5 . . ?
N34 C73 C74 107.3(5) . . ?
N34 C73 C78 130.8(5) . . ?
C74 C73 C78 121.9(5) . . ?
N32 C74 C73 106.8(5) . . ?
N32 C74 C75 132.6(5) . . ?
C73 C74 C75 120.6(5) . . ?
C76 C75 C74 117.0(6) . . ?
C76 C75 H136 121.5 . . ?
C74 C75 H136 121.5 . . ?
C75 C76 C77 121.5(6) . . ?
C75 C76 H135 119.2 . . ?
C77 C76 H135 119.2 . . ?
C78 C77 C76 122.9(6) . . ?
C78 C77 H134 118.5 . . ?
C76 C77 H134 118.5 . . ?
C77 C78 C73 116.0(5) . . ?
C77 C78 H133 122 . . ?
C73 C78 H133 122 . . ?
N37 C79 C80 106.1(5) . . ?
N37 C79 C84 133.1(5) . . ?
C80 C79 C84 120.7(5) . . ?
N35 C80 C79 108.1(5) . . ?
N35 C80 C81 131.0(5) . . ?
C79 C80 C81 120.8(5) . . ?
C82 C81 C80 117.1(6) . . ?
C82 C81 H140 121.4 . . ?
C80 C81 H140 121.4 . . ?
C81 C82 C83 121.5(6) . . ?
C81 C82 H139 119.2 . . ?
C83 C82 H139 119.2 . . ?
C84 C83 C82 122.9(6) . . ?
C84 C83 H138 118.5 . . ?
C82 C83 H138 118.5 . . ?
C83 C84 C79 116.9(6) . . ?
C83 C84 H137 121.5 . . ?
C79 C84 H137 121.5 . . ?
N38 C85 C86 108.2(5) . . ?
N38 C85 C90 130.9(5) . . ?
C86 C85 C90 120.8(5) . . ?
N26 C86 C87 132.5(5) . . ?
N26 C86 C85 105.8(5) . . ?
C87 C86 C85 121.7(5) . . ?
C88 C87 C86 117.0(5) . . ?
C88 C87 H144 121.5 . . ?
C86 C87 H144 121.5 . . ?
C87 C88 C89 121.9(5) . . ?
C87 C88 H143 119 . . ?
C89 C88 H143 119 . . ?
C90 C89 C88 121.4(6) . . ?
C90 C89 H142 119.3 . . ?
C88 C89 H142 119.3 . . ?
C89 C90 C85 117.1(5) . . ?
C89 C90 H141 121.5 . . ?
C85 C90 H141 121.5 . . ?
N30 C91 C92 107.0(5) . . ?
N30 C91 C96 132.5(5) . . ?
C92 C91 C96 120.6(5) . . ?
N28 C92 C91 106.6(5) . . ?
N28 C92 C93 131.6(5) . . ?
C91 C92 C93 121.8(5) . . ?
C94 C93 C92 115.8(6) . . ?
C94 C93 H148 122.1 . . ?
C92 C93 H148 122.1 . . ?
C93 C94 C95 123.4(6) . . ?
C93 C94 H147 118.3 . . ?
C95 C94 H147 118.3 . . ?
C96 C95 C94 121.2(6) . . ?
C96 C95 H146 119.4 . . ?
C94 C95 H146 119.4 . . ?
C95 C96 C91 117.2(6) . . ?
C95 C96 H145 121.4 . . ?
C91 C96 H145 121.4 . . ?
Si14 C97 H149 109.5 . . ?
Si14 C97 H150 109.5 . . ?
H149 C97 H150 109.5 . . ?
Si14 C97 H151 109.5 . . ?
H149 C97 H151 109.5 . . ?
H150 C97 H151 109.5 . . ?
Si14 C98 H152 109.5 . . ?
Si14 C98 H153 109.5 . . ?
H152 C98 H153 109.5 . . ?
Si14 C98 H154 109.5 . . ?
H152 C98 H154 109.5 . . ?
H153 C98 H154 109.5 . . ?
Si14 C99 H155 109.5 . . ?
Si14 C99 H156 109.5 . . ?
H155 C99 H156 109.5 . . ?
Si14 C99 H157 109.5 . . ?
H155 C99 H157 109.5 . . ?
H156 C99 H157 109.5 . . ?
Si13 C100 H158 109.5 . . ?
Si13 C100 H159 109.5 . . ?
H158 C100 H159 109.5 . . ?
Si13 C100 H160 109.5 . . ?
H158 C100 H160 109.5 . . ?
H159 C100 H160 109.5 . . ?
Si13 C101 H161 109.5 . . ?
Si13 C101 H162 109.5 . . ?
H161 C101 H162 109.5 . . ?
Si13 C101 H163 109.5 . . ?
H161 C101 H163 109.5 . . ?
H162 C101 H163 109.5 . . ?
Si13 C102 H164 109.5 . . ?
Si13 C102 H165 109.5 . . ?
H164 C102 H165 109.5 . . ?
Si13 C102 H166 109.5 . . ?
H164 C102 H166 109.5 . . ?
H165 C102 H166 109.5 . . ?
N43 C103 C104 107.4(5) . . ?
N43 C103 C108 131.6(5) . . ?
C104 C103 C108 120.9(5) . . ?
N2 C104 C103 105.9(5) . . ?
N2 C104 C105 132.3(5) . . ?
C103 C104 C105 121.8(5) . . ?
C106 C105 C104 115.4(6) . . ?
C106 C105 H170 122.3 . . ?
C104 C105 H170 122.3 . . ?
C105 C106 C107 123.8(6) . . ?
C105 C106 H169 118.1 . . ?
C107 C106 H169 118.1 . . ?
C108 C107 C106 120.0(6) . . ?
C108 C107 H168 120 . . ?
C106 C107 H168 120 . . ?
C107 C108 C103 118.1(6) . . ?
C107 C108 H167 121 . . ?
C103 C108 H167 121 . . ?
N41 C109 C110 107.8(5) . . ?
N41 C109 C114 130.9(5) . . ?
C110 C109 C114 121.3(5) . . ?
N39 C110 C109 107.8(5) . . ?
N39 C110 C111 131.1(5) . . ?
C109 C110 C111 121.1(5) . . ?
C112 C111 C110 117.6(5) . . ?
C112 C111 H174 121.2 . . ?
C110 C111 H174 121.2 . . ?
C111 C112 C113 121.9(6) . . ?
C111 C112 H173 119.1 . . ?
C113 C112 H173 119.1 . . ?
C114 C113 C112 121.8(5) . . ?
C114 C113 H172 119.1 . . ?
C112 C113 H172 119.1 . . ?
C113 C114 C109 116.4(5) . . ?
C113 C114 H171 121.8 . . ?
C109 C114 H171 121.8 . . ?
Si16 C115 H175 109.5 . . ?
Si16 C115 H176 109.5 . . ?
H175 C115 H176 109.5 . . ?
Si16 C115 H177 109.5 . . ?
H175 C115 H177 109.5 . . ?
H176 C115 H177 109.5 . . ?
Si16 C116 H178 109.5 . . ?
Si16 C116 H179 109.5 . . ?
H178 C116 H179 109.5 . . ?
Si16 C116 H180 109.5 . . ?
H178 C116 H180 109.5 . . ?
H179 C116 H180 109.5 . . ?
Si16 C117 H181 109.5 . . ?
Si16 C117 H182 109.5 . . ?
H181 C117 H182 109.5 . . ?
Si16 C117 H183 109.5 . . ?
H181 C117 H183 109.5 . . ?
H182 C117 H183 109.5 . . ?
Si15 C118 H184 109.5 . . ?
Si15 C118 H185 109.5 . . ?
H184 C118 H185 109.5 . . ?
Si15 C118 H186 109.5 . . ?
H184 C118 H186 109.5 . . ?
H185 C118 H186 109.5 . . ?
Si15 C119 H187 109.5 . . ?
Si15 C119 H188 109.5 . . ?
H187 C119 H188 109.5 . . ?
Si15 C119 H189 109.5 . . ?
H187 C119 H189 109.5 . . ?
H188 C119 H189 109.5 . . ?
Si15 C120 H190 109.5 . . ?
Si15 C120 H191 109.5 . . ?
H190 C120 H191 109.5 . . ?
Si15 C120 H192 109.5 . . ?
H190 C120 H192 109.5 . . ?
H191 C120 H192 109.5 . . ?
C122 C121 C126 120.6(6) . . ?
C122 C121 H200 119.7 . . ?
C126 C121 H200 119.7 . . ?
C121 C122 C123 118.3(6) . . ?
C121 C122 C127 120.2(6) . . ?
C123 C122 C127 121.5(6) . . ?
C124 C123 C122 121.5(6) . . ?
C124 C123 H196 119.2 . . ?
C122 C123 H196 119.2 . . ?
C123 C124 C125 119.9(6) . . ?
C123 C124 H195 120 . . ?
C125 C124 H195 120 . . ?
C126 C125 C124 118.9(6) . . ?
C126 C125 H194 120.6 . . ?
C124 C125 H194 120.6 . . ?
C121 C126 C125 120.8(6) . . ?
C121 C126 H193 119.6 . . ?
C125 C126 H193 119.6 . . ?
C122 C127 H197 109.5 . . ?
C122 C127 H198 109.5 . . ?
H197 C127 H198 109.5 . . ?
C122 C127 H199 109.5 . . ?
H197 C127 H199 109.5 . . ?
H198 C127 H199 109.5 . . ?
C133 C128 C129 120.3(7) . . ?
C133 C128 H208 119.9 . . ?
C129 C128 H208 119.9 . . ?
C130 C129 C128 118.7(6) . . ?
C130 C129 C134 121.0(6) . . ?
C128 C129 C134 120.2(6) . . ?
C131 C130 C129 121.0(7) . . ?
C131 C130 H204 119.5 . . ?
C129 C130 H204 119.5 . . ?
C130 C131 C132 119.9(8) . . ?
C130 C131 H203 120.1 . . ?
C132 C131 H203 120.1 . . ?
C133 C132 C131 119.0(7) . . ?
C133 C132 H202 120.5 . . ?
C131 C132 H202 120.5 . . ?
C132 C133 C128 121.0(8) . . ?
C132 C133 H201 119.5 . . ?
C128 C133 H201 119.5 . . ?
C129 C134 H205 109.5 . . ?
C129 C134 H206 109.5 . . ?
H205 C134 H206 109.5 . . ?
C129 C134 H207 109.5 . . ?
H205 C134 H207 109.5 . . ?
H206 C134 H207 109.5 . . ?
C136 C135 C140 121.5(8) . . ?
C136 C135 H216 119.2 . . ?
C140 C135 H216 119.2 . . ?
C135 C136 C137 119.7(8) . . ?
C135 C136 C141 121.6(8) . . ?
C137 C136 C141 118.7(7) . . ?
C138 C137 C136 119.1(8) . . ?
C138 C137 H212 120.4 . . ?
C136 C137 H212 120.4 . . ?
C137 C138 C139 121.5(8) . . ?
C137 C138 H211 119.3 . . ?
C139 C138 H211 119.3 . . ?
C140 C139 C138 119.0(8) . . ?
C140 C139 H210 120.5 . . ?
C138 C139 H210 120.5 . . ?
C135 C140 C139 119.2(8) . . ?
C135 C140 H209 120.4 . . ?
C139 C140 H209 120.4 . . ?
C136 C141 H213 109.5 . . ?
C136 C141 H214 109.5 . . ?
H213 C141 H214 109.5 . . ?
C136 C141 H215 109.5 . . ?
H213 C141 H215 109.5 . . ?
H214 C141 H215 109.5 . . ?
C143 C142 C147 116.0(8) . . ?
C143 C142 H224 122 . . ?
C147 C142 H224 122 . . ?
C142 C143 C144 121.9(9) . . ?
C142 C143 C148 121.3(9) . . ?
C144 C143 C148 116.8(9) . . ?
C145 C144 C143 119.1(9) . . ?
C145 C144 H220 120.5 . . ?
C143 C144 H220 120.5 . . ?
C144 C145 C146 122.1(9) . . ?
C144 C145 H219 118.9 . . ?
C146 C145 H219 118.9 . . ?
C147 C146 C145 115.8(9) . . ?
C147 C146 H218 122.1 . . ?
C145 C146 H218 122.1 . . ?
C146 C147 C142 125.1(9) . . ?
C146 C147 H217 117.4 . . ?
C142 C147 H217 117.4 . . ?
C143 C148 H221 109.5 . . ?
C143 C148 H222 109.5 . . ?
H221 C148 H222 109.5 . . ?
C143 C148 H223 109.5 . . ?
H221 C148 H223 109.5 . . ?
H222 C148 H223 109.5 . . ?
C154 C149 C150 122.0(7) . . ?
C154 C149 H232 119 . . ?
C150 C149 H232 119 . . ?
C149 C150 C151 116.4(7) . . ?
C149 C150 C155 122.9(7) . . ?
C151 C150 C155 120.6(7) . . ?
C152 C151 C150 120.7(7) . . ?
C152 C151 H228 119.6 . . ?
C150 C151 H228 119.6 . . ?
C151 C152 C153 121.5(8) . . ?
C151 C152 H227 119.2 . . ?
C153 C152 H227 119.2 . . ?
C152 C153 C154 118.9(7) . . ?
C152 C153 H226 120.5 . . ?
C154 C153 H226 120.5 . . ?
C153 C154 C149 120.3(7) . . ?
C153 C154 H225 119.8 . . ?
C149 C154 H225 119.8 . . ?
C150 C155 H229 109.5 . . ?
C150 C155 H230 109.5 . . ?
H229 C155 H230 109.5 . . ?
C150 C155 H231 109.5 . . ?
H229 C155 H231 109.5 . . ?
H230 C155 H231 109.5 . . ?
C157 C156 C161 119.4(8) . . ?
C157 C156 H240 120.3 . . ?
C161 C156 H240 120.3 . . ?
C156 C157 C158 119.3(8) . . ?
C156 C157 C162 119.3(8) . . ?
C158 C157 C162 121.4(8) . . ?
C157 C158 C159 121.7(8) . . ?
C157 C158 H236 119.2 . . ?
C159 C158 H236 119.2 . . ?
C158 C159 C160 119.7(8) . . ?
C158 C159 H235 120.1 . . ?
C160 C159 H235 120.1 . . ?
C161 C160 C159 118.2(8) . . ?
C161 C160 H234 120.9 . . ?
C159 C160 H234 120.9 . . ?
C160 C161 C156 121.7(8) . . ?
C160 C161 H233 119.1 . . ?
C156 C161 H233 119.1 . . ?
C157 C162 H237 109.5 . . ?
C157 C162 H238 109.5 . . ?
H237 C162 H238 109.5 . . ?
C157 C162 H239 109.5 . . ?
H237 C162 H239 109.5 . . ?
H238 C162 H239 109.5 . . ?
C168 C163 C164 121.0(8) . . ?
C168 C163 H248 119.5 . . ?
C164 C163 H248 119.5 . . ?
C165 C164 C163 116.5(8) . . ?
C165 C164 C169 122.2(8) . . ?
C163 C164 C169 121.3(7) . . ?
C166 C165 C164 122.7(9) . . ?
C166 C165 H244 118.7 . . ?
C164 C165 H244 118.7 . . ?
C165 C166 C167 120.1(9) . . ?
C165 C166 H243 119.9 . . ?
C167 C166 H243 119.9 . . ?
C168 C167 C166 119.3(8) . . ?
C168 C167 H242 120.3 . . ?
C166 C167 H242 120.3 . . ?
C167 C168 C163 120.3(8) . . ?
C167 C168 H241 119.8 . . ?
C163 C168 H241 119.8 . . ?
C164 C169 H245 109.5 . . ?
C164 C169 H246 109.5 . . ?
H245 C169 H246 109.5 . . ?
C164 C169 H247 109.5 . . ?
H245 C169 H247 109.5 . . ?
H246 C169 H247 109.5 . . ?
C171 C170 C175 120.9(11) . . ?
C171 C170 H256 119.6 . . ?
C175 C170 H256 119.6 . . ?
C172 C171 C170 115.9(10) . . ?
C172 C171 C176 122.7(14) . . ?
C170 C171 C176 121.2(13) . . ?
C173 C172 C171 125.5(14) . . ?
C173 C172 H252 117.2 . . ?
C171 C172 H252 117.2 . . ?
C172 C173 C174 119.7(15) . . ?
C172 C173 H251 120.1 . . ?
C174 C173 H251 120.1 . . ?
C173 C174 C175 119.5(13) . . ?
C173 C174 H250 120.2 . . ?
C175 C174 H250 120.2 . . ?
C174 C175 C170 118.3(11) . . ?
C174 C175 H249 120.8 . . ?
C170 C175 H249 120.8 . . ?
C171 C176 H253 109.5 . . ?
C171 C176 H254 109.5 . . ?
H253 C176 H254 109.5 . . ?
C171 C176 H255 109.5 . . ?
H253 C176 H255 109.5 . . ?
H254 C176 H255 109.5 . . ?
Li1 Cl1 Sn1 90.9(2) . . ?
Li2 Cl2 Li5 113.4(3) . . ?
Li2 Cl2 Li1 122.7(3) . . ?
Li5 Cl2 Li1 89.2(3) . . ?
Li2 Cl2 Li8 122.3(3) . . ?
Li5 Cl2 Li8 109.6(3) . . ?
Li1 Cl2 Li8 93.8(3) . . ?
Li7 Cl3 Li6 110.4(3) . . ?
Li7 Cl3 Li4 125.7(3) . . ?
Li6 Cl3 Li4 89.6(3) . . ?
Li7 Cl3 Li3 124.1(3) . . ?
Li6 Cl3 Li3 108.8(3) . . ?
Li4 Cl3 Li3 92.3(3) . . ?
Li4 Cl4 Sn3 90.7(2) . . ?
N36 Li1 N23 122.4(5) . . ?
N36 Li1 Cl2 99.2(4) . . ?
N23 Li1 Cl2 105.3(4) . . ?
N36 Li1 Cl1 95.3(4) . . ?
N23 Li1 Cl1 106.6(4) . . ?
Cl2 Li1 Cl1 129.8(4) . . ?
N36 Li1 N22 134.0(5) . . ?
N23 Li1 N22 26.41(19) . . ?
Cl2 Li1 N22 79.6(3) . . ?
Cl1 Li1 N22 121.0(4) . . ?
N36 Li1 Li5 116.1(4) . . ?
N23 Li1 Li5 60.7(3) . . ?
Cl2 Li1 Li5 45.2(2) . . ?
Cl1 Li1 Li5 148.3(4) . . ?
N22 Li1 Li5 36.8(2) . . ?
N36 Li1 Li8 56.4(3) . . ?
N23 Li1 Li8 120.8(4) . . ?
Cl2 Li1 Li8 43.3(2) . . ?
Cl1 Li1 Li8 132.3(4) . . ?
N22 Li1 Li8 104.7(3) . . ?
Li5 Li1 Li8 69.5(3) . . ?
N36 Li1 Sn1 61.3(3) . . ?
N23 Li1 Sn1 97.7(3) . . ?
Cl2 Li1 Sn1 155.8(4) . . ?
Cl1 Li1 Sn1 46.54(17) . . ?
N22 Li1 Sn1 123.9(3) . . ?
Li5 Li1 Sn1 154.1(4) . . ?
Li8 Li1 Sn1 117.2(3) . . ?
N5 Li2 N40 108.8(5) . . ?
N5 Li2 N1 102.1(4) . . ?
N40 Li2 N1 99.8(4) . . ?
N5 Li2 Cl2 103.3(4) . . ?
N40 Li2 Cl2 130.0(5) . . ?
N1 Li2 Cl2 109.7(4) . . ?
N5 Li2 Li3 60.8(3) . . ?
N40 Li2 Li3 61.5(3) . . ?
N1 Li2 Li3 142.9(5) . . ?
Cl2 Li2 Li3 106.4(3) . . ?
N5 Li2 Sn2 57.2(3) . . ?
N40 Li2 Sn2 147.5(4) . . ?
N1 Li2 Sn2 60.3(3) . . ?
Cl2 Li2 Sn2 82.4(3) . . ?
Li3 Li2 Sn2 117.6(3) . . ?
N10 Li3 N6 112.8(5) . . ?
N10 Li3 N39 112.6(5) . . ?
N6 Li3 N39 105.7(5) . . ?
N10 Li3 Cl3 101.6(4) . . ?
N6 Li3 Cl3 122.3(4) . . ?
N39 Li3 Cl3 101.5(4) . . ?
N10 Li3 Li2 163.8(5) . . ?
N6 Li3 Li2 60.1(3) . . ?
N39 Li3 Li2 59.9(3) . . ?
Cl3 Li3 Li2 94.2(3) . . ?
N10 Li3 Li4 58.3(3) . . ?
N6 Li3 Li4 132.0(4) . . ?
N39 Li3 Li4 121.5(4) . . ?
Cl3 Li3 Li4 43.7(2) . . ?
Li2 Li3 Li4 137.8(4) . . ?
N9 Li4 N11 130.6(5) . . ?
N9 Li4 Cl3 99.4(4) . . ?
N11 Li4 Cl3 102.6(4) . . ?
N9 Li4 Cl4 95.4(4) . . ?
N11 Li4 Cl4 103.6(4) . . ?
Cl3 Li4 Cl4 129.1(4) . . ?
N9 Li4 N12 140.9(5) . . ?
N11 Li4 N12 24.99(19) . . ?
Cl3 Li4 N12 78.1(3) . . ?
Cl4 Li4 N12 116.6(4) . . ?
N9 Li4 Li6 118.4(5) . . ?
N11 Li4 Li6 59.3(3) . . ?
Cl3 Li4 Li6 44.7(2) . . ?
Cl4 Li4 Li6 145.7(4) . . ?
N12 Li4 Li6 37.1(2) . . ?
N9 Li4 Li3 56.5(3) . . ?
N11 Li4 Li3 121.8(4) . . ?
Cl3 Li4 Li3 44.0(2) . . ?
Cl4 Li4 Li3 134.6(4) . . ?
N12 Li4 Li3 105.6(3) . . ?
Li6 Li4 Li3 69.3(3) . . ?
N9 Li4 Sn3 60.3(3) . . ?
N11 Li4 Sn3 103.5(3) . . ?
Cl3 Li4 Sn3 153.7(4) . . ?
Cl4 Li4 Sn3 45.87(17) . . ?
N12 Li4 Sn3 128.2(3) . . ?
Li6 Li4 Sn3 158.0(3) . . ?
Li3 Li4 Sn3 116.4(3) . . ?
N22 Li5 N18 104.3(4) . . ?
N22 Li5 N17 111.6(5) . . ?
N18 Li5 N17 99.1(4) . . ?
N22 Li5 Cl2 99.8(4) . . ?
N18 Li5 Cl2 130.1(5) . . ?
N17 Li5 Cl2 111.5(4) . . ?
N22 Li5 Li6 160.3(4) . . ?
N18 Li5 Li6 61.7(3) . . ?
N17 Li5 Li6 61.0(3) . . ?
Cl2 Li5 Li6 99.8(3) . . ?
N22 Li5 Li1 57.8(3) . . ?
N18 Li5 Li1 150.6(5) . . ?
N17 Li5 Li1 109.1(4) . . ?
Cl2 Li5 Li1 45.6(2) . . ?
Li6 Li5 Li1 140.8(4) . . ?
N12 Li6 N16 101.9(4) . . ?
N12 Li6 N24 114.2(5) . . ?
N16 Li6 N24 99.6(4) . . ?
N12 Li6 Cl3 98.0(4) . . ?
N16 Li6 Cl3 132.9(5) . . ?
N24 Li6 Cl3 110.4(4) . . ?
N12 Li6 Li5 158.8(5) . . ?
N16 Li6 Li5 61.5(3) . . ?
N24 Li6 Li5 60.3(3) . . ?
Cl3 Li6 Li5 103.1(3) . . ?
N12 Li6 Li4 57.7(3) . . ?
N16 Li6 Li4 152.2(5) . . ?
N24 Li6 Li4 105.9(4) . . ?
Cl3 Li6 Li4 45.7(2) . . ?
Li5 Li6 Li4 142.4(4) . . ?
N12 Li6 Li7 103.0(4) . . ?
N16 Li6 Li7 99.2(4) . . ?
N24 Li6 Li7 133.3(4) . . ?
Cl3 Li6 Li7 34.3(2) . . ?
Li5 Li6 Li7 93.2(3) . . ?
Li4 Li6 Li7 70.9(3) . . ?
N33 Li7 N25 108.3(5) . . ?
N33 Li7 N29 100.0(4) . . ?
N25 Li7 N29 99.8(4) . . ?
N33 Li7 Cl3 103.6(4) . . ?
N25 Li7 Cl3 130.6(5) . . ?
N29 Li7 Cl3 110.7(4) . . ?
N33 Li7 Li8 60.9(3) . . ?
N25 Li7 Li8 61.0(3) . . ?
N29 Li7 Li8 141.0(4) . . ?
Cl3 Li7 Li8 107.0(3) . . ?
N33 Li7 Sn6 147.2(4) . . ?
N25 Li7 Sn6 56.3(3) . . ?
N29 Li7 Sn6 60.0(3) . . ?
Cl3 Li7 Sn6 107.7(3) . . ?
Li8 Li7 Sn6 116.9(3) . . ?
N33 Li7 Li6 68.9(3) . . ?
N25 Li7 Li6 138.0(4) . . ?
N29 Li7 Li6 122.1(4) . . ?
Cl3 Li7 Li6 35.3(2) . . ?
Li8 Li7 Li6 84.5(3) . . ?
Sn6 Li7 Li6 143.0(3) . . ?
N35 Li8 N34 111.5(5) . . ?
N35 Li8 N38 114.0(5) . . ?
N34 Li8 N38 104.8(5) . . ?
N35 Li8 Cl2 102.0(4) . . ?
N34 Li8 Cl2 119.7(4) . . ?
N38 Li8 Cl2 105.0(4) . . ?
N35 Li8 Li7 163.7(5) . . ?
N34 Li8 Li7 60.0(3) . . ?
N38 Li8 Li7 59.5(3) . . ?
Cl2 Li8 Li7 94.3(3) . . ?
N35 Li8 Li1 59.1(3) . . ?
N34 Li8 Li1 130.7(4) . . ?
N38 Li8 Li1 123.5(4) . . ?
Cl2 Li8 Li1 43.0(2) . . ?
Li7 Li8 Li1 137.2(4) . . ?
N2 N1 N43 109.5(4) . . ?
N2 N1 Li2 123.7(4) . . ?
N43 N1 Li2 125.1(4) . . ?
N1 N2 C104 108.7(4) . . ?
N1 N2 Sn2 123.0(3) . . ?
C104 N2 Sn2 126.6(4) . . ?
Si2 N3 Si1 120.3(3) . . ?
Si2 N3 Sn2 128.5(3) . . ?
Si1 N3 Sn2 111.2(2) . . ?
N5 N4 C8 107.2(4) . . ?
N5 N4 Sn2 118.4(3) . . ?
C8 N4 Sn2 132.4(4) . . ?
N6 N5 N4 111.3(4) . . ?
N6 N5 Li2 120.0(5) . . ?
N4 N5 Li2 128.7(4) . . ?
N5 N6 C7 107.1(4) . . ?
N5 N6 Li3 119.2(4) . . ?
C7 N6 Li3 133.7(4) . . ?
Si4 N7 Si3 121.1(3) . . ?
Si4 N7 Sn3 127.2(2) . . ?
Si3 N7 Sn3 111.6(2) . . ?
N9 N8 C20 107.4(4) . . ?
N9 N8 Sn3 115.3(3) . . ?
C20 N8 Sn3 135.8(4) . . ?
N10 N9 N8 112.0(4) . . ?
N10 N9 Li4 123.2(4) . . ?
N8 N9 Li4 123.0(5) . . ?
N9 N10 C19 107.1(4) . . ?
N9 N10 Li3 120.7(5) . . ?
C19 N10 Li3 123.9(5) . . ?
N12 N11 C56 106.4(4) . . ?
N12 N11 Li4 114.1(4) . . ?
C56 N11 Li4 132.8(5) . . ?
N11 N12 N13 111.8(4) . . ?
N11 N12 Li6 118.7(4) . . ?
N13 N12 Li6 127.5(4) . . ?
N13 N12 Li4 146.6(4) . . ?
Li6 N12 Li4 85.2(4) . . ?
N12 N13 C55 107.0(4) . . ?
N12 N13 Sn4 124.5(3) . . ?
C55 N13 Sn4 122.1(3) . . ?
Si5 N14 Si6 121.1(2) . . ?
Si5 N14 Sn4 113.2(2) . . ?
Si6 N14 Sn4 125.7(2) . . ?
N16 N15 C32 107.0(4) . . ?
N16 N15 Sn4 126.3(3) . . ?
C32 N15 Sn4 125.6(3) . . ?
N17 N16 N15 111.5(4) . . ?
N17 N16 Li6 117.5(4) . . ?
N15 N16 Li6 130.3(4) . . ?
N16 N17 C31 107.2(4) . . ?
N16 N17 Li5 119.6(4) . . ?
C31 N17 Li5 130.5(5) . . ?
N24 N18 N19 110.5(4) . . ?
N24 N18 Li5 118.4(4) . . ?
N19 N18 Li5 130.3(4) . . ?
N18 N19 C49 107.3(4) . . ?
N18 N19 Sn5 123.8(3) . . ?
C49 N19 Sn5 127.7(4) . . ?
Si8 N20 Si7 123.5(3) . . ?
Si8 N20 Sn5 126.3(2) . . ?
Si7 N20 Sn5 110.1(2) . . ?
N22 N21 C44 108.1(4) . . ?
N22 N21 Sn5 119.0(3) . . ?
C44 N21 Sn5 122.0(3) . . ?
N21 N22 N23 110.9(4) . . ?
N21 N22 Li5 124.6(4) . . ?
N21 N22 Li1 149.9(4) . . ?
Li5 N22 Li1 85.4(3) . . ?
N22 N23 C43 105.8(4) . . ?
N22 N23 Li1 110.6(4) . . ?
C43 N23 Li1 138.8(4) . . ?
N18 N24 C50 107.5(4) . . ?
N18 N24 Li6 118.5(4) . . ?
C50 N24 Li6 130.1(4) . . ?
N38 N25 N26 111.2(4) . . ?
N38 N25 Li7 119.4(4) . . ?
N26 N25 Li7 128.6(4) . . ?
N25 N26 C86 108.0(4) . . ?
N25 N26 Sn6 118.5(3) . . ?
C86 N26 Sn6 131.7(4) . . ?
Si10 N27 Si9 124.2(3) . . ?
Si10 N27 Sn6 127.7(2) . . ?
Si9 N27 Sn6 108.1(2) . . ?
N29 N28 C92 108.5(4) . . ?
N29 N28 Sn6 125.2(3) . . ?
C92 N28 Sn6 124.7(3) . . ?
N30 N29 N28 109.6(4) . . ?
N30 N29 Li7 122.3(4) . . ?
N28 N29 Li7 121.8(4) . . ?
N29 N30 C91 108.2(4) . . ?
N29 N30 Sn7 126.9(3) . . ?
C91 N30 Sn7 124.3(3) . . ?
Si11 N31 Si12 120.3(3) . . ?
Si11 N31 Sn7 113.6(2) . . ?
Si12 N31 Sn7 125.6(3) . . ?
N33 N32 C74 108.5(4) . . ?
N33 N32 Sn7 120.5(3) . . ?
C74 N32 Sn7 129.9(4) . . ?
N34 N33 N32 109.8(4) . . ?
N34 N33 Li7 119.9(4) . . ?
N32 N33 Li7 129.7(4) . . ?
N33 N34 C73 107.6(4) . . ?
N33 N34 Li8 119.2(4) . . ?
C73 N34 Li8 132.6(5) . . ?
N36 N35 C80 106.9(4) . . ?
N36 N35 Li8 118.3(4) . . ?
C80 N35 Li8 129.2(5) . . ?
N35 N36 N37 110.4(4) . . ?
N35 N36 Li1 125.1(4) . . ?
N37 N36 Li1 123.7(5) . . ?
N36 N37 C79 108.5(5) . . ?
N36 N37 Sn1 115.9(3) . . ?
C79 N37 Sn1 135.1(4) . . ?
N25 N38 C85 106.8(4) . . ?
N25 N38 Li8 119.8(4) . . ?
C85 N38 Li8 133.4(5) . . ?
N40 N39 C110 106.4(4) . . ?
N40 N39 Li3 119.5(4) . . ?
C110 N39 Li3 134.0(5) . . ?
N39 N40 N41 111.2(4) . . ?
N39 N40 Li2 119.0(4) . . ?
N41 N40 Li2 128.9(4) . . ?
C109 N41 N40 106.8(4) . . ?
C109 N41 Sn8 129.9(4) . . ?
N40 N41 Sn8 122.2(3) . . ?
Si14 N42 Si13 119.8(3) . . ?
Si14 N42 Sn8 127.7(3) . . ?
Si13 N42 Sn8 112.4(2) . . ?
N1 N43 C103 108.4(4) . . ?
N1 N43 Sn8 126.5(3) . . ?
C103 N43 Sn8 124.9(3) . . ?
Si15 N44 Si16 121.8(3) . . ?
Si15 N44 Sn1 113.1(2) . . ?
Si16 N44 Sn1 124.3(2) . . ?
N3 Si1 C4 113.0(3) . . ?
N3 Si1 C5 113.9(3) . . ?
C4 Si1 C5 106.0(3) . . ?
N3 Si1 C6 110.6(3) . . ?
C4 Si1 C6 106.6(3) . . ?
C5 Si1 C6 106.2(3) . . ?
C4 Si1 Sn2 110.8(2) . . ?
C5 Si1 Sn2 140.8(2) . . ?
C6 Si1 Sn2 75.8(2) . . ?
N3 Si2 C2 113.8(2) . . ?
N3 Si2 C3 110.8(3) . . ?
C2 Si2 C3 106.3(3) . . ?
N3 Si2 C1 112.4(3) . . ?
C2 Si2 C1 104.4(3) . . ?
C3 Si2 C1 108.7(3) . . ?
N7 Si3 C18 112.9(3) . . ?
N7 Si3 C16 112.1(3) . . ?
C18 Si3 C16 108.7(3) . . ?
N7 Si3 C17 111.6(3) . . ?
C18 Si3 C17 104.6(3) . . ?
C16 Si3 C17 106.5(3) . . ?
C18 Si3 Sn3 136.8(2) . . ?
C16 Si3 Sn3 112.4(2) . . ?
C17 Si3 Sn3 76.2(2) . . ?
N7 Si4 C15 110.8(3) . . ?
N7 Si4 C13 113.8(3) . . ?
C15 Si4 C13 104.9(3) . . ?
N7 Si4 C14 110.6(3) . . ?
C15 Si4 C14 108.1(3) . . ?
C13 Si4 C14 108.4(3) . . ?
N14 Si5 C29 111.1(2) . . ?
N14 Si5 C28 112.7(2) . . ?
C29 Si5 C28 107.3(3) . . ?
N14 Si5 C30 114.0(2) . . ?
C29 Si5 C30 104.3(3) . . ?
C28 Si5 C30 107.0(3) . . ?
C29 Si5 Sn4 75.95(19) . . ?
C28 Si5 Sn4 136.7(2) . . ?
C30 Si5 Sn4 114.0(2) . . ?
N14 Si6 C25 111.0(2) . . ?
N14 Si6 C27 114.9(2) . . ?
C25 Si6 C27 105.3(3) . . ?
N14 Si6 C26 110.2(3) . . ?
C25 Si6 C26 109.3(3) . . ?
C27 Si6 C26 105.8(3) . . ?
N20 Si7 C42 111.9(2) . . ?
N20 Si7 C40 114.1(2) . . ?
C42 Si7 C40 105.8(3) . . ?
N20 Si7 C41 111.1(2) . . ?
C42 Si7 C41 105.0(3) . . ?
C40 Si7 C41 108.4(3) . . ?
C42 Si7 Sn5 97.50(19) . . ?
C40 Si7 Sn5 150.7(2) . . ?
C41 Si7 Sn5 81.69(18) . . ?
N20 Si8 C37 113.9(2) . . ?
N20 Si8 C38 112.5(2) . . ?
C37 Si8 C38 105.5(3) . . ?
N20 Si8 C39 110.9(3) . . ?
C37 Si8 C39 105.7(3) . . ?
C38 Si8 C39 107.9(3) . . ?
N27 Si9 C65 109.5(3) . . ?
N27 Si9 C64 111.4(2) . . ?
C65 Si9 C64 108.8(3) . . ?
N27 Si9 C66 115.0(3) . . ?
C65 Si9 C66 108.1(3) . . ?
C64 Si9 C66 103.8(3) . . ?
C65 Si9 Sn6 92.7(2) . . ?
C64 Si9 Sn6 84.51(19) . . ?
C66 Si9 Sn6 153.2(2) . . ?
N27 Si10 C62 113.3(2) . . ?
N27 Si10 C61 111.9(2) . . ?
C62 Si10 C61 105.7(3) . . ?
N27 Si10 C63 112.4(3) . . ?
C62 Si10 C63 105.6(3) . . ?
C61 Si10 C63 107.4(3) . . ?
N31 Si11 C72 111.7(3) . . ?
N31 Si11 C71 111.8(3) . . ?
C72 Si11 C71 105.8(3) . . ?
N31 Si11 C70 113.0(3) . . ?
C72 Si11 C70 104.9(4) . . ?
C71 Si11 C70 109.1(3) . . ?
C72 Si11 Sn7 75.3(2) . . ?
C71 Si11 Sn7 127.7(2) . . ?
C70 Si11 Sn7 121.3(2) . . ?
N31 Si12 C67 114.3(3) . . ?
N31 Si12 C68 112.7(3) . . ?
C67 Si12 C68 107.0(3) . . ?
N31 Si12 C69 111.6(3) . . ?
C67 Si12 C69 104.0(3) . . ?
C68 Si12 C69 106.7(3) . . ?
N42 Si13 C102 111.6(3) . . ?
N42 Si13 C100 113.3(3) . . ?
C102 Si13 C100 109.1(3) . . ?
N42 Si13 C101 111.8(3) . . ?
C102 Si13 C101 105.5(3) . . ?
C100 Si13 C101 105.0(3) . . ?
C102 Si13 Sn8 111.3(2) . . ?
C100 Si13 Sn8 137.4(2) . . ?
C101 Si13 Sn8 76.8(2) . . ?
N42 Si14 C98 111.0(3) . . ?
N42 Si14 C99 113.1(3) . . ?
C98 Si14 C99 107.7(3) . . ?
N42 Si14 C97 115.1(3) . . ?
C98 Si14 C97 104.3(3) . . ?
C99 Si14 C97 104.9(3) . . ?
N44 Si15 C120 113.0(3) . . ?
N44 Si15 C118 112.3(2) . . ?
C120 Si15 C118 104.8(3) . . ?
N44 Si15 C119 111.5(3) . . ?
C120 Si15 C119 109.5(3) . . ?
C118 Si15 C119 105.2(3) . . ?
C120 Si15 Sn1 123.3(2) . . ?
C118 Si15 Sn1 75.24(19) . . ?
C119 Si15 Sn1 125.5(2) . . ?
N44 Si16 C116 111.7(3) . . ?
N44 Si16 C117 110.6(3) . . ?
C116 Si16 C117 107.8(3) . . ?
N44 Si16 C115 114.1(2) . . ?
C116 Si16 C115 107.7(3) . . ?
C117 Si16 C115 104.5(3) . . ?
N44 Sn1 N37 94.27(16) . . ?
N44 Sn1 Cl1 101.52(13) . . ?
N37 Sn1 Cl1 85.91(12) . . ?
N44 Sn1 Si15 29.81(13) . . ?
N37 Sn1 Si15 110.90(11) . . ?
Cl1 Sn1 Si15 125.64(5) . . ?
N44 Sn1 Li1 129.3(2) . . ?
N37 Sn1 Li1 57.22(19) . . ?
Cl1 Sn1 Li1 42.59(16) . . ?
Si15 Sn1 Li1 158.96(16) . . ?
N3 Sn2 N4 96.67(17) . . ?
N3 Sn2 N2 91.74(16) . . ?
N4 Sn2 N2 91.46(15) . . ?
N3 Sn2 Si1 30.90(13) . . ?
N4 Sn2 Si1 118.95(12) . . ?
N2 Sn2 Si1 110.61(11) . . ?
N3 Sn2 Li2 127.69(19) . . ?
N4 Sn2 Li2 54.35(17) . . ?
N2 Sn2 Li2 52.88(17) . . ?
Si1 Sn2 Li2 157.94(15) . . ?
N7 Sn3 N8 95.48(17) . . ?
N7 Sn3 Cl4 102.17(13) . . ?
N8 Sn3 Cl4 85.84(12) . . ?
N7 Sn3 Si3 30.73(13) . . ?
N8 Sn3 Si3 110.19(11) . . ?
Cl4 Sn3 Si3 128.46(5) . . ?
N7 Sn3 Li4 131.0(2) . . ?
N8 Sn3 Li4 56.71(19) . . ?
Cl4 Sn3 Li4 43.45(17) . . ?
Si3 Sn3 Li4 160.82(15) . . ?
N14 Sn4 N13 94.98(16) . . ?
N14 Sn4 N15 96.28(16) . . ?
N13 Sn4 N15 91.15(16) . . ?
N14 Sn4 Si5 29.92(12) . . ?
N13 Sn4 Si5 114.40(11) . . ?
N15 Sn4 Si5 116.63(11) . . ?
N14 Sn4 Sn7 157.63(12) . . ?
N13 Sn4 Sn7 73.83(11) . . ?
N15 Sn4 Sn7 103.13(11) . . ?
Si5 Sn4 Sn7 138.60(3) . . ?
N20 Sn5 N19 95.89(16) . . ?
N20 Sn5 N21 96.63(16) . . ?
N19 Sn5 N21 92.22(16) . . ?
N20 Sn5 Si7 31.26(12) . . ?
N19 Sn5 Si7 118.03(11) . . ?
N21 Sn5 Si7 115.16(12) . . ?
N27 Sn6 N26 98.26(16) . . ?
N27 Sn6 N28 94.34(16) . . ?
N26 Sn6 N28 90.05(16) . . ?
N27 Sn6 Si9 32.16(12) . . ?
N26 Sn6 Si9 119.46(11) . . ?
N28 Sn6 Si9 115.92(12) . . ?
N27 Sn6 Li7 129.69(19) . . ?
N26 Sn6 Li7 53.70(17) . . ?
N28 Sn6 Li7 51.62(18) . . ?
Si9 Sn6 Li7 161.70(15) . . ?
N31 Sn7 N32 94.41(17) . . ?
N31 Sn7 N30 93.45(17) . . ?
N32 Sn7 N30 90.87(15) . . ?
N31 Sn7 Si11 29.79(13) . . ?
N32 Sn7 Si11 114.64(12) . . ?
N30 Sn7 Si11 113.33(12) . . ?
N31 Sn7 Sn4 107.75(13) . . ?
N32 Sn7 Sn4 73.53(11) . . ?
N30 Sn7 Sn4 154.28(11) . . ?
Si11 Sn7 Sn4 91.96(4) . . ?
N42 Sn8 N41 95.50(17) . . ?
N42 Sn8 N43 92.99(17) . . ?
N41 Sn8 N43 89.82(15) . . ?
N42 Sn8 Si13 30.33(13) . . ?
N41 Sn8 Si13 117.33(12) . . ?
N43 Sn8 Si13 112.25(11) . . ?

loop_
_geom_bond_atom_site_label_1
_geom_bond_atom_site_label_2
_geom_bond_distance
_geom_bond_site_symmetry_2
_geom_bond_publ_flag
C1 Si2 1.886(6) . ?
C1 H1 0.96 . ?
C1 H2 0.96 . ?
C1 H3 0.96 . ?
C2 Si2 1.858(6) . ?
C2 H4 0.96 . ?
C2 H5 0.96 . ?
C2 H6 0.96 . ?
C3 Si2 1.864(6) . ?
C3 H7 0.96 . ?
C3 H8 0.96 . ?
C3 H9 0.96 . ?
C4 Si1 1.867(6) . ?
C4 H10 0.96 . ?
C4 H11 0.96 . ?
C4 H12 0.96 . ?
C5 Si1 1.868(6) . ?
C5 H13 0.96 . ?
C5 H14 0.96 . ?
C5 H15 0.96 . ?
C6 Si1 1.869(7) . ?
C6 H16 0.96 . ?
C6 H17 0.96 . ?
C6 H18 0.96 . ?
C7 N6 1.368(7) . ?
C7 C8 1.392(7) . ?
C7 C12 1.400(7) . ?
C8 N4 1.372(6) . ?
C8 C9 1.419(7) . ?
C9 C10 1.373(7) . ?
C9 H22 0.93 . ?
C10 C11 1.399(8) . ?
C10 H21 0.93 . ?
C11 C12 1.373(8) . ?
C11 H20 0.93 . ?
C12 H19 0.93 . ?
C13 Si4 1.862(6) . ?
C13 H23 0.96 . ?
C13 H24 0.96 . ?
C13 H25 0.96 . ?
C14 Si4 1.863(6) . ?
C14 H26 0.96 . ?
C14 H27 0.96 . ?
C14 H28 0.96 . ?
C15 Si4 1.861(6) . ?
C15 H29 0.96 . ?
C15 H30 0.96 . ?
C15 H31 0.96 . ?
C16 Si3 1.871(6) . ?
C16 H32 0.96 . ?
C16 H33 0.96 . ?
C16 H34 0.96 . ?
C17 Si3 1.883(6) . ?
C17 H35 0.96 . ?
C17 H36 0.96 . ?
C17 H37 0.96 . ?
C18 Si3 1.866(6) . ?
C18 H38 0.96 . ?
C18 H39 0.96 . ?
C18 H40 0.96 . ?
C19 N10 1.376(7) . ?
C19 C24 1.398(7) . ?
C19 C20 1.410(7) . ?
C20 N8 1.368(6) . ?
C20 C21 1.408(7) . ?
C21 C22 1.357(8) . ?
C21 H44 0.93 . ?
C22 C23 1.418(8) . ?
C22 H43 0.93 . ?
C23 C24 1.353(8) . ?
C23 H42 0.93 . ?
C24 H41 0.93 . ?
C25 Si6 1.844(6) . ?
C25 H45 0.96 . ?
C25 H46 0.96 . ?
C25 H47 0.96 . ?
C26 Si6 1.873(6) . ?
C26 H48 0.96 . ?
C26 H49 0.96 . ?
C26 H50 0.96 . ?
C27 Si6 1.859(6) . ?
C27 H51 0.96 . ?
C27 H52 0.96 . ?
C27 H53 0.96 . ?
C28 Si5 1.869(6) . ?
C28 H54 0.96 . ?
C28 H55 0.96 . ?
C28 H56 0.96 . ?
C29 Si5 1.864(6) . ?
C29 H57 0.96 . ?
C29 H58 0.96 . ?
C29 H59 0.96 . ?
C30 Si5 1.884(6) . ?
C30 H60 0.96 . ?
C30 H61 0.96 . ?
C30 H62 0.96 . ?
C31 N17 1.360(6) . ?
C31 C36 1.394(7) . ?
C31 C32 1.399(7) . ?
C32 N15 1.378(7) . ?
C32 C33 1.402(7) . ?
C33 C34 1.358(7) . ?
C33 H66 0.93 . ?
C34 C35 1.434(8) . ?
C34 H65 0.93 . ?
C35 C36 1.372(8) . ?
C35 H64 0.93 . ?
C36 H63 0.93 . ?
C37 Si8 1.867(6) . ?
C37 H67 0.96 . ?
C37 H68 0.96 . ?
C37 H69 0.96 . ?
C38 Si8 1.879(6) . ?
C38 H70 0.96 . ?
C38 H71 0.96 . ?
C38 H72 0.96 . ?
C39 Si8 1.901(6) . ?
C39 H73 0.96 . ?
C39 H74 0.96 . ?
C39 H75 0.96 . ?
C40 Si7 1.876(5) . ?
C40 H76 0.96 . ?
C40 H77 0.96 . ?
C40 H78 0.96 . ?
C41 Si7 1.887(6) . ?
C41 H79 0.96 . ?
C41 H80 0.96 . ?
C41 H81 0.96 . ?
C42 Si7 1.875(6) . ?
C42 H82 0.96 . ?
C42 H83 0.96 . ?
C42 H84 0.96 . ?
C43 C44 1.379(7) . ?
C43 N23 1.386(7) . ?
C43 C48 1.409(7) . ?
C44 N21 1.373(7) . ?
C44 C45 1.405(7) . ?
C45 C46 1.360(7) . ?
C45 H88 0.93 . ?
C46 C47 1.422(7) . ?
C46 H87 0.93 . ?
C47 C48 1.348(7) . ?
C47 H86 0.93 . ?
C48 H85 0.93 . ?
C49 N19 1.365(6) . ?
C49 C50 1.389(7) . ?
C49 C54 1.419(7) . ?
C50 N24 1.368(6) . ?
C50 C51 1.408(7) . ?
C51 C52 1.365(7) . ?
C51 H92 0.93 . ?
C52 C53 1.433(8) . ?
C52 H91 0.93 . ?
C53 C54 1.366(8) . ?
C53 H90 0.93 . ?
C54 H89 0.93 . ?
C55 C56 1.374(7) . ?
C55 N13 1.382(7) . ?
C55 C60 1.415(7) . ?
C56 N11 1.387(6) . ?
C56 C57 1.389(7) . ?
C57 C58 1.353(8) . ?
C57 H96 0.93 . ?
C58 C59 1.396(8) . ?
C58 H95 0.93 . ?
C59 C60 1.359(8) . ?
C59 H94 0.93 . ?
C60 H93 0.93 . ?
C61 Si10 1.874(6) . ?
C61 H97 0.96 . ?
C61 H98 0.96 . ?
C61 H99 0.96 . ?
C62 Si10 1.862(6) . ?
C62 H100 0.96 . ?
C62 H101 0.96 . ?
C62 H102 0.96 . ?
C63 Si10 1.879(6) . ?
C63 H103 0.96 . ?
C63 H104 0.96 . ?
C63 H105 0.96 . ?
C64 Si9 1.866(6) . ?
C64 H106 0.96 . ?
C64 H107 0.96 . ?
C64 H108 0.96 . ?
C65 Si9 1.865(6) . ?
C65 H109 0.96 . ?
C65 H110 0.96 . ?
C65 H111 0.96 . ?
C66 Si9 1.872(6) . ?
C66 H112 0.96 . ?
C66 H113 0.96 . ?
C66 H114 0.96 . ?
C67 Si12 1.868(6) . ?
C67 H115 0.96 . ?
C67 H116 0.96 . ?
C67 H117 0.96 . ?
C68 Si12 1.872(6) . ?
C68 H118 0.96 . ?
C68 H119 0.96 . ?
C68 H120 0.96 . ?
C69 Si12 1.873(6) . ?
C69 H121 0.96 . ?
C69 H122 0.96 . ?
C69 H123 0.96 . ?
C70 Si11 1.878(7) . ?
C70 H124 0.96 . ?
C70 H125 0.96 . ?
C70 H126 0.96 . ?
C71 Si11 1.875(7) . ?
C71 H127 0.96 . ?
C71 H128 0.96 . ?
C71 H129 0.96 . ?
C72 Si11 1.855(7) . ?
C72 H130 0.96 . ?
C72 H131 0.96 . ?
C72 H132 0.96 . ?
C73 N34 1.372(6) . ?
C73 C74 1.396(7) . ?
C73 C78 1.419(7) . ?
C74 N32 1.351(7) . ?
C74 C75 1.405(7) . ?
C75 C76 1.375(8) . ?
C75 H136 0.93 . ?
C76 C77 1.407(8) . ?
C76 H135 0.93 . ?
C77 C78 1.352(8) . ?
C77 H134 0.93 . ?
C78 H133 0.93 . ?
C79 N37 1.358(7) . ?
C79 C80 1.395(7) . ?
C79 C84 1.409(7) . ?
C80 N35 1.364(6) . ?
C80 C81 1.396(8) . ?
C81 C82 1.376(8) . ?
C81 H140 0.93 . ?
C82 C83 1.375(8) . ?
C82 H139 0.93 . ?
C83 C84 1.351(8) . ?
C83 H138 0.93 . ?
C84 H137 0.93 . ?
C85 N38 1.374(6) . ?
C85 C86 1.396(7) . ?
C85 C90 1.408(7) . ?
C86 N26 1.362(7) . ?
C86 C87 1.394(7) . ?
C87 C88 1.364(8) . ?
C87 H144 0.93 . ?
C88 C89 1.415(8) . ?
C88 H143 0.93 . ?
C89 C90 1.368(7) . ?
C89 H142 0.93 . ?
C90 H141 0.93 . ?
C91 N30 1.376(7) . ?
C91 C92 1.395(7) . ?
C91 C96 1.412(7) . ?
C92 N28 1.370(7) . ?
C92 C93 1.408(7) . ?
C93 C94 1.347(8) . ?
C93 H148 0.93 . ?
C94 C95 1.413(8) . ?
C94 H147 0.93 . ?
C95 C96 1.349(8) . ?
C95 H146 0.93 . ?
C96 H145 0.93 . ?
C97 Si14 1.874(6) . ?
C97 H149 0.96 . ?
C97 H150 0.96 . ?
C97 H151 0.96 . ?
C98 Si14 1.864(6) . ?
C98 H152 0.96 . ?
C98 H153 0.96 . ?
C98 H154 0.96 . ?
C99 Si14 1.872(6) . ?
C99 H155 0.96 . ?
C99 H156 0.96 . ?
C99 H157 0.96 . ?
C100 Si13 1.862(6) . ?
C100 H158 0.96 . ?
C100 H159 0.96 . ?
C100 H160 0.96 . ?
C101 Si13 1.861(7) . ?
C101 H161 0.96 . ?
C101 H162 0.96 . ?
C101 H163 0.96 . ?
C102 Si13 1.859(7) . ?
C102 H164 0.96 . ?
C102 H165 0.96 . ?
C102 H166 0.96 . ?
C103 N43 1.357(7) . ?
C103 C104 1.391(7) . ?
C103 C108 1.409(7) . ?
C104 N2 1.377(6) . ?
C104 C105 1.392(8) . ?
C105 C106 1.375(8) . ?
C105 H170 0.93 . ?
C106 C107 1.409(8) . ?
C106 H169 0.93 . ?
C107 C108 1.348(8) . ?
C107 H168 0.93 . ?
C108 H167 0.93 . ?
C109 N41 1.348(7) . ?
C109 C110 1.378(7) . ?
C109 C114 1.422(7) . ?
C110 N39 1.370(7) . ?
C110 C111 1.405(7) . ?
C111 C112 1.353(8) . ?
C111 H174 0.93 . ?
C112 C113 1.406(8) . ?
C112 H173 0.93 . ?
C113 C114 1.369(8) . ?
C113 H172 0.93 . ?
C114 H171 0.93 . ?
C115 Si16 1.875(6) . ?
C115 H175 0.96 . ?
C115 H176 0.96 . ?
C115 H177 0.96 . ?
C116 Si16 1.865(7) . ?
C116 H178 0.96 . ?
C116 H179 0.96 . ?
C116 H180 0.96 . ?
C117 Si16 1.874(6) . ?
C117 H181 0.96 . ?
C117 H182 0.96 . ?
C117 H183 0.96 . ?
C118 Si15 1.868(6) . ?
C118 H184 0.96 . ?
C118 H185 0.96 . ?
C118 H186 0.96 . ?
C119 Si15 1.870(6) . ?
C119 H187 0.96 . ?
C119 H188 0.96 . ?
C119 H189 0.96 . ?
C120 Si15 1.858(7) . ?
C120 H190 0.96 . ?
C120 H191 0.96 . ?
C120 H192 0.96 . ?
C121 C122 1.368(8) . ?
C121 C126 1.376(8) . ?
C121 H200 0.93 . ?
C122 C123 1.392(8) . ?
C122 C127 1.510(9) . ?
C123 C124 1.361(9) . ?
C123 H196 0.93 . ?
C124 C125 1.382(8) . ?
C124 H195 0.93 . ?
C125 C126 1.380(9) . ?
C125 H194 0.93 . ?
C126 H193 0.93 . ?
C127 H197 0.96 . ?
C127 H198 0.96 . ?
C127 H199 0.96 . ?
C128 C133 1.387(9) . ?
C128 C129 1.390(9) . ?
C128 H208 0.93 . ?
C129 C130 1.385(9) . ?
C129 C134 1.508(8) . ?
C130 C131 1.374(9) . ?
C130 H204 0.93 . ?
C131 C132 1.410(10) . ?
C131 H203 0.93 . ?
C132 C133 1.362(10) . ?
C132 H202 0.93 . ?
C133 H201 0.93 . ?
C134 H205 0.96 . ?
C134 H206 0.96 . ?
C134 H207 0.96 . ?
C135 C136 1.356(9) . ?
C135 C140 1.368(10) . ?
C135 H216 0.93 . ?
C136 C137 1.394(10) . ?
C136 C141 1.448(10) . ?
C137 C138 1.349(11) . ?
C137 H212 0.93 . ?
C138 C139 1.388(10) . ?
C138 H211 0.93 . ?
C139 C140 1.382(10) . ?
C139 H210 0.93 . ?
C140 H209 0.93 . ?
C141 H213 0.96 . ?
C141 H214 0.96 . ?
C141 H215 0.96 . ?
C142 C143 1.338(10) . ?
C142 C147 1.452(11) . ?
C142 H224 0.93 . ?
C143 C144 1.407(10) . ?
C143 C148 1.436(11) . ?
C144 C145 1.320(11) . ?
C144 H220 0.93 . ?
C145 C146 1.460(12) . ?
C145 H219 0.93 . ?
C146 C147 1.282(10) . ?
C146 H218 0.93 . ?
C147 H217 0.93 . ?
C148 H221 0.96 . ?
C148 H222 0.96 . ?
C148 H223 0.96 . ?
C149 C154 1.360(9) . ?
C149 C150 1.367(9) . ?
C149 H232 0.93 . ?
C150 C151 1.402(10) . ?
C150 C155 1.495(9) . ?
C151 C152 1.346(9) . ?
C151 H228 0.93 . ?
C152 C153 1.351(10) . ?
C152 H227 0.93 . ?
C153 C154 1.359(10) . ?
C153 H226 0.93 . ?
C154 H225 0.93 . ?
C155 H229 0.96 . ?
C155 H230 0.96 . ?
C155 H231 0.96 . ?
C156 C157 1.367(10) . ?
C156 C161 1.413(11) . ?
C156 H240 0.93 . ?
C157 C158 1.387(10) . ?
C157 C162 1.489(10) . ?
C158 C159 1.385(10) . ?
C158 H236 0.93 . ?
C159 C160 1.401(10) . ?
C159 H235 0.93 . ?
C160 C161 1.379(10) . ?
C160 H234 0.93 . ?
C161 H233 0.93 . ?
C162 H237 0.96 . ?
C162 H238 0.96 . ?
C162 H239 0.96 . ?
C163 C168 1.372(10) . ?
C163 C164 1.379(10) . ?
C163 H248 0.93 . ?
C164 C165 1.368(10) . ?
C164 C169 1.487(10) . ?
C165 C166 1.341(11) . ?
C165 H244 0.93 . ?
C166 C167 1.364(10) . ?
C166 H243 0.93 . ?
C167 C168 1.347(11) . ?
C167 H242 0.93 . ?
C168 H241 0.93 . ?
C169 H245 0.96 . ?
C169 H246 0.96 . ?
C169 H247 0.96 . ?
C170 C171 1.369(13) . ?
C170 C175 1.415(13) . ?
C170 H256 0.93 . ?
C171 C172 1.369(14) . ?
C171 C176 1.447(12) . ?
C172 C173 1.297(16) . ?
C172 H252 0.93 . ?
C173 C174 1.371(17) . ?
C173 H251 0.93 . ?
C174 C175 1.379(16) . ?
C174 H250 0.93 . ?
C175 H249 0.93 . ?
C176 H253 0.96 . ?
C176 H254 0.96 . ?
C176 H255 0.96 . ?
Cl1 Li1 2.387(10) . ?
Cl1 Sn1 2.5606(15) . ?
Cl2 Li2 2.328(9) . ?
Cl2 Li5 2.370(9) . ?
Cl2 Li1 2.385(10) . ?
Cl2 Li8 2.399(10) . ?
Cl3 Li7 2.307(9) . ?
Cl3 Li6 2.368(9) . ?
Cl3 Li4 2.408(10) . ?
Cl3 Li3 2.419(10) . ?
Cl4 Li4 2.425(10) . ?
Cl4 Sn3 2.5307(15) . ?
Li1 N36 2.032(10) . ?
Li1 N23 2.065(10) . ?
Li1 N22 2.836(10) . ?
Li1 Li5 3.340(13) . ?
Li1 Li8 3.491(14) . ?
Li2 N5 2.005(10) . ?
Li2 N40 2.017(11) . ?
Li2 N1 2.023(10) . ?
Li2 Li3 3.322(13) . ?
Li3 N10 1.998(10) . ?
Li3 N6 2.040(11) . ?
Li3 N39 2.062(10) . ?
Li3 Li4 3.481(14) . ?
Li4 N9 2.024(11) . ?
Li4 N11 2.049(10) . ?
Li4 N12 2.855(11) . ?
Li4 Li6 3.366(14) . ?
Li5 N22 2.009(10) . ?
Li5 N18 2.020(10) . ?
Li5 N17 2.049(10) . ?
Li5 Li6 3.298(13) . ?
Li6 N12 2.039(10) . ?
Li6 N16 2.059(10) . ?
Li6 N24 2.064(10) . ?
Li7 N33 2.009(11) . ?
Li7 N25 2.013(10) . ?
Li7 N29 2.019(10) . ?
Li7 Li8 3.335(13) . ?
Li8 N35 2.027(10) . ?
Li8 N34 2.046(10) . ?
Li8 N38 2.060(10) . ?
N1 N2 1.327(6) . ?
N1 N43 1.336(6) . ?
N2 Sn2 2.323(4) . ?
N3 Si2 1.745(5) . ?
N3 Si1 1.748(5) . ?
N3 Sn2 2.093(4) . ?
N4 N5 1.341(6) . ?
N4 Sn2 2.264(4) . ?
N5 N6 1.325(6) . ?
N7 Si4 1.727(5) . ?
N7 Si3 1.747(5) . ?
N7 Sn3 2.088(4) . ?
N8 N9 1.329(6) . ?
N8 Sn3 2.263(5) . ?
N9 N10 1.325(6) . ?
N11 N12 1.321(6) . ?
N12 N13 1.337(6) . ?
N13 Sn4 2.238(4) . ?
N14 Si5 1.739(4) . ?
N14 Si6 1.745(5) . ?
N14 Sn4 2.094(4) . ?
N15 N16 1.346(6) . ?
N15 Sn4 2.243(4) . ?
N16 N17 1.324(6) . ?
N18 N24 1.328(6) . ?
N18 N19 1.352(6) . ?
N19 Sn5 2.231(4) . ?
N20 Si8 1.738(4) . ?
N20 Si7 1.744(5) . ?
N20 Sn5 2.101(4) . ?
N21 N22 1.337(6) . ?
N21 Sn5 2.265(4) . ?
N22 N23 1.348(6) . ?
N25 N38 1.316(6) . ?
N25 N26 1.346(6) . ?
N26 Sn6 2.263(5) . ?
N27 Si10 1.724(5) . ?
N27 Si9 1.758(5) . ?
N27 Sn6 2.110(4) . ?
N28 N29 1.344(6) . ?
N28 Sn6 2.305(4) . ?
N29 N30 1.334(6) . ?
N30 Sn7 2.308(4) . ?
N31 Si11 1.743(5) . ?
N31 Si12 1.745(5) . ?
N31 Sn7 2.094(5) . ?
N32 N33 1.351(6) . ?
N32 Sn7 2.268(4) . ?
N33 N34 1.334(6) . ?
N35 N36 1.335(6) . ?
N36 N37 1.338(6) . ?
N37 Sn1 2.288(5) . ?
N39 N40 1.327(6) . ?
N40 N41 1.351(6) . ?
N41 Sn8 2.254(4) . ?
N42 Si14 1.746(5) . ?
N42 Si13 1.750(5) . ?
N42 Sn8 2.097(4) . ?
N43 Sn8 2.300(5) . ?
N44 Si15 1.725(5) . ?
N44 Si16 1.738(5) . ?
N44 Sn1 2.094(4) . ?
Si1 Sn2 3.1743(17) . ?
Si3 Sn3 3.1785(17) . ?
Si5 Sn4 3.2054(16) . ?
Si7 Sn5 3.1569(16) . ?
Si9 Sn6 3.1386(17) . ?
Si11 Sn7 3.2160(19) . ?
Si13 Sn8 3.2031(17) . ?
Si15 Sn1 3.1923(16) . ?

loop_
_geom_torsion_atom_site_label_1
_geom_torsion_atom_site_label_2
_geom_torsion_atom_site_label_3
_geom_torsion_atom_site_label_4
_geom_torsion
_geom_torsion_site_symmetry_1
_geom_torsion_site_symmetry_2
_geom_torsion_site_symmetry_3
_geom_torsion_site_symmetry_4
_geom_torsion_publ_flag
N6 C7 C8 N4 0.4(6) . . . . ?
C12 C7 C8 N4 -179.2(5) . . . . ?
N6 C7 C8 C9 179.3(5) . . . . ?
C12 C7 C8 C9 -0.3(8) . . . . ?
N4 C8 C9 C10 179.8(6) . . . . ?
C7 C8 C9 C10 1.2(8) . . . . ?
C8 C9 C10 C11 -1.0(8) . . . . ?
C9 C10 C11 C12 -0.1(9) . . . . ?
C10 C11 C12 C7 1.0(8) . . . . ?
N6 C7 C12 C11 179.6(5) . . . . ?
C8 C7 C12 C11 -0.8(8) . . . . ?
N10 C19 C20 N8 0.1(6) . . . . ?
C24 C19 C20 N8 177.9(5) . . . . ?
N10 C19 C20 C21 -175.8(5) . . . . ?
C24 C19 C20 C21 2.1(8) . . . . ?
N8 C20 C21 C22 -175.4(6) . . . . ?
C19 C20 C21 C22 -0.9(8) . . . . ?
C20 C21 C22 C23 -1.4(8) . . . . ?
C21 C22 C23 C24 2.6(9) . . . . ?
C22 C23 C24 C19 -1.3(9) . . . . ?
N10 C19 C24 C23 176.3(6) . . . . ?
C20 C19 C24 C23 -1.0(8) . . . . ?
N17 C31 C32 N15 -1.0(6) . . . . ?
C36 C31 C32 N15 178.7(5) . . . . ?
N17 C31 C32 C33 -179.6(5) . . . . ?
C36 C31 C32 C33 0.1(8) . . . . ?
N15 C32 C33 C34 -179.0(5) . . . . ?
C31 C32 C33 C34 -0.7(8) . . . . ?
C32 C33 C34 C35 0.6(8) . . . . ?
C33 C34 C35 C36 0.2(9) . . . . ?
C34 C35 C36 C31 -0.9(8) . . . . ?
N17 C31 C36 C35 -179.6(5) . . . . ?
C32 C31 C36 C35 0.7(8) . . . . ?
N23 C43 C44 N21 -2.1(6) . . . . ?
C48 C43 C44 N21 179.4(5) . . . . ?
N23 C43 C44 C45 179.3(5) . . . . ?
C48 C43 C44 C45 0.8(8) . . . . ?
N21 C44 C45 C46 -179.5(5) . . . . ?
C43 C44 C45 C46 -1.3(8) . . . . ?
C44 C45 C46 C47 1.1(8) . . . . ?
C45 C46 C47 C48 -0.4(9) . . . . ?
C46 C47 C48 C43 -0.2(8) . . . . ?
C44 C43 C48 C47 0.0(8) . . . . ?
N23 C43 C48 C47 -178.2(5) . . . . ?
N19 C49 C50 N24 -0.2(6) . . . . ?
C54 C49 C50 N24 -179.8(5) . . . . ?
N19 C49 C50 C51 -179.2(5) . . . . ?
C54 C49 C50 C51 1.3(8) . . . . ?
N24 C50 C51 C52 -179.0(5) . . . . ?
C49 C50 C51 C52 -0.3(8) . . . . ?
C50 C51 C52 C53 -1.3(8) . . . . ?
C51 C52 C53 C54 2.1(9) . . . . ?
C52 C53 C54 C49 -1.0(8) . . . . ?
N19 C49 C54 C53 180.0(6) . . . . ?
C50 C49 C54 C53 -0.6(8) . . . . ?
N13 C55 C56 N11 0.3(6) . . . . ?
C60 C55 C56 N11 -179.2(5) . . . . ?
N13 C55 C56 C57 -180.0(5) . . . . ?
C60 C55 C56 C57 0.6(9) . . . . ?
C55 C56 C57 C58 -0.1(9) . . . . ?
N11 C56 C57 C58 179.7(6) . . . . ?
C56 C57 C58 C59 0.0(10) . . . . ?
C57 C58 C59 C60 -0.5(10) . . . . ?
C58 C59 C60 C55 1.0(9) . . . . ?
C56 C55 C60 C59 -1.1(9) . . . . ?
N13 C55 C60 C59 179.7(6) . . . . ?
N34 C73 C74 N32 -0.5(6) . . . . ?
C78 C73 C74 N32 178.7(5) . . . . ?
N34 C73 C74 C75 179.2(5) . . . . ?
C78 C73 C74 C75 -1.5(8) . . . . ?
N32 C74 C75 C76 -179.1(6) . . . . ?
C73 C74 C75 C76 1.3(8) . . . . ?
C74 C75 C76 C77 0.1(9) . . . . ?
C75 C76 C77 C78 -1.4(9) . . . . ?
C76 C77 C78 C73 1.1(9) . . . . ?
N34 C73 C78 C77 179.4(5) . . . . ?
C74 C73 C78 C77 0.3(8) . . . . ?
N37 C79 C80 N35 -0.8(6) . . . . ?
C84 C79 C80 N35 -177.5(5) . . . . ?
N37 C79 C80 C81 178.5(5) . . . . ?
C84 C79 C80 C81 1.8(8) . . . . ?
N35 C80 C81 C82 178.5(6) . . . . ?
C79 C80 C81 C82 -0.6(8) . . . . ?
C80 C81 C82 C83 -1.2(9) . . . . ?
C81 C82 C83 C84 1.9(10) . . . . ?
C82 C83 C84 C79 -0.7(9) . . . . ?
N37 C79 C84 C83 -176.8(6) . . . . ?
C80 C79 C84 C83 -1.1(8) . . . . ?
N38 C85 C86 N26 -0.6(6) . . . . ?
C90 C85 C86 N26 -179.2(5) . . . . ?
N38 C85 C86 C87 179.7(5) . . . . ?
C90 C85 C86 C87 1.1(9) . . . . ?
N26 C86 C87 C88 179.8(6) . . . . ?
C85 C86 C87 C88 -0.7(9) . . . . ?
C86 C87 C88 C89 0.2(9) . . . . ?
C87 C88 C89 C90 -0.2(10) . . . . ?
C88 C89 C90 C85 0.6(9) . . . . ?
N38 C85 C90 C89 -179.3(6) . . . . ?
C86 C85 C90 C89 -1.0(9) . . . . ?
N30 C91 C92 N28 -1.2(6) . . . . ?
C96 C91 C92 N28 178.7(5) . . . . ?
N30 C91 C92 C93 -179.9(5) . . . . ?
C96 C91 C92 C93 0.0(8) . . . . ?
N28 C92 C93 C94 -177.0(5) . . . . ?
C91 C92 C93 C94 1.3(8) . . . . ?
C92 C93 C94 C95 -1.2(8) . . . . ?
C93 C94 C95 C96 -0.3(9) . . . . ?
C94 C95 C96 C91 1.7(8) . . . . ?
N30 C91 C96 C95 178.3(6) . . . . ?
C92 C91 C96 C95 -1.5(8) . . . . ?
N43 C103 C104 N2 -0.8(6) . . . . ?
C108 C103 C104 N2 -178.7(5) . . . . ?
N43 C103 C104 C105 179.2(5) . . . . ?
C108 C103 C104 C105 1.2(9) . . . . ?
N2 C104 C105 C106 179.2(6) . . . . ?
C103 C104 C105 C106 -0.7(9) . . . . ?
C104 C105 C106 C107 1.1(10) . . . . ?
C105 C106 C107 C108 -2.0(11) . . . . ?
C106 C107 C108 C103 2.3(10) . . . . ?
N43 C103 C108 C107 -179.4(6) . . . . ?
C104 C103 C108 C107 -2.0(9) . . . . ?
N41 C109 C110 N39 1.4(6) . . . . ?
C114 C109 C110 N39 179.5(5) . . . . ?
N41 C109 C110 C111 -177.5(5) . . . . ?
C114 C109 C110 C111 0.6(9) . . . . ?
N39 C110 C111 C112 -178.9(6) . . . . ?
C109 C110 C111 C112 -0.3(8) . . . . ?
C110 C111 C112 C113 -0.2(9) . . . . ?
C111 C112 C113 C114 0.4(9) . . . . ?
C112 C113 C114 C109 -0.1(9) . . . . ?
N41 C109 C114 C113 177.2(6) . . . . ?
C110 C109 C114 C113 -0.4(8) . . . . ?
C126 C121 C122 C123 0.7(9) . . . . ?
C126 C121 C122 C127 178.6(5) . . . . ?
C121 C122 C123 C124 -0.1(9) . . . . ?
C127 C122 C123 C124 -177.9(6) . . . . ?
C122 C123 C124 C125 -1.1(9) . . . . ?
C123 C124 C125 C126 1.5(9) . . . . ?
C122 C121 C126 C125 -0.3(9) . . . . ?
C124 C125 C126 C121 -0.8(9) . . . . ?
C133 C128 C129 C130 2.7(9) . . . . ?
C133 C128 C129 C134 -178.2(6) . . . . ?
C128 C129 C130 C131 -1.2(9) . . . . ?
C134 C129 C130 C131 179.7(6) . . . . ?
C129 C130 C131 C132 0.5(10) . . . . ?
C130 C131 C132 C133 -1.2(10) . . . . ?
C131 C132 C133 C128 2.7(10) . . . . ?
C129 C128 C133 C132 -3.5(10) . . . . ?
C140 C135 C136 C137 0.9(11) . . . . ?
C140 C135 C136 C141 -177.1(7) . . . . ?
C135 C136 C137 C138 -1.3(11) . . . . ?
C141 C136 C137 C138 176.8(7) . . . . ?
C136 C137 C138 C139 0.7(12) . . . . ?
C137 C138 C139 C140 0.3(12) . . . . ?
C136 C135 C140 C139 0.1(11) . . . . ?
C138 C139 C140 C135 -0.7(11) . . . . ?
C147 C142 C143 C144 0.1(11) . . . . ?
C147 C142 C143 C148 -179.6(7) . . . . ?
C142 C143 C144 C145 0.2(12) . . . . ?
C148 C143 C144 C145 179.8(7) . . . . ?
C143 C144 C145 C146 0.9(12) . . . . ?
C144 C145 C146 C147 -2.2(13) . . . . ?
C145 C146 C147 C142 2.6(12) . . . . ?
C143 C142 C147 C146 -1.6(12) . . . . ?
C154 C149 C150 C151 -1.3(10) . . . . ?
C154 C149 C150 C155 -177.7(7) . . . . ?
C149 C150 C151 C152 2.0(11) . . . . ?
C155 C150 C151 C152 178.5(7) . . . . ?
C150 C151 C152 C153 -3.2(12) . . . . ?
C151 C152 C153 C154 3.5(12) . . . . ?
C152 C153 C154 C149 -2.6(11) . . . . ?
C150 C149 C154 C153 1.6(11) . . . . ?
C161 C156 C157 C158 0.2(11) . . . . ?
C161 C156 C157 C162 178.7(7) . . . . ?
C156 C157 C158 C159 0.0(11) . . . . ?
C162 C157 C158 C159 -178.6(7) . . . . ?
C157 C158 C159 C160 0.2(12) . . . . ?
C158 C159 C160 C161 -0.5(11) . . . . ?
C159 C160 C161 C156 0.7(11) . . . . ?
C157 C156 C161 C160 -0.5(12) . . . . ?
C168 C163 C164 C165 -1.6(12) . . . . ?
C168 C163 C164 C169 178.5(8) . . . . ?
C163 C164 C165 C166 1.4(15) . . . . ?
C169 C164 C165 C166 -178.8(9) . . . . ?
C164 C165 C166 C167 -2.2(17) . . . . ?
C165 C166 C167 C168 3.1(15) . . . . ?
C166 C167 C168 C163 -3.3(14) . . . . ?
C164 C163 C168 C167 2.7(13) . . . . ?
C175 C170 C171 C172 -1.6(15) . . . . ?
C175 C170 C171 C176 -176.1(9) . . . . ?
C170 C171 C172 C173 3(2) . . . . ?
C176 C171 C172 C173 177.6(15) . . . . ?
C171 C172 C173 C174 -4(3) . . . . ?
C172 C173 C174 C175 3(2) . . . . ?
C173 C174 C175 C170 -2.1(19) . . . . ?
C171 C170 C175 C174 1.2(15) . . . . ?
Li2 Cl2 Li1 N36 -124.4(4) . . . . ?
Li5 Cl2 Li1 N36 117.9(4) . . . . ?
Li8 Cl2 Li1 N36 8.4(4) . . . . ?
Li2 Cl2 Li1 N23 108.3(5) . . . . ?
Li5 Cl2 Li1 N23 -9.4(4) . . . . ?
Li8 Cl2 Li1 N23 -119.0(4) . . . . ?
Li2 Cl2 Li1 Cl1 -19.5(7) . . . . ?
Li5 Cl2 Li1 Cl1 -137.2(5) . . . . ?
Li8 Cl2 Li1 Cl1 113.2(5) . . . . ?
Li2 Cl2 Li1 N22 102.3(4) . . . . ?
Li5 Cl2 Li1 N22 -15.4(3) . . . . ?
Li8 Cl2 Li1 N22 -124.9(3) . . . . ?
Li2 Cl2 Li1 Li5 117.7(4) . . . . ?
Li8 Cl2 Li1 Li5 -109.6(3) . . . . ?
Li2 Cl2 Li1 Li8 -132.8(4) . . . . ?
Li5 Cl2 Li1 Li8 109.6(3) . . . . ?
Li2 Cl2 Li1 Sn1 -90.2(10) . . . . ?
Li5 Cl2 Li1 Sn1 152.1(10) . . . . ?
Li8 Cl2 Li1 Sn1 42.6(10) . . . . ?
Sn1 Cl1 Li1 N36 -41.2(3) . . . . ?
Sn1 Cl1 Li1 N23 84.8(4) . . . . ?
Sn1 Cl1 Li1 Cl2 -147.8(5) . . . . ?
Sn1 Cl1 Li1 N22 109.2(4) . . . . ?
Sn1 Cl1 Li1 Li5 145.6(8) . . . . ?
Sn1 Cl1 Li1 Li8 -89.4(5) . . . . ?
Li5 Cl2 Li2 N5 10.7(5) . . . . ?
Li1 Cl2 Li2 N5 -94.5(4) . . . . ?
Li8 Cl2 Li2 N5 145.6(4) . . . . ?
Li5 Cl2 Li2 N40 -118.5(6) . . . . ?
Li1 Cl2 Li2 N40 136.3(5) . . . . ?
Li8 Cl2 Li2 N40 16.4(7) . . . . ?
Li5 Cl2 Li2 N1 118.9(4) . . . . ?
Li1 Cl2 Li2 N1 13.8(6) . . . . ?
Li8 Cl2 Li2 N1 -106.2(5) . . . . ?
Li5 Cl2 Li2 Li3 -52.4(4) . . . . ?
Li1 Cl2 Li2 Li3 -157.5(3) . . . . ?
Li8 Cl2 Li2 Li3 82.5(4) . . . . ?
Li5 Cl2 Li2 Sn2 64.3(3) . . . . ?
Li1 Cl2 Li2 Sn2 -40.9(4) . . . . ?
Li8 Cl2 Li2 Sn2 -160.8(3) . . . . ?
Li7 Cl3 Li3 N10 129.3(4) . . . . ?
Li6 Cl3 Li3 N10 -98.2(4) . . . . ?
Li4 Cl3 Li3 N10 -7.8(4) . . . . ?
Li7 Cl3 Li3 N6 -103.9(5) . . . . ?
Li6 Cl3 Li3 N6 28.5(6) . . . . ?
Li4 Cl3 Li3 N6 118.9(5) . . . . ?
Li7 Cl3 Li3 N39 13.1(6) . . . . ?
Li6 Cl3 Li3 N39 145.6(4) . . . . ?
Li4 Cl3 Li3 N39 -124.0(4) . . . . ?
Li7 Cl3 Li3 Li2 -47.0(4) . . . . ?
Li6 Cl3 Li3 Li2 85.5(4) . . . . ?
Li4 Cl3 Li3 Li2 175.9(3) . . . . ?
Li7 Cl3 Li3 Li4 137.1(4) . . . . ?
Li6 Cl3 Li3 Li4 -90.4(3) . . . . ?
N5 Li2 Li3 N10 68.3(17) . . . . ?
N40 Li2 Li3 N10 -68.2(17) . . . . ?
N1 Li2 Li3 N10 -2(2) . . . . ?
Cl2 Li2 Li3 N10 164.7(16) . . . . ?
Sn2 Li2 Li3 N10 74.9(17) . . . . ?
N5 Li2 Li3 N6 0.6(3) . . . . ?
N40 Li2 Li3 N6 -135.9(5) . . . . ?
N1 Li2 Li3 N6 -69.3(8) . . . . ?
Cl2 Li2 Li3 N6 97.0(4) . . . . ?
Sn2 Li2 Li3 N6 7.1(4) . . . . ?
N5 Li2 Li3 N39 134.5(5) . . . . ?
N40 Li2 Li3 N39 -1.9(3) . . . . ?
N1 Li2 Li3 N39 64.6(8) . . . . ?
Cl2 Li2 Li3 N39 -129.1(4) . . . . ?
Sn2 Li2 Li3 N39 141.1(4) . . . . ?
N5 Li2 Li3 Cl3 -124.6(4) . . . . ?
N40 Li2 Li3 Cl3 98.9(4) . . . . ?
N1 Li2 Li3 Cl3 165.5(7) . . . . ?
Cl2 Li2 Li3 Cl3 -28.2(4) . . . . ?
Sn2 Li2 Li3 Cl3 -118.0(3) . . . . ?
N5 Li2 Li3 Li4 -120.4(6) . . . . ?
N40 Li2 Li3 Li4 103.2(6) . . . . ?
N1 Li2 Li3 Li4 169.7(6) . . . . ?
Cl2 Li2 Li3 Li4 -24.0(7) . . . . ?
Sn2 Li2 Li3 Li4 -113.8(5) . . . . ?
Li7 Cl3 Li4 N9 -123.7(4) . . . . ?
Li6 Cl3 Li4 N9 121.2(4) . . . . ?
Li3 Cl3 Li4 N9 12.4(4) . . . . ?
Li7 Cl3 Li4 N11 100.9(5) . . . . ?
Li6 Cl3 Li4 N11 -14.2(4) . . . . ?
Li3 Cl3 Li4 N11 -123.1(4) . . . . ?
Li7 Cl3 Li4 Cl4 -18.7(7) . . . . ?
Li6 Cl3 Li4 Cl4 -133.8(5) . . . . ?
Li3 Cl3 Li4 Cl4 117.4(5) . . . . ?
Li7 Cl3 Li4 N12 96.0(4) . . . . ?
Li6 Cl3 Li4 N12 -19.1(3) . . . . ?
Li3 Cl3 Li4 N12 -127.9(3) . . . . ?
Li7 Cl3 Li4 Li6 115.1(4) . . . . ?
Li3 Cl3 Li4 Li6 -108.8(3) . . . . ?
Li7 Cl3 Li4 Li3 -136.1(4) . . . . ?
Li6 Cl3 Li4 Li3 108.8(3) . . . . ?
Li7 Cl3 Li4 Sn3 -86.4(10) . . . . ?
Li6 Cl3 Li4 Sn3 158.5(9) . . . . ?
Li3 Cl3 Li4 Sn3 49.7(9) . . . . ?
Sn3 Cl4 Li4 N9 -38.3(3) . . . . ?
Sn3 Cl4 Li4 N11 95.8(4) . . . . ?
Sn3 Cl4 Li4 Cl3 -145.1(5) . . . . ?
Sn3 Cl4 Li4 N12 118.6(3) . . . . ?
Sn3 Cl4 Li4 Li6 150.6(6) . . . . ?
Sn3 Cl4 Li4 Li3 -85.1(5) . . . . ?
N10 Li3 Li4 N9 5.7(3) . . . . ?
N6 Li3 Li4 N9 99.0(6) . . . . ?
N39 Li3 Li4 N9 -92.9(5) . . . . ?
Cl3 Li3 Li4 N9 -165.3(5) . . . . ?
Li2 Li3 Li4 N9 -171.4(6) . . . . ?
N10 Li3 Li4 N11 -114.8(6) . . . . ?
N6 Li3 Li4 N11 -21.5(8) . . . . ?
N39 Li3 Li4 N11 146.6(5) . . . . ?
Cl3 Li3 Li4 N11 74.2(5) . . . . ?
Li2 Li3 Li4 N11 68.1(7) . . . . ?
N10 Li3 Li4 Cl3 171.1(5) . . . . ?
N6 Li3 Li4 Cl3 -95.7(6) . . . . ?
N39 Li3 Li4 Cl3 72.4(5) . . . . ?
Li2 Li3 Li4 Cl3 -6.1(5) . . . . ?
N10 Li3 Li4 Cl4 66.3(6) . . . . ?
N6 Li3 Li4 Cl4 159.5(5) . . . . ?
N39 Li3 Li4 Cl4 -32.4(8) . . . . ?
Cl3 Li3 Li4 Cl4 -104.8(6) . . . . ?
Li2 Li3 Li4 Cl4 -110.9(7) . . . . ?
N10 Li3 Li4 N12 -135.7(4) . . . . ?
N6 Li3 Li4 N12 -42.4(7) . . . . ?
N39 Li3 Li4 N12 125.7(5) . . . . ?
Cl3 Li3 Li4 N12 53.3(3) . . . . ?
Li2 Li3 Li4 N12 47.1(6) . . . . ?
N10 Li3 Li4 Li6 -143.6(4) . . . . ?
N6 Li3 Li4 Li6 -50.3(6) . . . . ?
N39 Li3 Li4 Li6 117.8(5) . . . . ?
Cl3 Li3 Li4 Li6 45.4(2) . . . . ?
Li2 Li3 Li4 Li6 39.3(5) . . . . ?
N10 Li3 Li4 Sn3 13.2(4) . . . . ?
N6 Li3 Li4 Sn3 106.5(6) . . . . ?
N39 Li3 Li4 Sn3 -85.4(5) . . . . ?
Cl3 Li3 Li4 Sn3 -157.8(4) . . . . ?
Li2 Li3 Li4 Sn3 -163.9(4) . . . . ?
Li2 Cl2 Li5 N22 -103.8(4) . . . . ?
Li1 Cl2 Li5 N22 21.9(4) . . . . ?
Li8 Cl2 Li5 N22 115.7(4) . . . . ?
Li2 Cl2 Li5 N18 14.5(7) . . . . ?
Li1 Cl2 Li5 N18 140.2(6) . . . . ?
Li8 Cl2 Li5 N18 -126.0(6) . . . . ?
Li2 Cl2 Li5 N17 138.2(4) . . . . ?
Li1 Cl2 Li5 N17 -96.1(5) . . . . ?
Li8 Cl2 Li5 N17 -2.4(5) . . . . ?
Li2 Cl2 Li5 Li6 75.7(4) . . . . ?
Li1 Cl2 Li5 Li6 -158.6(4) . . . . ?
Li8 Cl2 Li5 Li6 -64.9(4) . . . . ?
Li2 Cl2 Li5 Li1 -125.7(4) . . . . ?
Li8 Cl2 Li5 Li1 93.7(3) . . . . ?
N36 Li1 Li5 N22 129.5(5) . . . . ?
N23 Li1 Li5 N22 15.4(3) . . . . ?
Cl2 Li1 Li5 N22 -154.2(5) . . . . ?
Cl1 Li1 Li5 N22 -58.0(8) . . . . ?
Li8 Li1 Li5 N22 162.2(4) . . . . ?
Sn1 Li1 Li5 N22 51.8(8) . . . . ?
N36 Li1 Li5 N18 -171.9(8) . . . . ?
N23 Li1 Li5 N18 74.0(9) . . . . ?
Cl2 Li1 Li5 N18 -95.6(9) . . . . ?
Cl1 Li1 Li5 N18 0.5(15) . . . . ?
N22 Li1 Li5 N18 58.6(9) . . . . ?
Li8 Li1 Li5 N18 -139.2(9) . . . . ?
Sn1 Li1 Li5 N18 110.4(11) . . . . ?
N36 Li1 Li5 N17 25.5(6) . . . . ?
N23 Li1 Li5 N17 -88.6(4) . . . . ?
Cl2 Li1 Li5 N17 101.8(4) . . . . ?
Cl1 Li1 Li5 N17 -162.1(7) . . . . ?
N22 Li1 Li5 N17 -104.0(5) . . . . ?
Li8 Li1 Li5 N17 58.2(4) . . . . ?
Sn1 Li1 Li5 N17 -52.2(9) . . . . ?
N36 Li1 Li5 Cl2 -76.3(4) . . . . ?
N23 Li1 Li5 Cl2 169.6(5) . . . . ?
Cl1 Li1 Li5 Cl2 96.2(8) . . . . ?
N22 Li1 Li5 Cl2 154.2(5) . . . . ?
Li8 Li1 Li5 Cl2 -43.6(2) . . . . ?
Sn1 Li1 Li5 Cl2 -154.0(9) . . . . ?
N36 Li1 Li5 Li6 -41.7(8) . . . . ?
N23 Li1 Li5 Li6 -155.8(6) . . . . ?
Cl2 Li1 Li5 Li6 34.6(6) . . . . ?
Cl1 Li1 Li5 Li6 130.8(7) . . . . ?
N22 Li1 Li5 Li6 -171.2(7) . . . . ?
Li8 Li1 Li5 Li6 -9.0(6) . . . . ?
Sn1 Li1 Li5 Li6 -119.4(8) . . . . ?
Li7 Cl3 Li6 N12 -101.4(4) . . . . ?
Li4 Cl3 Li6 N12 26.9(4) . . . . ?
Li3 Cl3 Li6 N12 119.2(4) . . . . ?
Li7 Cl3 Li6 N16 13.0(7) . . . . ?
Li4 Cl3 Li6 N16 141.3(6) . . . . ?
Li3 Cl3 Li6 N16 -126.3(6) . . . . ?
Li7 Cl3 Li6 N24 139.0(4) . . . . ?
Li4 Cl3 Li6 N24 -92.7(5) . . . . ?
Li3 Cl3 Li6 N24 -0.4(5) . . . . ?
Li7 Cl3 Li6 Li5 76.1(4) . . . . ?
Li4 Cl3 Li6 Li5 -155.6(4) . . . . ?
Li3 Cl3 Li6 Li5 -63.3(4) . . . . ?
Li7 Cl3 Li6 Li4 -128.3(4) . . . . ?
Li3 Cl3 Li6 Li4 92.3(3) . . . . ?
Li4 Cl3 Li6 Li7 128.3(4) . . . . ?
Li3 Cl3 Li6 Li7 -139.4(4) . . . . ?
N22 Li5 Li6 N12 -28(2) . . . . ?
N18 Li5 Li6 N12 -75.8(13) . . . . ?
N17 Li5 Li6 N12 44.5(13) . . . . ?
Cl2 Li5 Li6 N12 153.8(12) . . . . ?
Li1 Li5 Li6 N12 129.5(12) . . . . ?
N22 Li5 Li6 N16 -69.1(14) . . . . ?
N18 Li5 Li6 N16 -116.9(4) . . . . ?
N17 Li5 Li6 N16 3.4(2) . . . . ?
Cl2 Li5 Li6 N16 112.6(4) . . . . ?
Li1 Li5 Li6 N16 88.3(6) . . . . ?
N22 Li5 Li6 N24 52.8(14) . . . . ?
N18 Li5 Li6 N24 4.9(3) . . . . ?
N17 Li5 Li6 N24 125.2(4) . . . . ?
Cl2 Li5 Li6 N24 -125.6(4) . . . . ?
Li1 Li5 Li6 N24 -149.9(6) . . . . ?
N22 Li5 Li6 Cl3 158.9(13) . . . . ?
N18 Li5 Li6 Cl3 111.1(4) . . . . ?
N17 Li5 Li6 Cl3 -128.6(4) . . . . ?
Cl2 Li5 Li6 Cl3 -19.4(4) . . . . ?
Li1 Li5 Li6 Cl3 -43.7(7) . . . . ?
N22 Li5 Li6 Li4 130.0(13) . . . . ?
N18 Li5 Li6 Li4 82.1(6) . . . . ?
N17 Li5 Li6 Li4 -157.6(6) . . . . ?
Cl2 Li5 Li6 Li4 -48.4(7) . . . . ?
Li1 Li5 Li6 Li4 -72.7(9) . . . . ?
N22 Li5 Li6 Li7 -167.8(13) . . . . ?
N18 Li5 Li6 Li7 144.3(4) . . . . ?
N17 Li5 Li6 Li7 -95.4(3) . . . . ?
Cl2 Li5 Li6 Li7 13.8(4) . . . . ?
Li1 Li5 Li6 Li7 -10.5(7) . . . . ?
N9 Li4 Li6 N12 138.4(5) . . . . ?
N11 Li4 Li6 N12 15.8(3) . . . . ?
Cl3 Li4 Li6 N12 -148.0(5) . . . . ?
Cl4 Li4 Li6 N12 -51.6(7) . . . . ?
Li3 Li4 Li6 N12 167.4(4) . . . . ?
Sn3 Li4 Li6 N12 57.8(10) . . . . ?
N9 Li4 Li6 N16 -174.4(8) . . . . ?
N11 Li4 Li6 N16 63.0(10) . . . . ?
Cl3 Li4 Li6 N16 -100.8(10) . . . . ?
Cl4 Li4 Li6 N16 -4.4(14) . . . . ?
N12 Li4 Li6 N16 47.2(9) . . . . ?
Li3 Li4 Li6 N16 -145.4(10) . . . . ?
Sn3 Li4 Li6 N16 105.0(12) . . . . ?
N9 Li4 Li6 N24 29.5(6) . . . . ?
N11 Li4 Li6 N24 -93.1(4) . . . . ?
Cl3 Li4 Li6 N24 103.1(4) . . . . ?
Cl4 Li4 Li6 N24 -160.5(6) . . . . ?
N12 Li4 Li6 N24 -108.9(5) . . . . ?
Li3 Li4 Li6 N24 58.5(4) . . . . ?
Sn3 Li4 Li6 N24 -51.1(11) . . . . ?
N9 Li4 Li6 Cl3 -73.6(4) . . . . ?
N11 Li4 Li6 Cl3 163.8(5) . . . . ?
Cl4 Li4 Li6 Cl3 96.4(7) . . . . ?
N12 Li4 Li6 Cl3 148.0(5) . . . . ?
Li3 Li4 Li6 Cl3 -44.6(2) . . . . ?
Sn3 Li4 Li6 Cl3 -154.2(11) . . . . ?
N9 Li4 Li6 Li5 -32.3(8) . . . . ?
N11 Li4 Li6 Li5 -154.9(6) . . . . ?
Cl3 Li4 Li6 Li5 41.3(6) . . . . ?
Cl4 Li4 Li6 Li5 137.7(6) . . . . ?
N12 Li4 Li6 Li5 -170.7(7) . . . . ?
Li3 Li4 Li6 Li5 -3.3(6) . . . . ?
Sn3 Li4 Li6 Li5 -112.9(9) . . . . ?
N9 Li4 Li6 Li7 -101.5(4) . . . . ?
N11 Li4 Li6 Li7 135.9(4) . . . . ?
Cl3 Li4 Li6 Li7 -27.9(2) . . . . ?
Cl4 Li4 Li6 Li7 68.5(7) . . . . ?
N12 Li4 Li6 Li7 120.1(4) . . . . ?
Li3 Li4 Li6 Li7 -72.5(3) . . . . ?
Sn3 Li4 Li6 Li7 177.9(10) . . . . ?
Li6 Cl3 Li7 N33 10.4(5) . . . . ?
Li4 Cl3 Li7 N33 -94.6(5) . . . . ?
Li3 Cl3 Li7 N33 142.3(4) . . . . ?
Li6 Cl3 Li7 N25 -119.0(6) . . . . ?
Li4 Cl3 Li7 N25 136.1(5) . . . . ?
Li3 Cl3 Li7 N25 12.9(8) . . . . ?
Li6 Cl3 Li7 N29 116.8(4) . . . . ?
Li4 Cl3 Li7 N29 11.8(6) . . . . ?
Li3 Cl3 Li7 N29 -111.3(5) . . . . ?
Li6 Cl3 Li7 Li8 -52.9(4) . . . . ?
Li4 Cl3 Li7 Li8 -157.9(3) . . . . ?
Li3 Cl3 Li7 Li8 79.0(5) . . . . ?
Li6 Cl3 Li7 Sn6 -179.3(3) . . . . ?
Li4 Cl3 Li7 Sn6 75.7(4) . . . . ?
Li3 Cl3 Li7 Sn6 -47.4(4) . . . . ?
Li4 Cl3 Li7 Li6 -105.0(4) . . . . ?
Li3 Cl3 Li7 Li6 131.9(4) . . . . ?
N12 Li6 Li7 N33 -84.1(4) . . . . ?
N16 Li6 Li7 N33 20.5(4) . . . . ?
N24 Li6 Li7 N33 133.1(6) . . . . ?
Cl3 Li6 Li7 N33 -169.2(5) . . . . ?
Li5 Li6 Li7 N33 82.1(4) . . . . ?
Li4 Li6 Li7 N33 -132.7(4) . . . . ?
N12 Li6 Li7 N25 -178.4(6) . . . . ?
N16 Li6 Li7 N25 -73.8(7) . . . . ?
N24 Li6 Li7 N25 38.8(9) . . . . ?
Cl3 Li6 Li7 N25 96.6(7) . . . . ?
Li5 Li6 Li7 N25 -12.2(7) . . . . ?
Li4 Li6 Li7 N25 133.0(7) . . . . ?
N12 Li6 Li7 N29 4.6(6) . . . . ?
N16 Li6 Li7 N29 109.1(5) . . . . ?
N24 Li6 Li7 N29 -138.2(6) . . . . ?
Cl3 Li6 Li7 N29 -80.5(5) . . . . ?
Li5 Li6 Li7 N29 170.7(5) . . . . ?
Li4 Li6 Li7 N29 -44.1(5) . . . . ?
N12 Li6 Li7 Cl3 85.1(4) . . . . ?
N16 Li6 Li7 Cl3 -170.4(5) . . . . ?
N24 Li6 Li7 Cl3 -57.7(5) . . . . ?
Li5 Li6 Li7 Cl3 -108.8(4) . . . . ?
Li4 Li6 Li7 Cl3 36.4(3) . . . . ?
N12 Li6 Li7 Li8 -144.9(4) . . . . ?
N16 Li6 Li7 Li8 -40.4(4) . . . . ?
N24 Li6 Li7 Li8 72.3(6) . . . . ?
Cl3 Li6 Li7 Li8 130.0(4) . . . . ?
Li5 Li6 Li7 Li8 21.2(3) . . . . ?
Li4 Li6 Li7 Li8 166.4(3) . . . . ?
N12 Li6 Li7 Sn6 86.1(6) . . . . ?
N16 Li6 Li7 Sn6 -169.3(4) . . . . ?
N24 Li6 Li7 Sn6 -56.7(8) . . . . ?
Cl3 Li6 Li7 Sn6 1.1(4) . . . . ?
Li5 Li6 Li7 Sn6 -107.7(5) . . . . ?
Li4 Li6 Li7 Sn6 37.5(5) . . . . ?
Li2 Cl2 Li8 N35 128.9(4) . . . . ?
Li5 Cl2 Li8 N35 -94.7(4) . . . . ?
Li1 Cl2 Li8 N35 -4.2(4) . . . . ?
Li2 Cl2 Li8 N34 -107.6(5) . . . . ?
Li5 Cl2 Li8 N34 28.8(6) . . . . ?
Li1 Cl2 Li8 N34 119.3(5) . . . . ?
Li2 Cl2 Li8 N38 9.6(5) . . . . ?
Li5 Cl2 Li8 N38 146.0(4) . . . . ?
Li1 Cl2 Li8 N38 -123.4(4) . . . . ?
Li2 Cl2 Li8 Li7 -49.9(4) . . . . ?
Li5 Cl2 Li8 Li7 86.5(3) . . . . ?
Li1 Cl2 Li8 Li7 177.0(3) . . . . ?
Li2 Cl2 Li8 Li1 133.1(4) . . . . ?
Li5 Cl2 Li8 Li1 -90.5(3) . . . . ?
N33 Li7 Li8 N35 62.8(17) . . . . ?
N25 Li7 Li8 N35 -73.3(17) . . . . ?
N29 Li7 Li8 N35 -5(2) . . . . ?
Cl3 Li7 Li8 N35 159.2(15) . . . . ?
Sn6 Li7 Li8 N35 -80.1(17) . . . . ?
Li6 Li7 Li8 N35 131.6(16) . . . . ?
N33 Li7 Li8 N34 0.5(3) . . . . ?
N25 Li7 Li8 N34 -135.6(5) . . . . ?
N29 Li7 Li8 N34 -67.7(7) . . . . ?
Cl3 Li7 Li8 N34 96.9(4) . . . . ?
Sn6 Li7 Li8 N34 -142.4(4) . . . . ?
Li6 Li7 Li8 N34 69.3(3) . . . . ?
N33 Li7 Li8 N38 133.5(5) . . . . ?
N25 Li7 Li8 N38 -2.6(3) . . . . ?
N29 Li7 Li8 N38 65.4(7) . . . . ?
Cl3 Li7 Li8 N38 -130.1(4) . . . . ?
Sn6 Li7 Li8 N38 -9.3(4) . . . . ?
Li6 Li7 Li8 N38 -157.7(4) . . . . ?
N33 Li7 Li8 Cl2 -121.6(4) . . . . ?
N25 Li7 Li8 Cl2 102.4(4) . . . . ?
N29 Li7 Li8 Cl2 170.3(6) . . . . ?
Cl3 Li7 Li8 Cl2 -25.2(4) . . . . ?
Sn6 Li7 Li8 Cl2 95.6(3) . . . . ?
Li6 Li7 Li8 Cl2 -52.7(3) . . . . ?
N33 Li7 Li8 Li1 -118.6(6) . . . . ?
N25 Li7 Li8 Li1 105.3(6) . . . . ?
N29 Li7 Li8 Li1 173.3(6) . . . . ?
Cl3 Li7 Li8 Li1 -22.2(7) . . . . ?
Sn6 Li7 Li8 Li1 98.6(5) . . . . ?
Li6 Li7 Li8 Li1 -49.8(5) . . . . ?
N36 Li1 Li8 N35 5.1(3) . . . . ?
N23 Li1 Li8 N35 -105.4(5) . . . . ?
Cl2 Li1 Li8 N35 175.2(5) . . . . ?
Cl1 Li1 Li8 N35 68.1(5) . . . . ?
N22 Li1 Li8 N35 -128.3(4) . . . . ?
Li5 Li1 Li8 N35 -139.2(4) . . . . ?
Sn1 Li1 Li8 N35 13.4(4) . . . . ?
N36 Li1 Li8 N34 97.9(6) . . . . ?
N23 Li1 Li8 N34 -12.7(8) . . . . ?
Cl2 Li1 Li8 N34 -92.0(6) . . . . ?
Cl1 Li1 Li8 N34 160.9(5) . . . . ?
N22 Li1 Li8 N34 -35.5(7) . . . . ?
Li5 Li1 Li8 N34 -46.4(5) . . . . ?
Sn1 Li1 Li8 N34 106.2(6) . . . . ?
N36 Li1 Li8 N38 -94.8(5) . . . . ?
N23 Li1 Li8 N38 154.6(5) . . . . ?
Cl2 Li1 Li8 N38 75.2(5) . . . . ?
Cl1 Li1 Li8 N38 -31.9(8) . . . . ?
N22 Li1 Li8 N38 131.7(5) . . . . ?
Li5 Li1 Li8 N38 120.8(5) . . . . ?
Sn1 Li1 Li8 N38 -86.6(5) . . . . ?
N36 Li1 Li8 Cl2 -170.1(5) . . . . ?
N23 Li1 Li8 Cl2 79.3(5) . . . . ?
Cl1 Li1 Li8 Cl2 -107.1(6) . . . . ?
N22 Li1 Li8 Cl2 56.5(3) . . . . ?
Li5 Li1 Li8 Cl2 45.6(2) . . . . ?
Sn1 Li1 Li8 Cl2 -161.9(4) . . . . ?
N36 Li1 Li8 Li7 -174.4(6) . . . . ?
N23 Li1 Li8 Li7 75.0(7) . . . . ?
Cl2 Li1 Li8 Li7 -4.3(5) . . . . ?
Cl1 Li1 Li8 Li7 -111.5(6) . . . . ?
N22 Li1 Li8 Li7 52.1(6) . . . . ?
Li5 Li1 Li8 Li7 41.2(5) . . . . ?
Sn1 Li1 Li8 Li7 -166.2(4) . . . . ?
N5 Li2 N1 N2 41.5(7) . . . . ?
N40 Li2 N1 N2 153.3(4) . . . . ?
Cl2 Li2 N1 N2 -67.6(6) . . . . ?
Li3 Li2 N1 N2 98.5(8) . . . . ?
Sn2 Li2 N1 N2 0.9(4) . . . . ?
N5 Li2 N1 N43 -154.5(4) . . . . ?
N40 Li2 N1 N43 -42.7(6) . . . . ?
Cl2 Li2 N1 N43 96.4(6) . . . . ?
Li3 Li2 N1 N43 -97.6(8) . . . . ?
Sn2 Li2 N1 N43 164.9(5) . . . . ?
N43 N1 N2 C104 -1.8(6) . . . . ?
Li2 N1 N2 C104 164.4(5) . . . . ?
N43 N1 N2 Sn2 -167.7(3) . . . . ?
Li2 N1 N2 Sn2 -1.5(6) . . . . ?
C103 C104 N2 N1 1.6(6) . . . . ?
C105 C104 N2 N1 -178.4(6) . . . . ?
C103 C104 N2 Sn2 166.8(4) . . . . ?
C105 C104 N2 Sn2 -13.1(9) . . . . ?
C7 C8 N4 N5 -1.4(6) . . . . ?
C9 C8 N4 N5 179.8(6) . . . . ?
C7 C8 N4 Sn2 -164.5(4) . . . . ?
C9 C8 N4 Sn2 16.7(9) . . . . ?
C8 N4 N5 N6 1.9(6) . . . . ?
Sn2 N4 N5 N6 167.9(3) . . . . ?
C8 N4 N5 Li2 178.1(5) . . . . ?
Sn2 N4 N5 Li2 -16.0(7) . . . . ?
N40 Li2 N5 N6 38.8(6) . . . . ?
N1 Li2 N5 N6 143.7(4) . . . . ?
Cl2 Li2 N5 N6 -102.4(5) . . . . ?
Li3 Li2 N5 N6 -0.9(4) . . . . ?
Sn2 Li2 N5 N6 -174.0(5) . . . . ?
N40 Li2 N5 N4 -137.1(5) . . . . ?
N1 Li2 N5 N4 -32.2(7) . . . . ?
Cl2 Li2 N5 N4 81.7(6) . . . . ?
Li3 Li2 N5 N4 -176.8(5) . . . . ?
Sn2 Li2 N5 N4 10.1(4) . . . . ?
N4 N5 N6 C7 -1.7(6) . . . . ?
Li2 N5 N6 C7 -178.2(5) . . . . ?
N4 N5 N6 Li3 178.1(4) . . . . ?
Li2 N5 N6 Li3 1.5(7) . . . . ?
C8 C7 N6 N5 0.7(6) . . . . ?
C12 C7 N6 N5 -179.7(5) . . . . ?
C8 C7 N6 Li3 -178.9(5) . . . . ?
C12 C7 N6 Li3 0.7(10) . . . . ?
N10 Li3 N6 N5 -164.7(4) . . . . ?
N39 Li3 N6 N5 -41.3(6) . . . . ?
Cl3 Li3 N6 N5 73.8(6) . . . . ?
Li2 Li3 N6 N5 -0.9(4) . . . . ?
Li4 Li3 N6 N5 128.2(5) . . . . ?
N10 Li3 N6 C7 15.0(9) . . . . ?
N39 Li3 N6 C7 138.4(5) . . . . ?
Cl3 Li3 N6 C7 -106.6(6) . . . . ?
Li2 Li3 N6 C7 178.7(6) . . . . ?
Li4 Li3 N6 C7 -52.1(9) . . . . ?
C21 C20 N8 N9 174.7(6) . . . . ?
C19 C20 N8 N9 -0.4(6) . . . . ?
C21 C20 N8 Sn3 -20.1(9) . . . . ?
C19 C20 N8 Sn3 164.8(4) . . . . ?
C20 N8 N9 N10 0.7(6) . . . . ?
Sn3 N8 N9 N10 -168.0(3) . . . . ?
C20 N8 N9 Li4 -164.4(5) . . . . ?
Sn3 N8 N9 Li4 26.9(6) . . . . ?
N11 Li4 N9 N10 96.6(7) . . . . ?
Cl3 Li4 N9 N10 -19.0(6) . . . . ?
Cl4 Li4 N9 N10 -150.2(4) . . . . ?
N12 Li4 N9 N10 63.6(8) . . . . ?
Li6 Li4 N9 N10 24.1(7) . . . . ?
Li3 Li4 N9 N10 -8.8(4) . . . . ?
Sn3 Li4 N9 N10 179.0(5) . . . . ?
N11 Li4 N9 N8 -100.0(7) . . . . ?
Cl3 Li4 N9 N8 144.4(4) . . . . ?
Cl4 Li4 N9 N8 13.2(6) . . . . ?
N12 Li4 N9 N8 -133.0(6) . . . . ?
Li6 Li4 N9 N8 -172.5(4) . . . . ?
Li3 Li4 N9 N8 154.6(5) . . . . ?
Sn3 Li4 N9 N8 -17.6(4) . . . . ?
N8 N9 N10 C19 -0.6(6) . . . . ?
Li4 N9 N10 C19 164.4(5) . . . . ?
N8 N9 N10 Li3 -150.1(5) . . . . ?
Li4 N9 N10 Li3 15.0(7) . . . . ?
C24 C19 N10 N9 -177.3(5) . . . . ?
C20 C19 N10 N9 0.3(6) . . . . ?
C24 C19 N10 Li3 -29.0(9) . . . . ?
C20 C19 N10 Li3 148.5(5) . . . . ?
N6 Li3 N10 N9 -134.9(5) . . . . ?
N39 Li3 N10 N9 105.6(6) . . . . ?
Cl3 Li3 N10 N9 -2.2(6) . . . . ?
Li2 Li3 N10 N9 164.7(15) . . . . ?
Li4 Li3 N10 N9 -8.5(4) . . . . ?
N6 Li3 N10 C19 80.9(6) . . . . ?
N39 Li3 N10 C19 -38.6(8) . . . . ?
Cl3 Li3 N10 C19 -146.4(4) . . . . ?
Li2 Li3 N10 C19 20(2) . . . . ?
Li4 Li3 N10 C19 -152.7(5) . . . . ?
C55 C56 N11 N12 0.1(6) . . . . ?
C57 C56 N11 N12 -179.6(6) . . . . ?
C55 C56 N11 Li4 148.5(6) . . . . ?
C57 C56 N11 Li4 -31.3(10) . . . . ?
N9 Li4 N11 N12 -125.6(6) . . . . ?
Cl3 Li4 N11 N12 -11.3(6) . . . . ?
Cl4 Li4 N11 N12 124.7(4) . . . . ?
Li6 Li4 N11 N12 -22.9(4) . . . . ?
Li3 Li4 N11 N12 -54.5(6) . . . . ?
Sn3 Li4 N11 N12 172.0(4) . . . . ?
N9 Li4 N11 C56 87.8(9) . . . . ?
Cl3 Li4 N11 C56 -157.9(5) . . . . ?
Cl4 Li4 N11 C56 -21.8(8) . . . . ?
N12 Li4 N11 C56 -146.6(8) . . . . ?
Li6 Li4 N11 C56 -169.5(6) . . . . ?
Li3 Li4 N11 C56 158.9(5) . . . . ?
Sn3 Li4 N11 C56 25.4(7) . . . . ?
C56 N11 N12 N13 -0.5(6) . . . . ?
Li4 N11 N12 N13 -155.5(5) . . . . ?
C56 N11 N12 Li6 -165.9(4) . . . . ?
Li4 N11 N12 Li6 39.0(6) . . . . ?
C56 N11 N12 Li4 155.1(6) . . . . ?
N16 Li6 N12 N11 176.0(4) . . . . ?
N24 Li6 N12 N11 69.6(6) . . . . ?
Cl3 Li6 N12 N11 -47.0(5) . . . . ?
Li5 Li6 N12 N11 139.7(11) . . . . ?
Li4 Li6 N12 N11 -24.5(4) . . . . ?
Li7 Li6 N12 N11 -81.5(5) . . . . ?
N16 Li6 N12 N13 13.1(7) . . . . ?
N24 Li6 N12 N13 -93.2(6) . . . . ?
Cl3 Li6 N12 N13 150.2(4) . . . . ?
Li5 Li6 N12 N13 -23.1(15) . . . . ?
Li4 Li6 N12 N13 172.7(5) . . . . ?
Li7 Li6 N12 N13 115.6(5) . . . . ?
N16 Li6 N12 Li4 -159.6(4) . . . . ?
N24 Li6 N12 Li4 94.1(5) . . . . ?
Cl3 Li6 N12 Li4 -22.5(3) . . . . ?
Li5 Li6 N12 Li4 164.2(13) . . . . ?
Li7 Li6 N12 Li4 -57.0(3) . . . . ?
N9 Li4 N12 N11 78.4(8) . . . . ?
Cl3 Li4 N12 N11 168.7(6) . . . . ?
Cl4 Li4 N12 N11 -63.3(5) . . . . ?
Li6 Li4 N12 N11 146.3(6) . . . . ?
Li3 Li4 N12 N11 134.1(6) . . . . ?
Sn3 Li4 N12 N11 -9.9(4) . . . . ?
N9 Li4 N12 N13 122.7(8) . . . . ?
N11 Li4 N12 N13 44.3(8) . . . . ?
Cl3 Li4 N12 N13 -147.0(6) . . . . ?
Cl4 Li4 N12 N13 -19.0(9) . . . . ?
Li6 Li4 N12 N13 -169.4(8) . . . . ?
Li3 Li4 N12 N13 178.3(6) . . . . ?
Sn3 Li4 N12 N13 34.4(9) . . . . ?
N9 Li4 N12 Li6 -67.9(7) . . . . ?
N11 Li4 N12 Li6 -146.3(6) . . . . ?
Cl3 Li4 N12 Li6 22.4(3) . . . . ?
Cl4 Li4 N12 Li6 150.4(5) . . . . ?
Li3 Li4 N12 Li6 -12.3(4) . . . . ?
Sn3 Li4 N12 Li6 -156.2(5) . . . . ?
N11 N12 N13 C55 0.6(6) . . . . ?
Li6 N12 N13 C55 164.5(5) . . . . ?
Li4 N12 N13 C55 -28.9(8) . . . . ?
N11 N12 N13 Sn4 152.8(3) . . . . ?
Li6 N12 N13 Sn4 -43.3(6) . . . . ?
Li4 N12 N13 Sn4 123.3(6) . . . . ?
C56 C55 N13 N12 -0.5(6) . . . . ?
C60 C55 N13 N12 178.8(6) . . . . ?
C56 C55 N13 Sn4 -153.5(4) . . . . ?
C60 C55 N13 Sn4 25.8(8) . . . . ?
C31 C32 N15 N16 0.8(5) . . . . ?
C33 C32 N15 N16 179.3(5) . . . . ?
C31 C32 N15 Sn4 169.2(3) . . . . ?
C33 C32 N15 Sn4 -12.3(8) . . . . ?
C32 N15 N16 N17 -0.4(5) . . . . ?
Sn4 N15 N16 N17 -168.7(3) . . . . ?
C32 N15 N16 Li6 -170.6(5) . . . . ?
Sn4 N15 N16 Li6 21.1(7) . . . . ?
N12 Li6 N16 N17 -171.0(4) . . . . ?
N24 Li6 N16 N17 -53.6(5) . . . . ?
Cl3 Li6 N16 N17 76.1(7) . . . . ?
Li5 Li6 N16 N17 -5.1(4) . . . . ?
Li4 Li6 N16 N17 149.6(8) . . . . ?
Li7 Li6 N16 N17 83.4(4) . . . . ?
N12 Li6 N16 N15 -1.3(7) . . . . ?
N24 Li6 N16 N15 116.2(5) . . . . ?
Cl3 Li6 N16 N15 -114.2(6) . . . . ?
Li5 Li6 N16 N15 164.6(5) . . . . ?
Li4 Li6 N16 N15 -40.6(12) . . . . ?
Li7 Li6 N16 N15 -106.8(5) . . . . ?
N15 N16 N17 C31 -0.2(5) . . . . ?
Li6 N16 N17 C31 171.4(4) . . . . ?
N15 N16 N17 Li5 -163.3(4) . . . . ?
Li6 N16 N17 Li5 8.4(6) . . . . ?
C36 C31 N17 N16 -178.9(5) . . . . ?
C32 C31 N17 N16 0.7(6) . . . . ?
C36 C31 N17 Li5 -18.4(9) . . . . ?
C32 C31 N17 Li5 161.3(5) . . . . ?
N22 Li5 N17 N16 154.5(4) . . . . ?
N18 Li5 N17 N16 45.1(6) . . . . ?
Cl2 Li5 N17 N16 -94.8(5) . . . . ?
Li6 Li5 N17 N16 -5.3(4) . . . . ?
Li1 Li5 N17 N16 -143.5(4) . . . . ?
N22 Li5 N17 C31 -4.0(7) . . . . ?
N18 Li5 N17 C31 -113.4(5) . . . . ?
Cl2 Li5 N17 C31 106.7(5) . . . . ?
Li6 Li5 N17 C31 -163.8(5) . . . . ?
Li1 Li5 N17 C31 58.0(6) . . . . ?
N22 Li5 N18 N24 -172.6(4) . . . . ?
N17 Li5 N18 N24 -57.4(5) . . . . ?
Cl2 Li5 N18 N24 71.0(7) . . . . ?
Li6 Li5 N18 N24 -7.5(4) . . . . ?
Li1 Li5 N18 N24 139.2(8) . . . . ?
N22 Li5 N18 N19 -3.3(7) . . . . ?
N17 Li5 N18 N19 111.9(5) . . . . ?
Cl2 Li5 N18 N19 -119.8(6) . . . . ?
Li6 Li5 N18 N19 161.7(5) . . . . ?
Li1 Li5 N18 N19 -51.5(12) . . . . ?
N24 N18 N19 C49 -1.2(5) . . . . ?
Li5 N18 N19 C49 -171.1(5) . . . . ?
N24 N18 N19 Sn5 -169.7(3) . . . . ?
Li5 N18 N19 Sn5 20.4(7) . . . . ?
C50 C49 N19 N18 0.8(6) . . . . ?
C54 C49 N19 N18 -179.6(6) . . . . ?
C50 C49 N19 Sn5 168.7(3) . . . . ?
C54 C49 N19 Sn5 -11.7(8) . . . . ?
C43 C44 N21 N22 1.4(6) . . . . ?
C45 C44 N21 N22 179.7(5) . . . . ?
C43 C44 N21 Sn5 -142.4(4) . . . . ?
C45 C44 N21 Sn5 36.0(8) . . . . ?
C44 N21 N22 N23 -0.1(6) . . . . ?
Sn5 N21 N22 N23 145.0(3) . . . . ?
C44 N21 N22 Li5 160.3(5) . . . . ?
Sn5 N21 N22 Li5 -54.7(6) . . . . ?
C44 N21 N22 Li1 -25.5(9) . . . . ?
Sn5 N21 N22 Li1 119.5(7) . . . . ?
N18 Li5 N22 N21 22.7(7) . . . . ?
N17 Li5 N22 N21 -83.3(6) . . . . ?
Cl2 Li5 N22 N21 158.7(4) . . . . ?
Li6 Li5 N22 N21 -19.6(17) . . . . ?
Li1 Li5 N22 N21 177.1(5) . . . . ?
N18 Li5 N22 N23 -178.9(4) . . . . ?
N17 Li5 N22 N23 75.1(6) . . . . ?
Cl2 Li5 N22 N23 -42.9(6) . . . . ?
Li6 Li5 N22 N23 138.8(13) . . . . ?
Li1 Li5 N22 N23 -24.5(4) . . . . ?
N18 Li5 N22 Li1 -154.3(4) . . . . ?
N17 Li5 N22 Li1 99.6(4) . . . . ?
Cl2 Li5 N22 Li1 -18.4(3) . . . . ?
Li6 Li5 N22 Li1 163.3(14) . . . . ?
N36 Li1 N22 N21 110.4(9) . . . . ?
N23 Li1 N22 N21 36.1(8) . . . . ?
Cl2 Li1 N22 N21 -156.9(7) . . . . ?
Cl1 Li1 N22 N21 -26.5(10) . . . . ?
Li5 Li1 N22 N21 -175.2(9) . . . . ?
Li8 Li1 N22 N21 167.5(7) . . . . ?
Sn1 Li1 N22 N21 29.2(10) . . . . ?
N36 Li1 N22 N23 74.3(7) . . . . ?
Cl2 Li1 N22 N23 167.0(5) . . . . ?
Cl1 Li1 N22 N23 -62.6(5) . . . . ?
Li5 Li1 N22 N23 148.7(5) . . . . ?
Li8 Li1 N22 N23 131.4(5) . . . . ?
Sn1 Li1 N22 N23 -6.9(4) . . . . ?
N36 Li1 N22 Li5 -74.4(7) . . . . ?
N23 Li1 N22 Li5 -148.7(5) . . . . ?
Cl2 Li1 N22 Li5 18.3(3) . . . . ?
Cl1 Li1 N22 Li5 148.7(5) . . . . ?
Li8 Li1 N22 Li5 -17.2(4) . . . . ?
Sn1 Li1 N22 Li5 -155.6(4) . . . . ?
N21 N22 N23 C43 -1.2(6) . . . . ?
Li5 N22 N23 C43 -162.3(5) . . . . ?
Li1 N22 N23 C43 160.3(6) . . . . ?
N21 N22 N23 Li1 -161.6(4) . . . . ?
Li5 N22 N23 Li1 37.4(6) . . . . ?
C44 C43 N23 N22 2.0(6) . . . . ?
C48 C43 N23 N22 -179.6(5) . . . . ?
C44 C43 N23 Li1 153.5(6) . . . . ?
C48 C43 N23 Li1 -28.2(10) . . . . ?
N36 Li1 N23 N22 -124.9(6) . . . . ?
Cl2 Li1 N23 N22 -13.3(5) . . . . ?
Cl1 Li1 N23 N22 127.4(4) . . . . ?
Li5 Li1 N23 N22 -20.9(4) . . . . ?
Li8 Li1 N23 N22 -57.6(6) . . . . ?
Sn1 Li1 N23 N22 174.2(3) . . . . ?
N36 Li1 N23 C43 84.5(8) . . . . ?
Cl2 Li1 N23 C43 -163.9(5) . . . . ?
Cl1 Li1 N23 C43 -23.2(8) . . . . ?
N22 Li1 N23 C43 -150.6(9) . . . . ?
Li5 Li1 N23 C43 -171.5(7) . . . . ?
Li8 Li1 N23 C43 151.8(5) . . . . ?
Sn1 Li1 N23 C43 23.6(7) . . . . ?
N19 N18 N24 C50 1.1(5) . . . . ?
Li5 N18 N24 C50 172.3(4) . . . . ?
N19 N18 N24 Li6 -159.1(4) . . . . ?
Li5 N18 N24 Li6 12.1(6) . . . . ?
C49 C50 N24 N18 -0.5(6) . . . . ?
C51 C50 N24 N18 178.3(5) . . . . ?
C49 C50 N24 Li6 156.6(5) . . . . ?
C51 C50 N24 Li6 -24.6(9) . . . . ?
N12 Li6 N24 N18 149.5(4) . . . . ?
N16 Li6 N24 N18 41.7(6) . . . . ?
Cl3 Li6 N24 N18 -101.3(5) . . . . ?
Li5 Li6 N24 N18 -7.5(4) . . . . ?
Li4 Li6 N24 N18 -149.3(4) . . . . ?
Li7 Li6 N24 N18 -70.7(7) . . . . ?
N12 Li6 N24 C50 -5.6(8) . . . . ?
N16 Li6 N24 C50 -113.3(5) . . . . ?
Cl3 Li6 N24 C50 103.7(6) . . . . ?
Li5 Li6 N24 C50 -162.5(6) . . . . ?
Li4 Li6 N24 C50 55.7(6) . . . . ?
Li7 Li6 N24 C50 134.2(5) . . . . ?
N33 Li7 N25 N38 -35.7(6) . . . . ?
N29 Li7 N25 N38 -139.7(4) . . . . ?
Cl3 Li7 N25 N38 92.0(7) . . . . ?
Li8 Li7 N25 N38 4.0(4) . . . . ?
Sn6 Li7 N25 N38 176.7(5) . . . . ?
Li6 Li7 N25 N38 42.8(8) . . . . ?
N33 Li7 N25 N26 133.3(5) . . . . ?
N29 Li7 N25 N26 29.3(7) . . . . ?
Cl3 Li7 N25 N26 -99.0(7) . . . . ?
Li8 Li7 N25 N26 173.0(6) . . . . ?
Sn6 Li7 N25 N26 -14.3(4) . . . . ?
Li6 Li7 N25 N26 -148.2(5) . . . . ?
N38 N25 N26 C86 -0.8(6) . . . . ?
Li7 N25 N26 C86 -170.5(5) . . . . ?
N38 N25 N26 Sn6 -167.4(3) . . . . ?
Li7 N25 N26 Sn6 22.9(7) . . . . ?
C87 C86 N26 N25 -179.5(6) . . . . ?
C85 C86 N26 N25 0.9(6) . . . . ?
C87 C86 N26 Sn6 -15.4(10) . . . . ?
C85 C86 N26 Sn6 165.0(4) . . . . ?
C91 C92 N28 N29 -0.3(6) . . . . ?
C93 C92 N28 N29 178.2(5) . . . . ?
C91 C92 N28 Sn6 -166.6(3) . . . . ?
C93 C92 N28 Sn6 12.0(8) . . . . ?
C92 N28 N29 N30 1.8(5) . . . . ?
Sn6 N28 N29 N30 167.9(3) . . . . ?
C92 N28 N29 Li7 -151.0(5) . . . . ?
Sn6 N28 N29 Li7 15.1(6) . . . . ?
N33 Li7 N29 N30 49.8(6) . . . . ?
N25 Li7 N29 N30 160.6(4) . . . . ?
Cl3 Li7 N29 N30 -59.0(6) . . . . ?
Li8 Li7 N29 N30 105.2(7) . . . . ?
Sn6 Li7 N29 N30 -158.0(5) . . . . ?
Li6 Li7 N29 N30 -21.4(7) . . . . ?
N33 Li7 N29 N28 -160.8(4) . . . . ?
N25 Li7 N29 N28 -50.0(6) . . . . ?
Cl3 Li7 N29 N28 90.4(5) . . . . ?
Li8 Li7 N29 N28 -105.4(7) . . . . ?
Sn6 Li7 N29 N28 -8.6(4) . . . . ?
Li6 Li7 N29 N28 128.0(5) . . . . ?
N28 N29 N30 C91 -2.5(6) . . . . ?
Li7 N29 N30 C91 150.1(5) . . . . ?
N28 N29 N30 Sn7 -174.4(3) . . . . ?
Li7 N29 N30 Sn7 -21.7(6) . . . . ?
C92 C91 N30 N29 2.3(6) . . . . ?
C96 C91 N30 N29 -177.6(6) . . . . ?
C92 C91 N30 Sn7 174.4(3) . . . . ?
C96 C91 N30 Sn7 -5.5(8) . . . . ?
C73 C74 N32 N33 0.7(6) . . . . ?
C75 C74 N32 N33 -179.0(6) . . . . ?
C73 C74 N32 Sn7 -166.8(3) . . . . ?
C75 C74 N32 Sn7 13.5(9) . . . . ?
C74 N32 N33 N34 -0.5(6) . . . . ?
Sn7 N32 N33 N34 168.4(3) . . . . ?
C74 N32 N33 Li7 169.8(5) . . . . ?
Sn7 N32 N33 Li7 -21.3(6) . . . . ?
N25 Li7 N33 N34 39.1(6) . . . . ?
N29 Li7 N33 N34 142.9(4) . . . . ?
Cl3 Li7 N33 N34 -102.7(5) . . . . ?
Li8 Li7 N33 N34 -0.7(4) . . . . ?
Sn6 Li7 N33 N34 94.5(8) . . . . ?
Li6 Li7 N33 N34 -96.3(4) . . . . ?
N25 Li7 N33 N32 -130.4(5) . . . . ?
N29 Li7 N33 N32 -26.6(7) . . . . ?
Cl3 Li7 N33 N32 87.8(6) . . . . ?
Li8 Li7 N33 N32 -170.2(5) . . . . ?
Sn6 Li7 N33 N32 -75.0(9) . . . . ?
Li6 Li7 N33 N32 94.2(5) . . . . ?
N32 N33 N34 C73 0.2(5) . . . . ?
Li7 N33 N34 C73 -171.2(4) . . . . ?
N32 N33 N34 Li8 172.6(4) . . . . ?
Li7 N33 N34 Li8 1.1(6) . . . . ?
C74 C73 N34 N33 0.2(6) . . . . ?
C78 C73 N34 N33 -179.0(5) . . . . ?
C74 C73 N34 Li8 -170.7(5) . . . . ?
C78 C73 N34 Li8 10.1(9) . . . . ?
N35 Li8 N34 N33 -165.2(4) . . . . ?
N38 Li8 N34 N33 -41.3(6) . . . . ?
Cl2 Li8 N34 N33 76.1(6) . . . . ?
Li7 Li8 N34 N33 -0.7(4) . . . . ?
Li1 Li8 N34 N33 127.7(5) . . . . ?
N35 Li8 N34 C73 4.9(8) . . . . ?
N38 Li8 N34 C73 128.8(5) . . . . ?
Cl2 Li8 N34 C73 -113.8(6) . . . . ?
Li7 Li8 N34 C73 169.4(6) . . . . ?
Li1 Li8 N34 C73 -62.2(8) . . . . ?
C79 C80 N35 N36 0.7(6) . . . . ?
C81 C80 N35 N36 -178.4(6) . . . . ?
C79 C80 N35 Li8 153.3(5) . . . . ?
C81 C80 N35 Li8 -25.9(9) . . . . ?
N34 Li8 N35 N36 -133.0(5) . . . . ?
N38 Li8 N35 N36 108.6(5) . . . . ?
Cl2 Li8 N35 N36 -4.1(6) . . . . ?
Li7 Li8 N35 N36 171.5(15) . . . . ?
Li1 Li8 N35 N36 -7.4(4) . . . . ?
N34 Li8 N35 C80 77.1(7) . . . . ?
N38 Li8 N35 C80 -41.4(8) . . . . ?
Cl2 Li8 N35 C80 -154.0(4) . . . . ?
Li7 Li8 N35 C80 21.6(19) . . . . ?
Li1 Li8 N35 C80 -157.4(6) . . . . ?
C80 N35 N36 N37 -0.4(6) . . . . ?
Li8 N35 N36 N37 -156.5(4) . . . . ?
C80 N35 N36 Li1 169.5(5) . . . . ?
Li8 N35 N36 Li1 13.4(7) . . . . ?
N23 Li1 N36 N35 99.7(7) . . . . ?
Cl2 Li1 N36 N35 -15.1(6) . . . . ?
Cl1 Li1 N36 N35 -146.8(4) . . . . ?
N22 Li1 N36 N35 69.2(8) . . . . ?
Li5 Li1 N36 N35 29.2(7) . . . . ?
Li8 Li1 N36 N35 -8.2(4) . . . . ?
Sn1 Li1 N36 N35 -179.9(5) . . . . ?
N23 Li1 N36 N37 -91.7(7) . . . . ?
Cl2 Li1 N36 N37 153.5(4) . . . . ?
Cl1 Li1 N36 N37 21.8(6) . . . . ?
N22 Li1 N36 N37 -122.1(6) . . . . ?
Li5 Li1 N36 N37 -162.2(4) . . . . ?
Li8 Li1 N36 N37 160.4(5) . . . . ?
Sn1 Li1 N36 N37 -11.2(4) . . . . ?
N35 N36 N37 C79 -0.1(6) . . . . ?
Li1 N36 N37 C79 -170.1(5) . . . . ?
N35 N36 N37 Sn1 -172.9(3) . . . . ?
Li1 N36 N37 Sn1 17.1(6) . . . . ?
C80 C79 N37 N36 0.5(6) . . . . ?
C84 C79 N37 N36 176.6(6) . . . . ?
C80 C79 N37 Sn1 171.3(4) . . . . ?
C84 C79 N37 Sn1 -12.6(10) . . . . ?
N26 N25 N38 C85 0.4(6) . . . . ?
Li7 N25 N38 C85 171.2(5) . . . . ?
N26 N25 N38 Li8 -177.3(5) . . . . ?
Li7 N25 N38 Li8 -6.5(7) . . . . ?
C86 C85 N38 N25 0.2(6) . . . . ?
C90 C85 N38 N25 178.6(6) . . . . ?
C86 C85 N38 Li8 177.4(5) . . . . ?
C90 C85 N38 Li8 -4.2(10) . . . . ?
N35 Li8 N38 N25 167.1(4) . . . . ?
N34 Li8 N38 N25 44.9(6) . . . . ?
Cl2 Li8 N38 N25 -82.1(5) . . . . ?
Li7 Li8 N38 N25 4.0(4) . . . . ?
Li1 Li8 N38 N25 -125.2(5) . . . . ?
N35 Li8 N38 C85 -9.9(9) . . . . ?
N34 Li8 N38 C85 -132.1(6) . . . . ?
Cl2 Li8 N38 C85 100.9(6) . . . . ?
Li7 Li8 N38 C85 -173.0(6) . . . . ?
Li1 Li8 N38 C85 57.9(8) . . . . ?
C109 C110 N39 N40 -1.9(6) . . . . ?
C111 C110 N39 N40 176.8(6) . . . . ?
C109 C110 N39 Li3 174.0(6) . . . . ?
C111 C110 N39 Li3 -7.3(10) . . . . ?
N10 Li3 N39 N40 167.0(5) . . . . ?
N6 Li3 N39 N40 43.4(6) . . . . ?
Cl3 Li3 N39 N40 -85.2(5) . . . . ?
Li2 Li3 N39 N40 3.0(4) . . . . ?
Li4 Li3 N39 N40 -127.5(5) . . . . ?
N10 Li3 N39 C110 -8.5(9) . . . . ?
N6 Li3 N39 C110 -132.1(6) . . . . ?
Cl3 Li3 N39 C110 99.3(6) . . . . ?
Li2 Li3 N39 C110 -172.5(6) . . . . ?
Li4 Li3 N39 C110 57.1(8) . . . . ?
C110 N39 N40 N41 1.8(6) . . . . ?
Li3 N39 N40 N41 -174.8(5) . . . . ?
C110 N39 N40 Li2 171.7(4) . . . . ?
Li3 N39 N40 Li2 -4.9(7) . . . . ?
N5 Li2 N40 N39 -36.4(6) . . . . ?
N1 Li2 N40 N39 -142.9(4) . . . . ?
Cl2 Li2 N40 N39 90.8(6) . . . . ?
Li3 Li2 N40 N39 3.0(4) . . . . ?
Sn2 Li2 N40 N39 -94.4(8) . . . . ?
N5 Li2 N40 N41 131.5(5) . . . . ?
N1 Li2 N40 N41 25.0(7) . . . . ?
Cl2 Li2 N40 N41 -101.3(7) . . . . ?
Li3 Li2 N40 N41 170.9(5) . . . . ?
Sn2 Li2 N40 N41 73.5(9) . . . . ?
C110 C109 N41 N40 -0.3(6) . . . . ?
C114 C109 N41 N40 -178.2(6) . . . . ?
C110 C109 N41 Sn8 167.6(4) . . . . ?
C114 C109 N41 Sn8 -10.3(9) . . . . ?
N39 N40 N41 C109 -1.0(6) . . . . ?
Li2 N40 N41 C109 -169.6(5) . . . . ?
N39 N40 N41 Sn8 -169.9(3) . . . . ?
Li2 N40 N41 Sn8 21.4(7) . . . . ?
N2 N1 N43 C103 1.3(6) . . . . ?
Li2 N1 N43 C103 -164.7(5) . . . . ?
N2 N1 N43 Sn8 177.1(3) . . . . ?
Li2 N1 N43 Sn8 11.2(7) . . . . ?
C104 C103 N43 N1 -0.2(6) . . . . ?
C108 C103 N43 N1 177.4(6) . . . . ?
C104 C103 N43 Sn8 -176.2(3) . . . . ?
C108 C103 N43 Sn8 1.5(9) . . . . ?
Si2 N3 Si1 C4 84.1(4) . . . . ?
Sn2 N3 Si1 C4 -94.7(3) . . . . ?
Si2 N3 Si1 C5 -37.0(4) . . . . ?
Sn2 N3 Si1 C5 144.3(3) . . . . ?
Si2 N3 Si1 C6 -156.4(3) . . . . ?
Sn2 N3 Si1 C6 24.8(3) . . . . ?
Si2 N3 Si1 Sn2 178.8(4) . . . . ?
Si1 N3 Si2 C2 -168.4(3) . . . . ?
Sn2 N3 Si2 C2 10.1(4) . . . . ?
Si1 N3 Si2 C3 -48.8(4) . . . . ?
Sn2 N3 Si2 C3 129.8(3) . . . . ?
Si1 N3 Si2 C1 73.1(4) . . . . ?
Sn2 N3 Si2 C1 -108.4(3) . . . . ?
Si4 N7 Si3 C18 38.5(4) . . . . ?
Sn3 N7 Si3 C18 -138.3(3) . . . . ?
Si4 N7 Si3 C16 -84.7(4) . . . . ?
Sn3 N7 Si3 C16 98.5(3) . . . . ?
Si4 N7 Si3 C17 156.0(3) . . . . ?
Sn3 N7 Si3 C17 -20.9(4) . . . . ?
Si4 N7 Si3 Sn3 176.8(5) . . . . ?
Si3 N7 Si4 C15 36.3(4) . . . . ?
Sn3 N7 Si4 C15 -147.5(3) . . . . ?
Si3 N7 Si4 C13 154.1(3) . . . . ?
Sn3 N7 Si4 C13 -29.6(4) . . . . ?
Si3 N7 Si4 C14 -83.6(4) . . . . ?
Sn3 N7 Si4 C14 92.6(4) . . . . ?
Si6 N14 Si5 C29 -162.8(3) . . . . ?
Sn4 N14 Si5 C29 18.8(3) . . . . ?
Si6 N14 Si5 C28 -42.4(4) . . . . ?
Sn4 N14 Si5 C28 139.2(3) . . . . ?
Si6 N14 Si5 C30 79.8(4) . . . . ?
Sn4 N14 Si5 C30 -98.6(3) . . . . ?
Si6 N14 Si5 Sn4 178.4(4) . . . . ?
Si5 N14 Si6 C25 73.7(3) . . . . ?
Sn4 N14 Si6 C25 -108.1(3) . . . . ?
Si5 N14 Si6 C27 -166.9(3) . . . . ?
Sn4 N14 Si6 C27 11.3(4) . . . . ?
Si5 N14 Si6 C26 -47.5(4) . . . . ?
Sn4 N14 Si6 C26 130.6(3) . . . . ?
Si8 N20 Si7 C42 101.9(3) . . . . ?
Sn5 N20 Si7 C42 -74.0(3) . . . . ?
Si8 N20 Si7 C40 -18.1(4) . . . . ?
Sn5 N20 Si7 C40 166.0(2) . . . . ?
Si8 N20 Si7 C41 -141.1(3) . . . . ?
Sn5 N20 Si7 C41 43.0(3) . . . . ?
Si8 N20 Si7 Sn5 175.9(4) . . . . ?
Si7 N20 Si8 C37 -170.0(3) . . . . ?
Sn5 N20 Si8 C37 5.2(4) . . . . ?
Si7 N20 Si8 C38 70.0(4) . . . . ?
Sn5 N20 Si8 C38 -114.8(3) . . . . ?
Si7 N20 Si8 C39 -50.9(4) . . . . ?
Sn5 N20 Si8 C39 124.2(3) . . . . ?
Si10 N27 Si9 C65 -111.5(3) . . . . ?
Sn6 N27 Si9 C65 69.6(3) . . . . ?
Si10 N27 Si9 C64 128.1(3) . . . . ?
Sn6 N27 Si9 C64 -50.8(3) . . . . ?
Si10 N27 Si9 C66 10.4(4) . . . . ?
Sn6 N27 Si9 C66 -168.5(3) . . . . ?
Si10 N27 Si9 Sn6 178.9(5) . . . . ?
Si9 N27 Si10 C62 167.6(3) . . . . ?
Sn6 N27 Si10 C62 -13.7(4) . . . . ?
Si9 N27 Si10 C61 -73.0(4) . . . . ?
Sn6 N27 Si10 C61 105.7(3) . . . . ?
Si9 N27 Si10 C63 48.0(4) . . . . ?
Sn6 N27 Si10 C63 -133.4(3) . . . . ?
Si12 N31 Si11 C72 -166.3(4) . . . . ?
Sn7 N31 Si11 C72 6.0(4) . . . . ?
Si12 N31 Si11 C71 -47.9(4) . . . . ?
Sn7 N31 Si11 C71 124.4(3) . . . . ?
Si12 N31 Si11 C70 75.6(4) . . . . ?
Sn7 N31 Si11 C70 -112.1(3) . . . . ?
Si12 N31 Si11 Sn7 -172.3(5) . . . . ?
Si11 N31 Si12 C67 -154.9(3) . . . . ?
Sn7 N31 Si12 C67 33.7(4) . . . . ?
Si11 N31 Si12 C68 82.7(4) . . . . ?
Sn7 N31 Si12 C68 -88.7(4) . . . . ?
Si11 N31 Si12 C69 -37.3(4) . . . . ?
Sn7 N31 Si12 C69 151.3(3) . . . . ?
Si14 N42 Si13 C102 -85.5(4) . . . . ?
Sn8 N42 Si13 C102 97.1(3) . . . . ?
Si14 N42 Si13 C100 38.1(4) . . . . ?
Sn8 N42 Si13 C100 -139.3(3) . . . . ?
Si14 N42 Si13 C101 156.6(3) . . . . ?
Sn8 N42 Si13 C101 -20.8(4) . . . . ?
Si14 N42 Si13 Sn8 177.4(5) . . . . ?
Si13 N42 Si14 C98 46.4(4) . . . . ?
Sn8 N42 Si14 C98 -136.6(3) . . . . ?
Si13 N42 Si14 C99 -74.8(4) . . . . ?
Sn8 N42 Si14 C99 102.1(4) . . . . ?
Si13 N42 Si14 C97 164.6(3) . . . . ?
Sn8 N42 Si14 C97 -18.5(4) . . . . ?
Si16 N44 Si15 C120 -75.2(4) . . . . ?
Sn1 N44 Si15 C120 115.3(3) . . . . ?
Si16 N44 Si15 C118 166.5(3) . . . . ?
Sn1 N44 Si15 C118 -3.1(4) . . . . ?
Si16 N44 Si15 C119 48.7(4) . . . . ?
Sn1 N44 Si15 C119 -120.9(3) . . . . ?
Si16 N44 Si15 Sn1 169.5(5) . . . . ?
Si15 N44 Si16 C116 -87.1(4) . . . . ?
Sn1 N44 Si16 C116 81.2(4) . . . . ?
Si15 N44 Si16 C117 33.0(4) . . . . ?
Sn1 N44 Si16 C117 -158.7(3) . . . . ?
Si15 N44 Si16 C115 150.4(3) . . . . ?
Sn1 N44 Si16 C115 -41.2(4) . . . . ?
Si15 N44 Sn1 N37 -126.1(2) . . . . ?
Si16 N44 Sn1 N37 64.7(3) . . . . ?
Si15 N44 Sn1 Cl1 147.2(2) . . . . ?
Si16 N44 Sn1 Cl1 -22.0(3) . . . . ?
Si16 N44 Sn1 Si15 -169.2(5) . . . . ?
Si15 N44 Sn1 Li1 -176.3(2) . . . . ?
Si16 N44 Sn1 Li1 14.5(4) . . . . ?
N36 N37 Sn1 N44 -144.6(4) . . . . ?
C79 N37 Sn1 N44 45.1(5) . . . . ?
N36 N37 Sn1 Cl1 -43.3(3) . . . . ?
C79 N37 Sn1 Cl1 146.4(5) . . . . ?
N36 N37 Sn1 Si15 -170.1(3) . . . . ?
C79 N37 Sn1 Si15 19.6(5) . . . . ?
N36 N37 Sn1 Li1 -9.6(4) . . . . ?
C79 N37 Sn1 Li1 -179.9(6) . . . . ?
Li1 Cl1 Sn1 N44 137.1(3) . . . . ?
Li1 Cl1 Sn1 N37 43.6(3) . . . . ?
Li1 Cl1 Sn1 Si15 156.5(2) . . . . ?
C120 Si15 Sn1 N44 -84.7(4) . . . . ?
C118 Si15 Sn1 N44 177.0(3) . . . . ?
C119 Si15 Sn1 N44 78.7(4) . . . . ?
N44 Si15 Sn1 N37 59.6(3) . . . . ?
C120 Si15 Sn1 N37 -25.1(3) . . . . ?
C118 Si15 Sn1 N37 -123.4(3) . . . . ?
C119 Si15 Sn1 N37 138.3(3) . . . . ?
N44 Si15 Sn1 Cl1 -40.8(3) . . . . ?
C120 Si15 Sn1 Cl1 -125.5(3) . . . . ?
C118 Si15 Sn1 Cl1 136.3(2) . . . . ?
C119 Si15 Sn1 Cl1 38.0(3) . . . . ?
N44 Si15 Sn1 Li1 8.0(5) . . . . ?
C120 Si15 Sn1 Li1 -76.7(5) . . . . ?
C118 Si15 Sn1 Li1 -174.9(5) . . . . ?
C119 Si15 Sn1 Li1 86.7(5) . . . . ?
N36 Li1 Sn1 N44 72.1(4) . . . . ?
N23 Li1 Sn1 N44 -165.0(3) . . . . ?
Cl2 Li1 Sn1 N44 32.9(11) . . . . ?
Cl1 Li1 Sn1 N44 -59.4(3) . . . . ?
N22 Li1 Sn1 N44 -162.0(3) . . . . ?
Li5 Li1 Sn1 N44 163.4(7) . . . . ?
Li8 Li1 Sn1 N44 64.3(4) . . . . ?
N36 Li1 Sn1 N37 6.5(2) . . . . ?
N23 Li1 Sn1 N37 129.3(4) . . . . ?
Cl2 Li1 Sn1 N37 -32.7(9) . . . . ?
Cl1 Li1 Sn1 N37 -125.1(3) . . . . ?
N22 Li1 Sn1 N37 132.4(5) . . . . ?
Li5 Li1 Sn1 N37 97.8(8) . . . . ?
Li8 Li1 Sn1 N37 -1.3(3) . . . . ?
N36 Li1 Sn1 Cl1 131.6(4) . . . . ?
N23 Li1 Sn1 Cl1 -105.6(4) . . . . ?
Cl2 Li1 Sn1 Cl1 92.4(10) . . . . ?
N22 Li1 Sn1 Cl1 -102.5(4) . . . . ?
Li5 Li1 Sn1 Cl1 -137.1(9) . . . . ?
Li8 Li1 Sn1 Cl1 123.8(4) . . . . ?
N36 Li1 Sn1 Si15 67.0(6) . . . . ?
N23 Li1 Sn1 Si15 -170.2(2) . . . . ?
Cl2 Li1 Sn1 Si15 27.8(13) . . . . ?
Cl1 Li1 Sn1 Si15 -64.6(5) . . . . ?
N22 Li1 Sn1 Si15 -167.09(18) . . . . ?
Li5 Li1 Sn1 Si15 158.3(5) . . . . ?
Li8 Li1 Sn1 Si15 59.2(6) . . . . ?
Si2 N3 Sn2 N4 -39.7(3) . . . . ?
Si1 N3 Sn2 N4 138.9(2) . . . . ?
Si2 N3 Sn2 N2 51.9(3) . . . . ?
Si1 N3 Sn2 N2 -129.4(2) . . . . ?
Si2 N3 Sn2 Si1 -178.7(5) . . . . ?
Si2 N3 Sn2 Li2 9.6(4) . . . . ?
Si1 N3 Sn2 Li2 -171.7(2) . . . . ?
N5 N4 Sn2 N3 140.5(4) . . . . ?
C8 N4 Sn2 N3 -57.8(5) . . . . ?
N5 N4 Sn2 N2 48.6(4) . . . . ?
C8 N4 Sn2 N2 -149.7(5) . . . . ?
N5 N4 Sn2 Si1 163.2(3) . . . . ?
C8 N4 Sn2 Si1 -35.1(5) . . . . ?
N5 N4 Sn2 Li2 8.2(3) . . . . ?
C8 N4 Sn2 Li2 169.8(5) . . . . ?
N1 N2 Sn2 N3 -137.2(4) . . . . ?
C104 N2 Sn2 N3 59.5(4) . . . . ?
N1 N2 Sn2 N4 -40.5(4) . . . . ?
C104 N2 Sn2 N4 156.2(4) . . . . ?
N1 N2 Sn2 Si1 -162.3(3) . . . . ?
C104 N2 Sn2 Si1 34.4(4) . . . . ?
N1 N2 Sn2 Li2 0.9(4) . . . . ?
C104 N2 Sn2 Li2 -162.4(5) . . . . ?
C4 Si1 Sn2 N3 101.2(3) . . . . ?
C5 Si1 Sn2 N3 -57.8(4) . . . . ?
C6 Si1 Sn2 N3 -156.1(3) . . . . ?
N3 Si1 Sn2 N4 -48.2(3) . . . . ?
C4 Si1 Sn2 N4 53.0(3) . . . . ?
C5 Si1 Sn2 N4 -106.0(4) . . . . ?
C6 Si1 Sn2 N4 155.6(2) . . . . ?
N3 Si1 Sn2 N2 55.6(3) . . . . ?
C4 Si1 Sn2 N2 156.8(3) . . . . ?
C5 Si1 Sn2 N2 -2.2(4) . . . . ?
C6 Si1 Sn2 N2 -100.5(2) . . . . ?
N3 Si1 Sn2 Li2 17.7(4) . . . . ?
C4 Si1 Sn2 Li2 118.8(4) . . . . ?
C5 Si1 Sn2 Li2 -40.1(5) . . . . ?
C6 Si1 Sn2 Li2 -138.5(4) . . . . ?
N5 Li2 Sn2 N3 -73.8(3) . . . . ?
N40 Li2 Sn2 N3 -1.1(8) . . . . ?
N1 Li2 Sn2 N3 57.0(4) . . . . ?
Cl2 Li2 Sn2 N3 174.91(18) . . . . ?
Li3 Li2 Sn2 N3 -80.6(4) . . . . ?
N5 Li2 Sn2 N4 -5.7(2) . . . . ?
N40 Li2 Sn2 N4 67.0(7) . . . . ?
N1 Li2 Sn2 N4 125.1(3) . . . . ?
Cl2 Li2 Sn2 N4 -117.0(3) . . . . ?
Li3 Li2 Sn2 N4 -12.5(3) . . . . ?
N5 Li2 Sn2 N2 -131.3(4) . . . . ?
N40 Li2 Sn2 N2 -58.6(7) . . . . ?
N1 Li2 Sn2 N2 -0.5(2) . . . . ?
Cl2 Li2 Sn2 N2 117.4(3) . . . . ?
Li3 Li2 Sn2 N2 -138.1(4) . . . . ?
N5 Li2 Sn2 Si1 -85.1(4) . . . . ?
N40 Li2 Sn2 Si1 -12.4(10) . . . . ?
N1 Li2 Sn2 Si1 45.7(5) . . . . ?
Cl2 Li2 Sn2 Si1 163.56(18) . . . . ?
Li3 Li2 Sn2 Si1 -91.9(5) . . . . ?
Si4 N7 Sn3 N8 62.3(3) . . . . ?
Si3 N7 Sn3 N8 -121.1(2) . . . . ?
Si4 N7 Sn3 Cl4 -24.6(3) . . . . ?
Si3 N7 Sn3 Cl4 151.9(2) . . . . ?
Si4 N7 Sn3 Si3 -176.6(5) . . . . ?
Si4 N7 Sn3 Li4 12.6(4) . . . . ?
Si3 N7 Sn3 Li4 -170.8(3) . . . . ?
N9 N8 Sn3 N7 -151.6(3) . . . . ?
C20 N8 Sn3 N7 44.0(5) . . . . ?
N9 N8 Sn3 Cl4 -49.7(3) . . . . ?
C20 N8 Sn3 Cl4 145.9(5) . . . . ?
N9 N8 Sn3 Si3 -179.4(3) . . . . ?
C20 N8 Sn3 Si3 16.3(5) . . . . ?
N9 N8 Sn3 Li4 -15.1(3) . . . . ?
C20 N8 Sn3 Li4 -179.5(6) . . . . ?
Li4 Cl4 Sn3 N7 138.4(3) . . . . ?
Li4 Cl4 Sn3 N8 43.7(2) . . . . ?
Li4 Cl4 Sn3 Si3 156.3(2) . . . . ?
C18 Si3 Sn3 N7 63.4(4) . . . . ?
C16 Si3 Sn3 N7 -97.6(3) . . . . ?
C17 Si3 Sn3 N7 160.1(3) . . . . ?
N7 Si3 Sn3 N8 65.2(3) . . . . ?
C18 Si3 Sn3 N8 128.6(4) . . . . ?
C16 Si3 Sn3 N8 -32.4(2) . . . . ?
C17 Si3 Sn3 N8 -134.7(2) . . . . ?
N7 Si3 Sn3 Cl4 -36.0(3) . . . . ?
C18 Si3 Sn3 Cl4 27.4(4) . . . . ?
C16 Si3 Sn3 Cl4 -133.5(2) . . . . ?
C17 Si3 Sn3 Cl4 124.1(2) . . . . ?
N7 Si3 Sn3 Li4 21.5(6) . . . . ?
C18 Si3 Sn3 Li4 84.8(6) . . . . ?
C16 Si3 Sn3 Li4 -76.1(6) . . . . ?
C17 Si3 Sn3 Li4 -178.5(6) . . . . ?
N9 Li4 Sn3 N7 75.5(4) . . . . ?
N11 Li4 Sn3 N7 -155.3(3) . . . . ?
Cl3 Li4 Sn3 N7 32.0(11) . . . . ?
Cl4 Li4 Sn3 N7 -59.3(3) . . . . ?
N12 Li4 Sn3 N7 -151.0(3) . . . . ?
Li6 Li4 Sn3 N7 168.4(8) . . . . ?
Li3 Li4 Sn3 N7 68.3(4) . . . . ?
N9 Li4 Sn3 N8 10.3(2) . . . . ?
N11 Li4 Sn3 N8 139.5(5) . . . . ?
Cl3 Li4 Sn3 N8 -33.2(8) . . . . ?
Cl4 Li4 Sn3 N8 -124.5(3) . . . . ?
N12 Li4 Sn3 N8 143.8(5) . . . . ?
Li6 Li4 Sn3 N8 103.2(10) . . . . ?
Li3 Li4 Sn3 N8 3.0(3) . . . . ?
N9 Li4 Sn3 Cl4 134.8(4) . . . . ?
N11 Li4 Sn3 Cl4 -96.0(4) . . . . ?
Cl3 Li4 Sn3 Cl4 91.3(9) . . . . ?
N12 Li4 Sn3 Cl4 -91.7(5) . . . . ?
Li6 Li4 Sn3 Cl4 -132.3(11) . . . . ?
Li3 Li4 Sn3 Cl4 127.6(4) . . . . ?
N9 Li4 Sn3 Si3 61.2(7) . . . . ?
N11 Li4 Sn3 Si3 -169.6(2) . . . . ?
Cl3 Li4 Sn3 Si3 17.7(14) . . . . ?
Cl4 Li4 Sn3 Si3 -73.6(6) . . . . ?
N12 Li4 Sn3 Si3 -165.3(2) . . . . ?
Li6 Li4 Sn3 Si3 154.1(6) . . . . ?
Li3 Li4 Sn3 Si3 53.9(7) . . . . ?
Si5 N14 Sn4 N13 132.8(2) . . . . ?
Si6 N14 Sn4 N13 -45.5(3) . . . . ?
Si5 N14 Sn4 N15 -135.5(2) . . . . ?
Si6 N14 Sn4 N15 46.3(3) . . . . ?
Si6 N14 Sn4 Si5 -178.3(5) . . . . ?
Si5 N14 Sn4 Sn7 74.3(4) . . . . ?
Si6 N14 Sn4 Sn7 -103.9(3) . . . . ?
N12 N13 Sn4 N14 144.0(4) . . . . ?
C55 N13 Sn4 N14 -67.8(4) . . . . ?
N12 N13 Sn4 N15 47.6(4) . . . . ?
C55 N13 Sn4 N15 -164.2(4) . . . . ?
N12 N13 Sn4 Si5 167.7(3) . . . . ?
C55 N13 Sn4 Si5 -44.1(4) . . . . ?
N12 N13 Sn4 Sn7 -55.8(4) . . . . ?
C55 N13 Sn4 Sn7 92.5(4) . . . . ?
N16 N15 Sn4 N14 -131.0(4) . . . . ?
C32 N15 Sn4 N14 62.8(4) . . . . ?
N16 N15 Sn4 N13 -35.8(4) . . . . ?
C32 N15 Sn4 N13 158.0(4) . . . . ?
N16 N15 Sn4 Si5 -154.0(3) . . . . ?
C32 N15 Sn4 Si5 39.8(4) . . . . ?
N16 N15 Sn4 Sn7 37.8(4) . . . . ?
C32 N15 Sn4 Sn7 -128.4(4) . . . . ?
C29 Si5 Sn4 N14 -161.9(3) . . . . ?
C28 Si5 Sn4 N14 -61.5(4) . . . . ?
C30 Si5 Sn4 N14 98.5(3) . . . . ?
N14 Si5 Sn4 N13 -53.4(3) . . . . ?
C29 Si5 Sn4 N13 144.7(2) . . . . ?
C28 Si5 Sn4 N13 -114.9(3) . . . . ?
C30 Si5 Sn4 N13 45.2(3) . . . . ?
N14 Si5 Sn4 N15 51.2(3) . . . . ?
C29 Si5 Sn4 N15 -110.7(2) . . . . ?
C28 Si5 Sn4 N15 -10.3(3) . . . . ?
C30 Si5 Sn4 N15 149.8(3) . . . . ?
N14 Si5 Sn4 Sn7 -146.3(2) . . . . ?
C29 Si5 Sn4 Sn7 51.8(2) . . . . ?
C28 Si5 Sn4 Sn7 152.1(3) . . . . ?
C30 Si5 Sn4 Sn7 -47.8(2) . . . . ?
Si8 N20 Sn5 N19 46.5(3) . . . . ?
Si7 N20 Sn5 N19 -137.8(2) . . . . ?
Si8 N20 Sn5 N21 -46.4(3) . . . . ?
Si7 N20 Sn5 N21 129.3(2) . . . . ?
Si8 N20 Sn5 Si7 -175.7(4) . . . . ?
N18 N19 Sn5 N20 -133.9(4) . . . . ?
C49 N19 Sn5 N20 60.1(4) . . . . ?
N18 N19 Sn5 N21 -37.0(4) . . . . ?
C49 N19 Sn5 N21 157.0(4) . . . . ?
N18 N19 Sn5 Si7 -157.1(3) . . . . ?
C49 N19 Sn5 Si7 36.8(5) . . . . ?
N22 N21 Sn5 N20 151.2(4) . . . . ?
C44 N21 Sn5 N20 -68.7(4) . . . . ?
N22 N21 Sn5 N19 55.0(4) . . . . ?
C44 N21 Sn5 N19 -164.9(4) . . . . ?
N22 N21 Sn5 Si7 177.5(3) . . . . ?
C44 N21 Sn5 Si7 -42.4(4) . . . . ?
C42 Si7 Sn5 N20 115.9(3) . . . . ?
C40 Si7 Sn5 N20 -26.9(4) . . . . ?
C41 Si7 Sn5 N20 -140.0(3) . . . . ?
N20 Si7 Sn5 N19 49.2(3) . . . . ?
C42 Si7 Sn5 N19 165.1(2) . . . . ?
C40 Si7 Sn5 N19 22.4(4) . . . . ?
C41 Si7 Sn5 N19 -90.7(2) . . . . ?
N20 Si7 Sn5 N21 -58.1(3) . . . . ?
C42 Si7 Sn5 N21 57.7(2) . . . . ?
C40 Si7 Sn5 N21 -85.0(4) . . . . ?
C41 Si7 Sn5 N21 161.9(2) . . . . ?
Si10 N27 Sn6 N26 46.5(3) . . . . ?
Si9 N27 Sn6 N26 -134.7(2) . . . . ?
Si10 N27 Sn6 N28 -44.2(3) . . . . ?
Si9 N27 Sn6 N28 134.7(2) . . . . ?
Si10 N27 Sn6 Si9 -178.8(5) . . . . ?
Si10 N27 Sn6 Li7 -2.4(4) . . . . ?
Si9 N27 Sn6 Li7 176.4(2) . . . . ?
N25 N26 Sn6 N27 -145.6(4) . . . . ?
C86 N26 Sn6 N27 51.6(5) . . . . ?
N25 N26 Sn6 N28 -51.2(4) . . . . ?
C86 N26 Sn6 N28 146.0(5) . . . . ?
N25 N26 Sn6 Si9 -171.3(3) . . . . ?
C86 N26 Sn6 Si9 25.9(5) . . . . ?
N25 N26 Sn6 Li7 -11.6(3) . . . . ?
C86 N26 Sn6 Li7 -174.4(6) . . . . ?
N29 N28 Sn6 N27 130.5(4) . . . . ?
C92 N28 Sn6 N27 -65.5(4) . . . . ?
N29 N28 Sn6 N26 32.2(4) . . . . ?
C92 N28 Sn6 N26 -163.8(4) . . . . ?
N29 N28 Sn6 Si9 155.4(3) . . . . ?
C92 N28 Sn6 Si9 -40.7(4) . . . . ?
N29 N28 Sn6 Li7 -8.7(4) . . . . ?
C92 N28 Sn6 Li7 155.3(5) . . . . ?
C65 Si9 Sn6 N27 -117.8(3) . . . . ?
C64 Si9 Sn6 N27 133.6(3) . . . . ?
C66 Si9 Sn6 N27 23.7(6) . . . . ?
N27 Si9 Sn6 N26 53.9(3) . . . . ?
C65 Si9 Sn6 N26 -63.9(2) . . . . ?
C64 Si9 Sn6 N26 -172.5(2) . . . . ?
C66 Si9 Sn6 N26 77.7(6) . . . . ?
N27 Si9 Sn6 N28 -52.0(3) . . . . ?
C65 Si9 Sn6 N28 -169.9(2) . . . . ?
C64 Si9 Sn6 N28 81.5(2) . . . . ?
C66 Si9 Sn6 N28 -28.3(6) . . . . ?
N27 Si9 Sn6 Li7 -8.8(5) . . . . ?
C65 Si9 Sn6 Li7 -126.7(5) . . . . ?
C64 Si9 Sn6 Li7 124.7(5) . . . . ?
C66 Si9 Sn6 Li7 14.9(7) . . . . ?
N33 Li7 Sn6 N27 5.8(8) . . . . ?
N25 Li7 Sn6 N27 76.0(3) . . . . ?
N29 Li7 Sn6 N27 -52.4(4) . . . . ?
Cl3 Li7 Sn6 N27 -156.5(2) . . . . ?
Li8 Li7 Sn6 N27 83.1(4) . . . . ?
Li6 Li7 Sn6 N27 -157.2(4) . . . . ?
N33 Li7 Sn6 N26 -62.0(7) . . . . ?
N25 Li7 Sn6 N26 8.2(2) . . . . ?
N29 Li7 Sn6 N26 -120.2(4) . . . . ?
Cl3 Li7 Sn6 N26 135.7(4) . . . . ?
Li8 Li7 Sn6 N26 15.3(3) . . . . ?
Li6 Li7 Sn6 N26 135.0(5) . . . . ?
N33 Li7 Sn6 N28 63.7(7) . . . . ?
N25 Li7 Sn6 N28 133.8(4) . . . . ?
N29 Li7 Sn6 N28 5.4(2) . . . . ?
Cl3 Li7 Sn6 N28 -98.7(3) . . . . ?
Li8 Li7 Sn6 N28 141.0(4) . . . . ?
Li6 Li7 Sn6 N28 -99.3(5) . . . . ?
N33 Li7 Sn6 Si9 11.9(11) . . . . ?
N25 Li7 Sn6 Si9 82.1(5) . . . . ?
N29 Li7 Sn6 Si9 -46.3(6) . . . . ?
Cl3 Li7 Sn6 Si9 -150.4(2) . . . . ?
Li8 Li7 Sn6 Si9 89.2(5) . . . . ?
Li6 Li7 Sn6 Si9 -151.1(3) . . . . ?
Si11 N31 Sn7 N32 135.0(3) . . . . ?
Si12 N31 Sn7 N32 -53.2(3) . . . . ?
Si11 N31 Sn7 N30 -133.9(3) . . . . ?
Si12 N31 Sn7 N30 38.0(3) . . . . ?
Si12 N31 Sn7 Si11 171.9(5) . . . . ?
Si11 N31 Sn7 Sn4 60.9(3) . . . . ?
Si12 N31 Sn7 Sn4 -127.3(3) . . . . ?
N33 N32 Sn7 N31 138.3(4) . . . . ?
C74 N32 Sn7 N31 -55.5(5) . . . . ?
N33 N32 Sn7 N30 44.7(4) . . . . ?
C74 N32 Sn7 N30 -149.0(5) . . . . ?
N33 N32 Sn7 Si11 161.0(3) . . . . ?
C74 N32 Sn7 Si11 -32.8(5) . . . . ?
N33 N32 Sn7 Sn4 -114.5(4) . . . . ?
C74 N32 Sn7 Sn4 51.7(4) . . . . ?
N29 N30 Sn7 N31 -117.6(4) . . . . ?
C91 N30 Sn7 N31 71.8(4) . . . . ?
N29 N30 Sn7 N32 -23.1(4) . . . . ?
C91 N30 Sn7 N32 166.3(4) . . . . ?
N29 N30 Sn7 Si11 -140.6(4) . . . . ?
C91 N30 Sn7 Si11 48.8(4) . . . . ?
N29 N30 Sn7 Sn4 28.4(6) . . . . ?
C91 N30 Sn7 Sn4 -142.2(3) . . . . ?
C72 Si11 Sn7 N31 -174.2(4) . . . . ?
C71 Si11 Sn7 N31 -75.4(4) . . . . ?
C70 Si11 Sn7 N31 87.0(4) . . . . ?
N31 Si11 Sn7 N32 -50.9(3) . . . . ?
C72 Si11 Sn7 N32 134.9(3) . . . . ?
C71 Si11 Sn7 N32 -126.3(3) . . . . ?
C70 Si11 Sn7 N32 36.1(3) . . . . ?
N31 Si11 Sn7 N30 51.6(3) . . . . ?
C72 Si11 Sn7 N30 -122.7(3) . . . . ?
C71 Si11 Sn7 N30 -23.9(3) . . . . ?
C70 Si11 Sn7 N30 138.6(3) . . . . ?
N31 Si11 Sn7 Sn4 -123.6(3) . . . . ?
C72 Si11 Sn7 Sn4 62.1(3) . . . . ?
C71 Si11 Sn7 Sn4 160.9(3) . . . . ?
C70 Si11 Sn7 Sn4 -36.6(3) . . . . ?
N14 Sn4 Sn7 N31 -87.7(3) . . . . ?
N13 Sn4 Sn7 N31 -149.87(18) . . . . ?
N15 Sn4 Sn7 N31 122.78(17) . . . . ?
Si5 Sn4 Sn7 N31 -41.12(14) . . . . ?
N14 Sn4 Sn7 N32 -177.1(3) . . . . ?
N13 Sn4 Sn7 N32 120.73(16) . . . . ?
N15 Sn4 Sn7 N32 33.38(16) . . . . ?
Si5 Sn4 Sn7 N32 -130.53(12) . . . . ?
N14 Sn4 Sn7 N30 128.2(4) . . . . ?
N13 Sn4 Sn7 N30 66.0(3) . . . . ?
N15 Sn4 Sn7 N30 -21.3(3) . . . . ?
Si5 Sn4 Sn7 N30 174.8(3) . . . . ?
N14 Sn4 Sn7 Si11 -62.0(3) . . . . ?
N13 Sn4 Sn7 Si11 -124.13(12) . . . . ?
N15 Sn4 Sn7 Si11 148.52(12) . . . . ?
Si5 Sn4 Sn7 Si11 -15.38(6) . . . . ?
Si14 N42 Sn8 N41 44.4(3) . . . . ?
Si13 N42 Sn8 N41 -138.5(2) . . . . ?
Si14 N42 Sn8 N43 -45.7(3) . . . . ?
Si13 N42 Sn8 N43 131.4(2) . . . . ?
Si14 N42 Sn8 Si13 -177.1(5) . . . . ?
C109 N41 Sn8 N42 54.3(5) . . . . ?
N40 N41 Sn8 N42 -139.5(4) . . . . ?
C109 N41 Sn8 N43 147.3(5) . . . . ?
N40 N41 Sn8 N43 -46.5(4) . . . . ?
C109 N41 Sn8 Si13 32.2(5) . . . . ?
N40 N41 Sn8 Si13 -161.6(3) . . . . ?
N1 N43 Sn8 N42 125.8(4) . . . . ?
C103 N43 Sn8 N42 -59.0(5) . . . . ?
N1 N43 Sn8 N41 30.3(4) . . . . ?
C103 N43 Sn8 N41 -154.5(5) . . . . ?
N1 N43 Sn8 Si13 149.9(4) . . . . ?
C103 N43 Sn8 Si13 -34.9(5) . . . . ?
C102 Si13 Sn8 N42 -98.1(4) . . . . ?
C100 Si13 Sn8 N42 62.3(4) . . . . ?
C101 Si13 Sn8 N42 160.2(4) . . . . ?
N42 Si13 Sn8 N41 48.0(3) . . . . ?
C102 Si13 Sn8 N41 -50.1(3) . . . . ?
C100 Si13 Sn8 N41 110.2(3) . . . . ?
C101 Si13 Sn8 N41 -151.8(3) . . . . ?
N42 Si13 Sn8 N43 -54.0(3) . . . . ?
C102 Si13 Sn8 N43 -152.1(3) . . . . ?
C100 Si13 Sn8 N43 8.2(3) . . . . ?
C101 Si13 Sn8 N43 106.2(3) . . . . ?
